data_4109813
loop_
_publ_author_name
'Yasuhiro Ohki'
'Yohei Ikagawa'
'Kazuyuki Tatsumi'

_publ_section_title
;
 Synthesis of New [8Fe-7S] Clusters: A Topological Link between the Core
 Structures of P-Cluster, FeMo-co, and FeFe-co of Nitrogenases
;
_journal_name_full 'Journal of the American Chemical Society'
_journal_page_first 10457
_journal_page_last 10465
_journal_paper_doi 10.1021/ja072256b
_journal_volume 129
_journal_year 2007
_chemical_formula_moiety 'C133.50 H149 Fe8 O2 S12 Si4 '
_chemical_formula_sum 'C133.5 H149 Fe8 O2 S12 Si4'
_chemical_formula_weight 2729.48
_space_group_IT_number 2
_symmetry_cell_setting triclinic
_symmetry_Int_Tables_number 2
_symmetry_space_group_name_Hall '-P 1'
_symmetry_space_group_name_H-M 'P -1'
_audit_creation_date 2005-11-30
_audit_creation_method 'by CrystalStructure 3.7.0'
_cell_angle_alpha 98.077(3)
_cell_angle_beta 89.789(2)
_cell_angle_gamma 101.688(3)
_cell_formula_units_Z 2
_cell_length_a 12.480(3)
_cell_length_b 15.646(4)
_cell_length_c 36.535(8)
_cell_measurement_reflns_used 7865
_cell_measurement_temperature 113.1
_cell_measurement_theta_max 27.5
_cell_measurement_theta_min 3.0
_cell_volume 6914(3)
_computing_cell_refinement CrystalClear
_computing_data_collection CrystalClear
_computing_data_reduction CrystalStructure
_computing_publication_material 'CrystalStructure 3.7.0'
_computing_structure_refinement CRYSTALS
_computing_structure_solution SIR97
_diffrn_detector_area_resol_mean 7.31
_diffrn_measured_fraction_theta_full 0.984
_diffrn_measured_fraction_theta_max 0.984
_diffrn_measurement_device_type 'Rigaku Saturn'
_diffrn_measurement_method \w
_diffrn_radiation_type 'Mo K\a'
_diffrn_radiation_wavelength 0.71070
_diffrn_reflns_av_R_equivalents 0.040
_diffrn_reflns_limit_h_max 15
_diffrn_reflns_limit_h_min -15
_diffrn_reflns_limit_k_max 20
_diffrn_reflns_limit_k_min -20
_diffrn_reflns_limit_l_max 47
_diffrn_reflns_limit_l_min -47
_diffrn_reflns_number 70448
_diffrn_reflns_theta_full 27.48
_diffrn_reflns_theta_max 27.48
_exptl_absorpt_coefficient_mu 1.076
_exptl_absorpt_correction_T_max 0.948
_exptl_absorpt_correction_T_min 0.874
_exptl_absorpt_correction_type multi-scan
_exptl_absorpt_process_details 'Jacobson, R. (1998) Private communication'
_exptl_crystal_colour black
_exptl_crystal_density_diffrn 1.311
_exptl_crystal_description needle
_exptl_crystal_F_000 2844.00
_exptl_crystal_size_max 0.35
_exptl_crystal_size_mid 0.10
_exptl_crystal_size_min 0.05
_refine_diff_density_max 1.47
_refine_diff_density_min -1.38
_refine_ls_extinction_method none
_refine_ls_goodness_of_fit_ref 1.004
_refine_ls_hydrogen_treatment refall
_refine_ls_number_parameters 1581
_refine_ls_number_reflns 30757
_refine_ls_R_factor_gt 0.0647
_refine_ls_shift/su_max 0.0000
_refine_ls_structure_factor_coef F
_refine_ls_weighting_details 'w = 1/[0.0093Fo^2^ + 1.0000\s(Fo^2^)]'
_refine_ls_weighting_scheme calc
_refine_ls_wR_factor_ref 0.1351
_reflns_number_gt 23319
_reflns_number_total 31248
_reflns_threshold_expression F^2^>2.0\s(F^2^)
_cod_data_source_file ja072256bsi20070609_115857_2.cif
_cod_data_source_block '_Fe8S7(SDmp)4(STip)'
_cod_original_cell_volume 6915(3)
_cod_original_formula_sum 'C133.50 H149 Fe8 O2 S12 Si4 '
_cod_database_code 4109813

loop_
_symmetry_equiv_pos_site_id
_symmetry_equiv_pos_as_xyz
1 +X,+Y,+Z
2 -X,-Y,-Z

loop_
_atom_site_label
_atom_site_type_symbol
_atom_site_fract_x
_atom_site_fract_y
_atom_site_fract_z
_atom_site_U_iso_or_equiv
_atom_site_adp_type
_atom_site_occupancy
_atom_site_symmetry_multiplicity
_atom_site_calc_flag
_atom_site_refinement_flags
Fe(1) Fe 0.14770(5) 0.53239(4) 0.35991(2) 0.02035(14) Uani 1.00 1 d .
Fe(2) Fe 0.15964(5) 0.55594(4) 0.14931(2) 0.01953(14) Uani 1.00 1 d .
Fe(3) Fe 0.21372(5) 0.61002(4) 0.30007(2) 0.02094(14) Uani 1.00 1 d .
Fe(4) Fe 0.21045(5) 0.62669(4) 0.22176(2) 0.02113(14) Uani 1.00 1 d .
Fe(5) Fe -0.00487(6) 0.52088(4) 0.30299(2) 0.02827(17) Uani 1.00 1 d .
Fe(6) Fe -0.00108(5) 0.53314(4) 0.20244(2) 0.02389(15) Uani 1.00 1 d .
Fe(7) Fe 0.18219(5) 0.43562(5) 0.19645(2) 0.02858(17) Uani 1.00 1 d .
Fe(8) Fe 0.17463(5) 0.42663(4) 0.29489(2) 0.02523(15) Uani 1.00 1 d .
S(1) S 0.03000(8) 0.41045(6) 0.33310(3) 0.0214(2) Uani 1.00 1 d .
S(2) S 0.17618(9) 0.55938(6) 0.08861(3) 0.0226(2) Uani 1.00 1 d .
S(3) S -0.11740(8) 0.50080(8) 0.25064(3) 0.0243(2) Uani 1.00 1 d .
S(4) S 0.04049(8) 0.43004(6) 0.15660(3) 0.0203(2) Uani 1.00 1 d .
S(5) S 0.11869(8) 0.51522(6) 0.25194(3) 0.0208(2) Uani 1.00 1 d .
S(6) S 0.08833(9) 0.66255(6) 0.18422(3) 0.0225(2) Uani 1.00 1 d .
S(7) S 0.08519(9) 0.64504(6) 0.33937(3) 0.0241(2) Uani 1.00 1 d .
S(8) S 0.16876(10) 0.33547(6) 0.23863(3) 0.0251(2) Uani 1.00 1 d .
S(9) S 0.31932(9) 0.71542(6) 0.26984(3) 0.0240(2) Uani 1.00 1 d .
S(10) S 0.31266(8) 0.55104(6) 0.18258(3) 0.0227(2) Uani 1.00 1 d .
S(11) S 0.30650(8) 0.52891(6) 0.32920(3) 0.0222(2) Uani 1.00 1 d .
S(12) S 0.16053(9) 0.53466(6) 0.42084(3) 0.0237(2) Uani 1.00 1 d .
Si(2) Si 0.6755(2) 1.03539(17) 0.23536(8) 0.0572(5) Uiso 0.80 1 d P
Si(3) Si 0.52771(18) 0.91452(14) 0.17234(6) 0.0451(4) Uiso 0.80 1 d P
Si(4) Si 0.5252(12) 0.8975(10) 0.1906(4) 0.086(3) Uiso 0.20 1 d P
Si(5) Si 0.31747(12) 1.06141(9) 0.03399(4) 0.0344(3) Uani 1.00 1 d .
Si(6) Si 0.18471(12) 0.91911(9) -0.02633(4) 0.0356(3) Uani 1.00 1 d .
Si(8) Si 0.7303(13) 1.0461(10) 0.2192(4) 0.090(3) Uiso 0.20 1 d P
O(1) O 0.5705(5) 0.9771(4) 0.21104(16) 0.0497(13) Uiso 0.80 1 d P
O(2) O 0.2815(3) 0.9740(2) 0.00297(11) 0.0379(9) Uani 1.00 1 d .
O(3) O 0.6085(17) 1.0083(14) 0.2053(5) 0.040(4) Uiso 0.20 1 d P
C(1) C 0.4547(9) 0.9758(7) 0.1431(3) 0.073(2) Uiso 0.80 1 d P
C(2) C 0.4270(8) 0.8151(6) 0.1832(2) 0.068(2) Uiso 0.80 1 d P
C(3) C 0.6463(8) 0.8813(6) 0.1464(2) 0.067(2) Uiso 0.80 1 d P
C(4) C 0.0040(9) 0.9425(6) 0.5433(2) 0.096(3) Uani 1.00 1 d .
C(5) C 0.6141(11) 1.0763(8) 0.2815(3) 0.077(3) Uiso 0.80 1 d P
C(6) C 0.7775(10) 0.9638(8) 0.2416(3) 0.086(3) Uiso 0.80 1 d P
C(7) C 0.7407(13) 1.1299(10) 0.2074(4) 0.109(4) Uiso 0.80 1 d P
C(8) C 0.5822(14) 0.9918(5) 0.4696(3) 0.138(5) Uani 1.00 1 d .
C(9) C 0.818(3) 0.969(2) 0.2183(11) 0.062(8) Uiso 0.20 1 d P
C(10) C 0.4672(14) 1.0055(6) 0.4654(3) 0.107(4) Uani 1.00 1 d .
C(11) C 0.3876(13) 1.0146(6) 0.4935(4) 0.124(4) Uani 1.00 1 d .
C(12) C 0.390(4) 0.892(3) 0.2060(15) 0.090(14) Uiso 0.20 1 d P
C(13) C 0.2862(18) 1.0225(11) 0.4879(6) 0.095(7) Uani 0.50 1 d P
C(14) C -0.2518(3) 0.5201(2) 0.25219(12) 0.0205(9) Uani 1.00 1 d .
C(15) C 0.3754(3) 0.6458(2) 0.06619(12) 0.0252(10) Uani 1.00 1 d .
C(16) C 0.4192(3) 0.5629(3) 0.06540(12) 0.0243(10) Uani 1.00 1 d .
C(17) C 0.2681(3) 0.6525(2) 0.07552(11) 0.0199(9) Uani 1.00 1 d .
C(18) C -0.2585(3) 0.4284(2) 0.16456(12) 0.0223(9) Uani 1.00 1 d .
C(19) C -0.1988(3) 0.6672(3) 0.34264(13) 0.0307(11) Uani 1.00 1 d .
C(20) C 0.2586(3) 0.6280(3) 0.44148(12) 0.0252(10) Uani 1.00 1 d .
C(21) C -0.2532(3) 0.5155(2) 0.18293(12) 0.0235(10) Uani 1.00 1 d .
C(22) C -0.2185(3) 0.4159(2) 0.12935(12) 0.0244(10) Uani 1.00 1 d .
C(23) C 0.2402(4) 0.2491(2) 0.23256(12) 0.0301(11) Uani 1.00 1 d .
C(24) C 0.2988(3) 0.7978(3) 0.05737(13) 0.0291(11) Uani 1.00 1 d .
C(25) C 0.1162(3) 0.7256(2) 0.44779(12) 0.0271(11) Uani 1.00 1 d .
C(26) C 0.4951(3) 0.5575(2) 0.09281(12) 0.0254(10) Uani 1.00 1 d .
C(27) C -0.3061(3) 0.5230(3) 0.28577(12) 0.0252(10) Uani 1.00 1 d .
C(28) C 0.1603(3) 0.2716(2) 0.37474(12) 0.0264(10) Uani 1.00 1 d .
C(29) C -0.1703(3) 0.4858(3) 0.11156(12) 0.0248(10) Uani 1.00 1 d .
C(30) C 0.0772(4) 0.7921(3) 0.10149(12) 0.0299(11) Uani 1.00 1 d .
C(31) C -0.2640(3) 0.4153(3) 0.32592(12) 0.0262(10) Uani 1.00 1 d .
C(32) C 0.2216(3) 0.8628(2) 0.29260(12) 0.0278(11) Uani 1.00 1 d .
C(33) C 0.3933(4) 0.8545(2) 0.32336(13) 0.0298(11) Uani 1.00 1 d .
C(34) C 0.3661(3) 0.6188(3) 0.44948(12) 0.0279(11) Uani 1.00 1 d .
C(35) C 0.2281(3) 0.7281(2) 0.06966(11) 0.0227(10) Uani 1.00 1 d .
C(36) C 0.1099(3) 0.7348(2) 0.07322(12) 0.0252(10) Uani 1.00 1 d .
C(37) C 0.5329(3) 0.6308(3) 0.12362(12) 0.0300(11) Uani 1.00 1 d .
C(38) C -0.3044(4) 0.3507(3) 0.18387(13) 0.0334(12) Uani 1.00 1 d .
C(39) C -0.2005(3) 0.5869(2) 0.16518(12) 0.0263(10) Uani 1.00 1 d .
C(40) C 0.3105(3) 0.4995(3) 0.00616(12) 0.0290(11) Uani 1.00 1 d .
C(41) C 0.2283(3) 0.7093(3) 0.45264(12) 0.0281(11) Uani 1.00 1 d .
C(42) C 0.2653(3) 0.3358(3) 0.11376(12) 0.0295(11) Uani 1.00 1 d .
C(43) C -0.3047(3) 0.5305(2) 0.21971(12) 0.0242(10) Uani 1.00 1 d .
C(44) C 0.4076(4) 0.7940(3) 0.05015(13) 0.0332(12) Uani 1.00 1 d .
C(45) C 0.0321(3) 0.6927(3) 0.47121(12) 0.0278(11) Uani 1.00 1 d .
C(46) C 0.3892(3) 0.4936(2) 0.03619(12) 0.0236(10) Uani 1.00 1 d .
C(47) C -0.2551(3) 0.5034(3) 0.32020(12) 0.0242(10) Uani 1.00 1 d .
C(48) C 0.3705(3) 0.4665(3) 0.46498(12) 0.0271(10) Uani 1.00 1 d .
C(49) C -0.4100(3) 0.5423(3) 0.28691(12) 0.0327(12) Uani 1.00 1 d .
C(50) C -0.1798(3) 0.4649(3) 0.38700(12) 0.0281(11) Uani 1.00 1 d .
C(51) C 0.0348(3) 0.6864(3) 0.04481(12) 0.0300(11) Uani 1.00 1 d .
C(52) C 0.3066(3) 0.8186(2) 0.29735(12) 0.0244(10) Uani 1.00 1 d .
C(53) C 0.4062(3) 0.5328(3) 0.44265(12) 0.0269(10) Uani 1.00 1 d .
C(54) C 0.5106(3) 0.4117(2) 0.06176(12) 0.0266(10) Uani 1.00 1 d .
C(55) C 0.0954(4) 0.2326(3) 0.11432(12) 0.0336(12) Uani 1.00 1 d .
C(56) C 0.4353(3) 0.4190(2) 0.03479(13) 0.0281(11) Uani 1.00 1 d .
C(57) C -0.2258(3) 0.3981(3) 0.35959(12) 0.0299(12) Uani 1.00 1 d .
C(58) C 0.1223(4) 0.8250(3) 0.26746(16) 0.0376(13) Uani 1.00 1 d .
C(59) C 0.4184(4) 0.3926(3) 0.46105(14) 0.0366(13) Uani 1.00 1 d .
C(60) C -0.2074(3) 0.5722(3) 0.34780(12) 0.0248(10) Uani 1.00 1 d .
C(61) C 0.3939(4) 0.9394(3) 0.34229(13) 0.0348(12) Uani 1.00 1 d .
C(62) C 0.0495(4) 0.6330(3) 0.49895(13) 0.0368(13) Uani 1.00 1 d .
C(63) C 0.0925(3) 0.2139(3) 0.34844(13) 0.0296(11) Uani 1.00 1 d .
C(64) C 0.0989(4) 0.7839(2) 0.42432(12) 0.0291(11) Uani 1.00 1 d .
C(65) C 0.5405(3) 0.4817(3) 0.08992(13) 0.0276(11) Uani 1.00 1 d .
C(66) C 0.2633(3) 0.3122(2) 0.36411(12) 0.0264(10) Uani 1.00 1 d .
C(67) C -0.1615(3) 0.5707(3) 0.12998(12) 0.0270(10) Uani 1.00 1 d .
C(68) C -0.0694(4) 0.7180(3) 0.46950(14) 0.0372(13) Uani 1.00 1 d .
C(69) C 0.1637(3) 0.2966(2) 0.09734(12) 0.0262(10) Uani 1.00 1 d .
C(70) C 0.2993(3) 0.2968(2) 0.32790(12) 0.0258(10) Uani 1.00 1 d .
C(71) C 0.2898(4) 0.4764(3) 0.49480(13) 0.0324(12) Uani 1.00 1 d .
C(72) C -0.1689(3) 0.5514(3) 0.38078(12) 0.0281(11) Uani 1.00 1 d .
C(73) C 0.1264(4) 0.2893(3) 0.41420(13) 0.0363(13) Uani 1.00 1 d .
C(74) C 0.1226(4) 0.1984(3) 0.31220(13) 0.0351(13) Uani 1.00 1 d .
C(75) C 0.1266(4) 0.2078(3) 0.14761(13) 0.0365(13) Uani 1.00 1 d .
C(76) C 0.4898(3) 0.5241(3) 0.41694(12) 0.0309(11) Uani 1.00 1 d .
C(77) C 0.3029(4) 1.1610(3) 0.01384(18) 0.0419(14) Uani 1.00 1 d .
C(78) C 0.4413(4) 0.6916(3) 0.46644(14) 0.0344(12) Uani 1.00 1 d .
C(79) C -0.0732(4) 0.6970(3) 0.04668(16) 0.0377(13) Uani 1.00 1 d .
C(80) C -0.1946(4) 0.6805(3) 0.18443(13) 0.0341(12) Uani 1.00 1 d .
C(81) C -0.4090(3) 0.5476(3) 0.22125(13) 0.0329(12) Uani 1.00 1 d .
C(82) C 0.4134(4) 0.7719(3) 0.47644(16) 0.0427(14) Uani 1.00 1 d .
C(83) C 0.2266(4) 0.2379(3) 0.30147(12) 0.0320(12) Uani 1.00 1 d .
C(84) C -0.3061(4) 0.3401(3) 0.29576(13) 0.0352(13) Uani 1.00 1 d .
C(85) C 0.2999(4) 0.3124(3) 0.14650(12) 0.0333(12) Uani 1.00 1 d .
C(86) C -0.0050(4) 0.8049(3) 0.42205(13) 0.0358(13) Uani 1.00 1 d .
C(87) C 0.5002(4) 0.3829(4) 0.43555(14) 0.0407(14) Uani 1.00 1 d .
C(88) C -0.1281(4) 0.4694(3) 0.07311(12) 0.0346(12) Uani 1.00 1 d .
C(89) C 0.3151(4) 0.9867(3) 0.33675(13) 0.0338(12) Uani 1.00 1 d .
C(90) C 0.5567(4) 0.3296(3) 0.05991(16) 0.0378(13) Uani 1.00 1 d .
C(91) C 0.4444(3) 0.7181(3) 0.05421(13) 0.0284(11) Uani 1.00 1 d .
C(92) C 0.4148(4) 0.3374(3) 0.31851(16) 0.0370(13) Uani 1.00 1 d .
C(93) C 0.2304(4) 0.9472(2) 0.31257(13) 0.0314(12) Uani 1.00 1 d .
C(94) C 0.0682(4) 0.6274(3) 0.01290(13) 0.0399(13) Uani 1.00 1 d .
C(95) C 0.4840(4) 0.8068(3) 0.33079(16) 0.0376(13) Uani 1.00 1 d .
C(96) C 0.2305(5) 0.2481(3) 0.16318(13) 0.0371(13) Uani 1.00 1 d .
C(97) C 0.3176(5) 1.0779(3) 0.35759(14) 0.0412(14) Uani 1.00 1 d .
C(98) C 0.1271(4) 0.3213(3) 0.06184(13) 0.0346(12) Uani 1.00 1 d .
C(99) C 0.1246(5) 0.8762(4) 0.23452(17) 0.0504(17) Uani 1.00 1 d .
C(100) C 0.2262(5) 0.8154(4) -0.0475(2) 0.0523(17) Uani 1.00 1 d .
C(101) C 0.2668(5) 0.2121(3) 0.26358(13) 0.0393(14) Uani 1.00 1 d .
C(102) C -0.0333(5) 0.7997(3) 0.10139(17) 0.0442(16) Uani 1.00 1 d .
C(103) C 0.3271(7) 0.1460(5) 0.25831(17) 0.066(2) Uani 1.00 1 d .
C(104) C -0.1385(4) 0.4442(4) 0.42299(14) 0.0406(14) Uani 1.00 1 d .
C(105) C 0.5323(4) 0.5943(4) 0.39389(13) 0.0438(14) Uani 1.00 1 d .
C(106) C 0.1885(4) 0.8242(3) 0.40049(14) 0.0381(13) Uani 1.00 1 d .
C(107) C -0.0888(4) 0.7733(3) 0.44480(16) 0.0384(13) Uani 1.00 1 d .
C(108) C 0.1572(5) 0.8460(3) 0.13098(13) 0.0391(14) Uani 1.00 1 d .
C(109) C 0.3068(4) 0.7800(3) 0.46996(16) 0.0376(13) Uani 1.00 1 d .
C(110) C -0.1074(4) 0.7514(4) 0.07431(19) 0.0464(17) Uani 1.00 1 d .
C(111) C 0.4137(4) 0.3508(4) 0.16225(14) 0.0427(15) Uani 1.00 1 d .
C(112) C 0.1098(7) 0.9682(5) 0.6044(2) 0.073(2) Uani 1.00 1 d .
C(113) C -0.4613(3) 0.5562(4) 0.25505(14) 0.0374(13) Uani 1.00 1 d .
C(114) C 0.5333(4) 0.4487(4) 0.41374(14) 0.0436(15) Uani 1.00 1 d .
C(115) C 0.4644(5) 1.0683(4) 0.0473(2) 0.0548(18) Uani 1.00 1 d .
C(116) C 0.5756(5) 0.8229(4) 0.3043(2) 0.0556(19) Uani 1.00 1 d .
C(117) C 0.3286(6) 0.1506(5) 0.19305(17) 0.063(2) Uani 1.00 1 d .
C(118) C 0.2673(5) 0.2165(3) 0.19736(13) 0.0392(14) Uani 1.00 1 d .
C(119) C 0.1872(9) 0.9526(7) 0.6272(2) 0.090(3) Uani 1.00 1 d .
C(120) C 0.508(6) 0.917(5) 0.139(2) 0.14(2) Uiso 0.20 1 d P
C(121) C 0.2217(8) 0.8410(7) 0.5787(4) 0.100(4) Uani 1.00 1 d .
C(122) C 0.3609(8) 0.1154(5) 0.22352(18) 0.082(2) Uani 1.00 1 d .
C(123) C 0.5262(5) 0.8277(4) 0.37145(19) 0.0563(19) Uani 1.00 1 d .
C(124) C 0.2279(7) 1.0507(4) 0.0743(2) 0.066(2) Uani 1.00 1 d .
C(125) C 0.2449(8) 0.8854(7) 0.6144(3) 0.102(4) Uani 1.00 1 d .
C(126) C 0.0153(5) 0.8234(4) 0.2880(2) 0.0530(18) Uani 1.00 1 d .
C(127) C 0.0890(5) 0.9242(4) 0.5688(2) 0.0556(19) Uani 1.00 1 d .
C(128) C 0.1647(6) 0.9877(4) -0.06258(19) 0.0560(19) Uani 1.00 1 d .
C(129) C -0.2281(5) 0.7580(5) 0.0758(2) 0.075(2) Uani 1.00 1 d .
C(130) C 0.1471(7) 0.8620(5) 0.5574(2) 0.074(2) Uani 1.00 1 d .
C(131) C -0.2001(5) 0.7974(4) 0.4432(2) 0.061(2) Uani 1.00 1 d .
C(132) C 0.4331(6) 1.1355(3) 0.3633(2) 0.067(2) Uani 1.00 1 d .
C(133) C 0.0439(5) 0.1363(4) 0.28385(18) 0.0527(17) Uani 1.00 1 d .
C(134) C 0.0506(7) 0.1382(5) 0.1648(2) 0.066(2) Uani 1.00 1 d .
C(135) C 0.2562(8) 1.0732(4) 0.39377(19) 0.079(2) Uani 1.00 1 d .
C(136) C 0.582(5) 0.795(4) 0.200(2) 0.13(2) Uiso 0.20 1 d P
C(137) C 0.0550(5) 0.8927(3) -0.0009(2) 0.0501(17) Uani 1.00 1 d .
C(138) C 0.5577(4) 0.3058(4) 0.43395(19) 0.0491(17) Uani 1.00 1 d .
C(140) C 0.667(3) 1.080(2) 0.2781(10) 0.054(8) Uiso 0.20 1 d P
C(141) C 0.782(2) 1.149(2) 0.2286(10) 0.052(7) Uiso 0.20 1 d P
H(1) H 0.2726 0.8503 0.0537 0.036 Uiso 1.00 1 c R
H(2) H 0.4572 0.8440 0.0424 0.040 Uiso 1.00 1 c R
H(3) H 0.5195 0.7147 0.0485 0.035 Uiso 1.00 1 c R
H(4) H 0.5964 0.6710 0.1163 0.035 Uiso 1.00 1 c R
H(5) H 0.5518 0.6065 0.1452 0.035 Uiso 1.00 1 c R
H(6) H 0.4742 0.6622 0.1296 0.035 Uiso 1.00 1 c R
H(7) H 0.2363 0.4755 0.0128 0.035 Uiso 1.00 1 c R
H(8) H 0.3279 0.4662 -0.0167 0.035 Uiso 1.00 1 c R
H(9) H 0.3166 0.5608 0.0029 0.035 Uiso 1.00 1 c R
H(10) H 0.4145 0.3712 0.0145 0.033 Uiso 1.00 1 c R
H(11) H 0.5944 0.4781 0.1084 0.034 Uiso 1.00 1 c R
H(12) H -0.1252 0.6639 0.0276 0.047 Uiso 1.00 1 c R
H(13) H 0.5105 0.2878 0.0734 0.046 Uiso 1.00 1 c R
H(14) H 0.6299 0.3447 0.0709 0.046 Uiso 1.00 1 c R
H(15) H 0.5595 0.3035 0.0343 0.046 Uiso 1.00 1 c R
H(16) H 0.0912 0.6610 -0.0072 0.046 Uiso 1.00 1 c R
H(17) H 0.0065 0.5802 0.0046 0.046 Uiso 1.00 1 c R
H(18) H 0.1283 0.6026 0.0205 0.046 Uiso 1.00 1 c R
H(19) H -0.0583 0.8393 0.1209 0.059 Uiso 1.00 1 c R
H(20) H 0.1584 0.8128 0.1514 0.049 Uiso 1.00 1 c R
H(21) H 0.1345 0.9009 0.1397 0.049 Uiso 1.00 1 c R
H(22) H 0.2298 0.8586 0.1209 0.049 Uiso 1.00 1 c R
H(23) H -0.2399 0.8041 0.0620 0.100 Uiso 1.00 1 c R
H(24) H -0.2474 0.7721 0.1014 0.100 Uiso 1.00 1 c R
H(25) H -0.2733 0.7022 0.0651 0.100 Uiso 1.00 1 c R
H(26) H 0.0898 0.3388 0.4169 0.045 Uiso 1.00 1 c R
H(27) H 0.1901 0.3028 0.4307 0.045 Uiso 1.00 1 c R
H(28) H 0.0765 0.2374 0.4203 0.045 Uiso 1.00 1 c R
H(29) H 0.4138 0.3582 0.2947 0.048 Uiso 1.00 1 c R
H(30) H 0.4444 0.3866 0.3374 0.048 Uiso 1.00 1 c R
H(31) H 0.4601 0.2936 0.3173 0.048 Uiso 1.00 1 c R
H(32) H 0.0887 0.3694 0.0676 0.042 Uiso 1.00 1 c R
H(33) H 0.0785 0.2710 0.0480 0.041 Uiso 1.00 1 c R
H(34) H 0.1903 0.3399 0.0472 0.042 Uiso 1.00 1 c R
H(35) H 0.4635 0.3136 0.1524 0.053 Uiso 1.00 1 c R
H(36) H 0.4134 0.3549 0.1890 0.053 Uiso 1.00 1 c R
H(37) H 0.4375 0.4092 0.1554 0.053 Uiso 1.00 1 c R
H(38) H 0.0546 0.0765 0.2833 0.062 Uiso 1.00 1 c R
H(39) H 0.0568 0.1541 0.2596 0.062 Uiso 1.00 1 c R
H(40) H -0.0306 0.1390 0.2908 0.062 Uiso 1.00 1 c R
H(41) H 0.0034 0.1657 0.1817 0.079 Uiso 1.00 1 c R
H(42) H 0.0933 0.1068 0.1781 0.079 Uiso 1.00 1 c R
H(43) H 0.0062 0.0971 0.1456 0.079 Uiso 1.00 1 c R
H(44) H 0.3133 0.3805 0.1021 0.037 Uiso 1.00 1 c R
H(45) H 0.0245 0.2044 0.1030 0.040 Uiso 1.00 1 c R
H(46) H 0.0213 0.1842 0.3557 0.037 Uiso 1.00 1 c R
H(47) H 0.3115 0.3531 0.3823 0.032 Uiso 1.00 1 c R
H(48) H 0.3468 0.1207 0.2795 0.090 Uiso 1.00 1 c R
H(49) H 0.3508 0.1292 0.1686 0.084 Uiso 1.00 1 c R
H(50) H 0.4045 0.0703 0.2203 0.111 Uiso 1.00 1 c R
H(51) H -0.1470 0.7049 0.3607 0.037 Uiso 1.00 1 c R
H(52) H -0.1739 0.6750 0.3179 0.037 Uiso 1.00 1 c R
H(53) H -0.2700 0.6827 0.3458 0.037 Uiso 1.00 1 c R
H(54) H -0.2242 0.3562 0.1167 0.030 Uiso 1.00 1 c R
H(55) H -0.2458 0.3345 0.1970 0.041 Uiso 1.00 1 c R
H(56) H -0.3384 0.3012 0.1658 0.041 Uiso 1.00 1 c R
H(57) H -0.3585 0.3662 0.2013 0.041 Uiso 1.00 1 c R
H(58) H -0.4480 0.5459 0.3101 0.040 Uiso 1.00 1 c R
H(59) H -0.2321 0.3374 0.3637 0.039 Uiso 1.00 1 c R
H(60) H -0.1262 0.6202 0.1180 0.032 Uiso 1.00 1 c R
H(61) H -0.1342 0.5987 0.3997 0.034 Uiso 1.00 1 c R
H(62) H -0.2588 0.7017 0.1778 0.041 Uiso 1.00 1 c R
H(63) H -0.1294 0.7181 0.1766 0.041 Uiso 1.00 1 c R
H(64) H -0.1909 0.6818 0.2110 0.041 Uiso 1.00 1 c R
H(65) H -0.4458 0.5550 0.1989 0.042 Uiso 1.00 1 c R
H(66) H -0.3669 0.3534 0.2827 0.043 Uiso 1.00 1 c R
H(67) H -0.2482 0.3322 0.2786 0.043 Uiso 1.00 1 c R
H(68) H -0.3306 0.2865 0.3065 0.043 Uiso 1.00 1 c R
H(69) H -0.0522 0.4642 0.0746 0.041 Uiso 1.00 1 c R
H(70) H -0.1335 0.5182 0.0600 0.041 Uiso 1.00 1 c R
H(71) H -0.1712 0.4153 0.0600 0.041 Uiso 1.00 1 c R
H(72) H -0.1973 0.4396 0.4405 0.052 Uiso 1.00 1 c R
H(73) H -0.0778 0.4906 0.4331 0.052 Uiso 1.00 1 c R
H(74) H -0.1143 0.3887 0.4184 0.052 Uiso 1.00 1 c R
H(75) H -0.5332 0.5710 0.2563 0.047 Uiso 1.00 1 c R
H(76) H 0.4534 0.9660 0.3599 0.041 Uiso 1.00 1 c R
H(77) H 0.1729 0.9789 0.3091 0.038 Uiso 1.00 1 c R
H(78) H 0.1254 0.7646 0.2577 0.045 Uiso 1.00 1 c R
H(79) H 0.4523 0.7442 0.3262 0.045 Uiso 1.00 1 c R
H(80) H 0.2771 1.1073 0.3424 0.049 Uiso 1.00 1 c R
H(81) H 0.0863 0.9242 0.2409 0.061 Uiso 1.00 1 c R
H(82) H 0.0886 0.8371 0.2132 0.061 Uiso 1.00 1 c R
H(83) H 0.1998 0.8999 0.2288 0.061 Uiso 1.00 1 c R
H(84) H 0.6157 0.8833 0.3103 0.067 Uiso 1.00 1 c R
H(85) H 0.6245 0.7828 0.3065 0.067 Uiso 1.00 1 c R
H(86) H 0.5462 0.8136 0.2792 0.068 Uiso 1.00 1 c R
H(87) H 0.5873 0.8778 0.3739 0.069 Uiso 1.00 1 c R
H(88) H 0.5503 0.7768 0.3784 0.069 Uiso 1.00 1 c R
H(89) H 0.4682 0.8416 0.3875 0.069 Uiso 1.00 1 c R
H(90) H 0.0230 0.8065 0.3123 0.064 Uiso 1.00 1 c R
H(91) H -0.0022 0.8816 0.2907 0.064 Uiso 1.00 1 c R
H(92) H -0.0431 0.7812 0.2740 0.064 Uiso 1.00 1 c R
H(93) H 0.4644 1.1267 0.3864 0.079 Uiso 1.00 1 c R
H(94) H 0.4294 1.1970 0.3642 0.079 Uiso 1.00 1 c R
H(95) H 0.4787 1.1188 0.3431 0.079 Uiso 1.00 1 c R
H(96) H 0.1795 1.0732 0.3896 0.098 Uiso 1.00 1 c R
H(97) H 0.2881 1.1238 0.4117 0.098 Uiso 1.00 1 c R
H(98) H 0.2629 1.0195 0.4032 0.098 Uiso 1.00 1 c R
H(99) H 0.0313 0.5719 0.4876 0.045 Uiso 1.00 1 c R
H(100) H 0.0033 0.6419 0.5200 0.045 Uiso 1.00 1 c R
H(101) H 0.1257 0.6476 0.5072 0.045 Uiso 1.00 1 c R
H(102) H 0.3030 0.5373 0.5066 0.039 Uiso 1.00 1 c R
H(103) H 0.2162 0.4599 0.4841 0.039 Uiso 1.00 1 c R
H(104) H 0.2976 0.4385 0.5131 0.039 Uiso 1.00 1 c R
H(105) H 0.4717 0.6155 0.3843 0.050 Uiso 1.00 1 c R
H(106) H 0.5805 0.6427 0.4090 0.051 Uiso 1.00 1 c R
H(107) H 0.5725 0.5706 0.3735 0.050 Uiso 1.00 1 c R
H(108) H 0.2285 0.8794 0.4138 0.046 Uiso 1.00 1 c R
H(109) H 0.1567 0.8352 0.3779 0.046 Uiso 1.00 1 c R
H(110) H 0.2381 0.7842 0.3945 0.045 Uiso 1.00 1 c R
H(111) H -0.2471 0.7545 0.4254 0.074 Uiso 1.00 1 c R
H(112) H -0.1920 0.8555 0.4358 0.074 Uiso 1.00 1 c R
H(113) H -0.2325 0.7977 0.4674 0.074 Uiso 1.00 1 c R
H(114) H 0.6203 0.3209 0.4510 0.060 Uiso 1.00 1 c R
H(115) H 0.5820 0.2914 0.4090 0.060 Uiso 1.00 1 c R
H(116) H 0.5067 0.2553 0.4408 0.060 Uiso 1.00 1 c R
H(117) H 0.3938 0.3465 0.4762 0.043 Uiso 1.00 1 c R
H(118) H -0.1268 0.6966 0.4859 0.044 Uiso 1.00 1 c R
H(119) H 0.5156 0.6856 0.4713 0.041 Uiso 1.00 1 c R
H(120) H 0.4673 0.8222 0.4879 0.048 Uiso 1.00 1 c R
H(121) H -0.0183 0.8428 0.4044 0.043 Uiso 1.00 1 c R
H(122) H 0.2862 0.8363 0.4777 0.043 Uiso 1.00 1 c R
H(123) H 0.5892 0.4422 0.3957 0.051 Uiso 1.00 1 c R
H(124) H -0.0655 0.9034 0.5463 0.115 Uiso 1.00 1 c R
H(125) H 0.0265 0.9321 0.5179 0.115 Uiso 1.00 1 c R
H(126) H -0.0038 1.0033 0.5493 0.115 Uiso 1.00 1 c R
H(127) H 0.0686 1.0128 0.6134 0.085 Uiso 1.00 1 c R
H(128) H 0.2022 0.9860 0.6517 0.102 Uiso 1.00 1 c R
H(129) H 0.2612 0.7955 0.5693 0.125 Uiso 1.00 1 c R
H(130) H 0.2990 0.8710 0.6302 0.122 Uiso 1.00 1 c R
H(131) H 0.1332 0.8304 0.5325 0.087 Uiso 1.00 1 c R
H(132) H 0.2263 1.1649 0.0131 0.050 Uiso 1.00 1 c R
H(133) H 0.3443 1.2130 0.0290 0.050 Uiso 1.00 1 c R
H(134) H 0.3307 1.1575 -0.0110 0.050 Uiso 1.00 1 c R
H(135) H 0.2669 0.8263 -0.0696 0.060 Uiso 1.00 1 c R
H(136) H 0.1617 0.7694 -0.0539 0.060 Uiso 1.00 1 c R
H(137) H 0.2720 0.7969 -0.0300 0.060 Uiso 1.00 1 c R
H(138) H 0.4672 1.0359 0.0679 0.065 Uiso 1.00 1 c R
H(139) H 0.5000 1.1295 0.0545 0.065 Uiso 1.00 1 c R
H(140) H 0.5018 1.0427 0.0265 0.065 Uiso 1.00 1 c R
H(141) H 0.1645 1.0761 0.0708 0.081 Uiso 1.00 1 c R
H(142) H 0.2687 1.0821 0.0964 0.081 Uiso 1.00 1 c R
H(143) H 0.2040 0.9890 0.0771 0.081 Uiso 1.00 1 c R
H(144) H 0.1107 1.0229 -0.0548 0.067 Uiso 1.00 1 c R
H(145) H 0.1398 0.9495 -0.0855 0.067 Uiso 1.00 1 c R
H(146) H 0.2338 1.0264 -0.0664 0.068 Uiso 1.00 1 c R
H(147) H 0.0498 0.8362 0.0077 0.060 Uiso 1.00 1 c R
H(148) H -0.0069 0.8899 -0.0174 0.060 Uiso 1.00 1 c R
H(149) H 0.0547 0.9382 0.0200 0.060 Uiso 1.00 1 c R

loop_
_atom_site_aniso_label
_atom_site_aniso_U_11
_atom_site_aniso_U_22
_atom_site_aniso_U_33
_atom_site_aniso_U_12
_atom_site_aniso_U_13
_atom_site_aniso_U_23
Fe(1) 0.0196(2) 0.0257(3) 0.0166(2) 0.0063(2) 0.0000(2) 0.0036(2)
Fe(2) 0.0186(2) 0.0245(2) 0.0164(2) 0.0055(2) 0.0006(2) 0.0044(2)
Fe(3) 0.0212(2) 0.0234(2) 0.0190(2) 0.0057(2) 0.0003(2) 0.0040(2)
Fe(4) 0.0206(2) 0.0243(3) 0.0181(2) 0.0039(2) -0.0006(2) 0.0027(2)
Fe(5) 0.0341(3) 0.0272(3) 0.0232(3) 0.0030(2) -0.0098(2) 0.0068(2)
Fe(6) 0.0275(3) 0.0245(3) 0.0201(3) 0.0061(2) 0.0063(2) 0.0036(2)
Fe(7) 0.0229(3) 0.0368(3) 0.0269(3) 0.0005(2) -0.0068(2) 0.0152(2)
Fe(8) 0.0218(3) 0.0323(3) 0.0193(3) 0.0036(2) 0.0026(2) -0.0012(2)
S(1) 0.0179(4) 0.0273(5) 0.0202(4) 0.0054(3) 0.0016(3) 0.0061(3)
S(2) 0.0243(5) 0.0264(5) 0.0170(4) 0.0034(4) 0.0003(3) 0.0052(3)
S(3) 0.0170(4) 0.0403(5) 0.0184(4) 0.0100(4) 0.0015(3) 0.0073(4)
S(4) 0.0194(4) 0.0227(4) 0.0192(4) 0.0054(3) -0.0006(3) 0.0029(3)
S(5) 0.0162(4) 0.0244(4) 0.0234(5) 0.0061(3) -0.0000(3) 0.0060(3)
S(6) 0.0244(5) 0.0238(4) 0.0210(4) 0.0082(4) 0.0010(3) 0.0044(3)
S(7) 0.0268(5) 0.0256(5) 0.0214(5) 0.0099(4) 0.0004(4) 0.0016(4)
S(8) 0.0362(5) 0.0254(5) 0.0169(4) 0.0130(4) 0.0000(4) 0.0039(3)
S(9) 0.0252(5) 0.0237(5) 0.0220(5) 0.0035(4) 0.0004(3) 0.0021(4)
S(10) 0.0171(4) 0.0315(5) 0.0197(4) 0.0050(4) -0.0007(3) 0.0046(4)
S(11) 0.0176(4) 0.0294(5) 0.0212(4) 0.0073(3) -0.0010(3) 0.0050(4)
S(12) 0.0248(5) 0.0290(5) 0.0168(4) 0.0034(4) -0.0008(3) 0.0041(3)
Si(5) 0.0391(7) 0.0281(6) 0.0357(7) 0.0075(5) 0.0030(5) 0.0023(5)
Si(6) 0.0371(7) 0.0282(6) 0.0405(8) 0.0069(5) 0.0024(5) 0.0010(5)
O(2) 0.042(2) 0.0262(16) 0.043(2) 0.0062(15) 0.0067(16) -0.0009(15)
C(4) 0.124(8) 0.085(6) 0.079(6) 0.023(6) -0.001(6) 0.013(5)
C(8) 0.213(15) 0.036(4) 0.131(10) -0.050(6) -0.076(10) 0.008(5)
C(10) 0.170(12) 0.046(4) 0.084(7) -0.023(6) -0.034(8) 0.002(4)
C(11) 0.173(13) 0.044(4) 0.131(10) -0.026(6) -0.071(10) -0.001(5)
C(13) 0.104(14) 0.053(9) 0.131(18) 0.038(9) -0.041(13) -0.009(10)
C(14) 0.0169(18) 0.0245(19) 0.023(2) 0.0095(15) -0.0006(15) 0.0049(15)
C(15) 0.027(2) 0.026(2) 0.022(2) 0.0032(17) -0.0014(16) 0.0017(16)
C(16) 0.0202(19) 0.034(2) 0.021(2) 0.0079(17) 0.0061(15) 0.0084(17)
C(17) 0.0203(18) 0.0235(19) 0.0147(17) 0.0011(15) -0.0006(14) 0.0040(14)
C(18) 0.0173(18) 0.030(2) 0.0208(19) 0.0070(16) -0.0052(14) 0.0043(16)
C(19) 0.026(2) 0.036(2) 0.030(2) 0.0108(19) 0.0031(18) -0.0022(19)
C(20) 0.021(2) 0.035(2) 0.0192(19) -0.0001(17) 0.0003(15) 0.0124(17)
C(21) 0.0197(19) 0.035(2) 0.0175(19) 0.0094(17) 0.0000(15) 0.0042(16)
C(22) 0.023(2) 0.030(2) 0.021(2) 0.0080(17) -0.0035(15) 0.0032(16)
C(23) 0.046(2) 0.026(2) 0.023(2) 0.016(2) -0.0023(19) 0.0058(17)
C(24) 0.028(2) 0.027(2) 0.034(2) 0.0080(18) -0.0032(18) 0.0062(18)
C(25) 0.031(2) 0.026(2) 0.024(2) 0.0064(17) -0.0003(17) 0.0019(17)
C(26) 0.023(2) 0.027(2) 0.028(2) 0.0045(17) 0.0027(16) 0.0094(17)
C(27) 0.021(2) 0.033(2) 0.022(2) 0.0068(17) -0.0011(15) 0.0043(17)
C(28) 0.034(2) 0.0215(19) 0.026(2) 0.0074(17) 0.0009(17) 0.0084(16)
C(29) 0.0164(18) 0.041(2) 0.0198(19) 0.0135(17) 0.0019(15) 0.0044(17)
C(30) 0.035(2) 0.031(2) 0.029(2) 0.0136(19) 0.0077(18) 0.0133(18)
C(31) 0.0137(18) 0.043(2) 0.026(2) 0.0116(17) 0.0097(15) 0.0099(18)
C(32) 0.032(2) 0.027(2) 0.024(2) 0.0102(18) -0.0027(17) 0.0001(17)
C(33) 0.036(2) 0.021(2) 0.032(2) 0.0033(18) -0.0087(19) 0.0069(17)
C(34) 0.031(2) 0.031(2) 0.021(2) 0.0078(18) -0.0022(17) 0.0003(17)
C(35) 0.027(2) 0.028(2) 0.0145(18) 0.0089(17) -0.0003(15) 0.0009(15)
C(36) 0.023(2) 0.032(2) 0.025(2) 0.0106(17) 0.0030(16) 0.0100(17)
C(37) 0.029(2) 0.030(2) 0.029(2) 0.0004(18) -0.0034(18) 0.0055(18)
C(38) 0.036(2) 0.031(2) 0.035(2) 0.007(2) -0.002(2) 0.007(2)
C(39) 0.024(2) 0.028(2) 0.026(2) 0.0054(17) -0.0088(17) 0.0035(17)
C(40) 0.028(2) 0.040(2) 0.021(2) 0.0076(19) -0.0003(17) 0.0083(18)
C(41) 0.032(2) 0.029(2) 0.023(2) 0.0017(18) -0.0050(17) 0.0072(17)
C(42) 0.027(2) 0.035(2) 0.031(2) 0.0127(19) 0.0015(18) 0.0087(19)
C(43) 0.027(2) 0.030(2) 0.0152(18) 0.0050(17) 0.0015(15) 0.0044(16)
C(44) 0.036(2) 0.030(2) 0.034(2) 0.0019(19) 0.002(2) 0.0092(19)
C(45) 0.030(2) 0.031(2) 0.022(2) 0.0055(18) -0.0026(17) 0.0023(17)
C(46) 0.0192(19) 0.033(2) 0.022(2) 0.0099(16) 0.0027(15) 0.0064(16)
C(47) 0.0177(19) 0.036(2) 0.022(2) 0.0094(17) 0.0045(15) 0.0088(17)
C(48) 0.021(2) 0.037(2) 0.021(2) 0.0027(17) 0.0003(16) -0.0008(17)
C(49) 0.020(2) 0.056(3) 0.024(2) 0.008(2) 0.0012(16) 0.008(2)
C(50) 0.0183(19) 0.049(2) 0.022(2) 0.0142(19) 0.0036(15) 0.0134(19)
C(51) 0.025(2) 0.039(2) 0.026(2) 0.0009(19) -0.0041(17) 0.0176(19)
C(52) 0.034(2) 0.0180(18) 0.0185(19) 0.0014(16) 0.0003(16) 0.0005(15)
C(53) 0.0160(18) 0.040(2) 0.020(2) -0.0022(17) -0.0043(15) 0.0018(18)
C(54) 0.028(2) 0.022(2) 0.030(2) 0.0061(17) 0.0059(17) 0.0049(17)
C(55) 0.047(2) 0.031(2) 0.022(2) 0.009(2) 0.006(2) 0.0007(18)
C(56) 0.024(2) 0.023(2) 0.036(2) 0.0036(17) 0.0058(18) 0.0000(18)
C(57) 0.025(2) 0.046(2) 0.027(2) 0.020(2) 0.0102(17) 0.017(2)
C(58) 0.034(2) 0.032(2) 0.045(3) 0.010(2) -0.011(2) -0.006(2)
C(59) 0.034(2) 0.037(2) 0.038(2) 0.002(2) -0.006(2) 0.008(2)
C(60) 0.0173(19) 0.033(2) 0.024(2) 0.0056(16) 0.0044(15) 0.0045(17)
C(61) 0.042(2) 0.028(2) 0.032(2) 0.003(2) -0.013(2) -0.0008(19)
C(62) 0.045(2) 0.041(2) 0.026(2) 0.008(2) 0.002(2) 0.009(2)
C(63) 0.026(2) 0.032(2) 0.034(2) 0.0056(18) 0.0007(18) 0.0143(19)
C(64) 0.042(2) 0.0202(19) 0.026(2) 0.0114(18) -0.0008(19) -0.0010(16)
C(65) 0.0190(19) 0.032(2) 0.034(2) 0.0050(17) -0.0008(17) 0.0118(19)
C(66) 0.028(2) 0.026(2) 0.026(2) 0.0055(17) -0.0020(17) 0.0030(17)
C(67) 0.026(2) 0.032(2) 0.024(2) 0.0044(17) -0.0036(16) 0.0069(17)
C(68) 0.037(2) 0.036(2) 0.038(2) 0.011(2) 0.005(2) -0.002(2)
C(69) 0.034(2) 0.029(2) 0.019(2) 0.0128(18) 0.0044(17) 0.0052(16)
C(70) 0.028(2) 0.027(2) 0.027(2) 0.0107(17) 0.0039(17) 0.0098(17)
C(71) 0.029(2) 0.038(2) 0.029(2) 0.0021(19) 0.0054(18) 0.009(2)
C(72) 0.023(2) 0.038(2) 0.024(2) 0.0077(18) 0.0057(16) 0.0031(18)
C(73) 0.042(2) 0.040(2) 0.030(2) 0.011(2) 0.008(2) 0.013(2)
C(74) 0.049(3) 0.025(2) 0.033(2) 0.011(2) -0.005(2) 0.0063(19)
C(75) 0.054(3) 0.028(2) 0.030(2) 0.012(2) 0.004(2) 0.0059(19)
C(76) 0.018(2) 0.046(2) 0.024(2) 0.0003(19) -0.0001(16) 0.0000(19)
C(77) 0.042(2) 0.028(2) 0.055(3) 0.006(2) -0.002(2) 0.009(2)
C(78) 0.027(2) 0.036(2) 0.040(2) 0.0024(19) -0.007(2) 0.010(2)
C(79) 0.025(2) 0.046(2) 0.046(3) 0.003(2) 0.003(2) 0.026(2)
C(80) 0.033(2) 0.039(2) 0.030(2) 0.007(2) -0.0018(19) 0.003(2)
C(81) 0.025(2) 0.051(2) 0.029(2) 0.017(2) -0.0018(18) 0.011(2)
C(82) 0.044(3) 0.034(2) 0.043(3) -0.007(2) -0.012(2) 0.001(2)
C(83) 0.045(2) 0.033(2) 0.025(2) 0.020(2) 0.0006(19) 0.0101(18)
C(84) 0.037(2) 0.036(2) 0.035(2) 0.011(2) 0.008(2) 0.006(2)
C(85) 0.037(2) 0.044(2) 0.022(2) 0.024(2) 0.0008(18) -0.0047(19)
C(86) 0.051(3) 0.031(2) 0.028(2) 0.011(2) -0.004(2) 0.0053(19)
C(87) 0.024(2) 0.056(3) 0.037(2) 0.011(2) -0.012(2) -0.013(2)
C(88) 0.035(2) 0.046(2) 0.021(2) 0.002(2) 0.0006(18) 0.006(2)
C(89) 0.053(3) 0.021(2) 0.028(2) 0.011(2) -0.006(2) 0.0016(17)
C(90) 0.041(2) 0.030(2) 0.044(2) 0.010(2) -0.012(2) 0.005(2)
C(91) 0.024(2) 0.029(2) 0.034(2) 0.0083(17) 0.0113(18) 0.0089(18)
C(92) 0.031(2) 0.047(2) 0.042(2) 0.021(2) 0.016(2) 0.018(2)
C(93) 0.039(2) 0.022(2) 0.034(2) 0.0087(18) -0.005(2) 0.0018(18)
C(94) 0.038(2) 0.048(3) 0.029(2) -0.008(2) -0.007(2) 0.011(2)
C(95) 0.037(2) 0.029(2) 0.047(3) 0.008(2) -0.014(2) 0.001(2)
C(96) 0.060(3) 0.033(2) 0.026(2) 0.026(2) 0.003(2) 0.0053(19)
C(97) 0.060(3) 0.028(2) 0.034(2) 0.006(2) -0.021(2) 0.002(2)
C(98) 0.040(2) 0.036(2) 0.027(2) 0.007(2) -0.007(2) 0.0053(19)
C(99) 0.062(3) 0.054(3) 0.036(3) 0.018(3) -0.013(2) -0.000(2)
C(100) 0.048(3) 0.038(3) 0.062(4) 0.005(2) -0.004(2) -0.014(2)
C(101) 0.060(3) 0.040(2) 0.024(2) 0.024(2) -0.002(2) 0.004(2)
C(102) 0.052(3) 0.043(2) 0.052(3) 0.031(2) 0.033(2) 0.027(2)
C(103) 0.111(6) 0.083(4) 0.031(2) 0.079(4) 0.010(3) 0.016(3)
C(104) 0.035(2) 0.065(3) 0.029(2) 0.017(2) 0.001(2) 0.022(2)
C(105) 0.020(2) 0.081(4) 0.025(2) -0.003(2) -0.0014(18) 0.009(2)
C(106) 0.052(3) 0.028(2) 0.034(2) 0.002(2) 0.002(2) 0.011(2)
C(107) 0.044(2) 0.031(2) 0.043(2) 0.018(2) -0.005(2) -0.002(2)
C(108) 0.060(3) 0.033(2) 0.029(2) 0.022(2) 0.010(2) 0.004(2)
C(109) 0.036(2) 0.027(2) 0.044(2) -0.004(2) -0.006(2) -0.001(2)
C(110) 0.026(2) 0.058(3) 0.071(4) 0.018(2) 0.011(2) 0.047(3)
C(111) 0.037(2) 0.069(3) 0.027(2) 0.027(2) -0.006(2) -0.002(2)
C(112) 0.089(5) 0.046(3) 0.078(5) -0.002(3) 0.013(4) 0.009(3)
C(113) 0.021(2) 0.062(3) 0.035(2) 0.021(2) 0.0030(18) 0.008(2)
C(114) 0.023(2) 0.072(4) 0.031(2) 0.011(2) -0.0022(19) -0.010(2)
C(115) 0.062(3) 0.039(3) 0.061(4) 0.007(2) -0.029(3) 0.004(2)
C(116) 0.047(3) 0.045(3) 0.077(4) 0.011(2) -0.009(3) 0.011(3)
C(117) 0.102(5) 0.080(4) 0.029(2) 0.075(4) 0.011(3) 0.005(2)
C(118) 0.065(3) 0.039(2) 0.023(2) 0.030(2) 0.002(2) 0.005(2)
C(119) 0.105(7) 0.090(6) 0.059(5) -0.022(5) -0.008(5) 0.015(4)
C(121) 0.070(5) 0.080(6) 0.162(11) 0.032(5) 0.011(6) 0.028(7)
C(122) 0.160(8) 0.085(5) 0.030(3) 0.098(6) 0.010(4) 0.003(3)
C(123) 0.067(4) 0.052(3) 0.053(3) 0.022(3) -0.031(3) 0.006(2)
C(124) 0.104(6) 0.044(3) 0.056(4) 0.027(3) 0.033(4) 0.006(3)
C(125) 0.084(6) 0.094(7) 0.127(9) 0.005(5) -0.044(6) 0.031(7)
C(126) 0.038(3) 0.058(3) 0.063(4) 0.011(2) -0.006(2) 0.009(3)
C(127) 0.044(3) 0.048(3) 0.076(4) 0.004(2) 0.011(3) 0.021(3)
C(128) 0.072(4) 0.046(3) 0.050(3) 0.008(3) -0.001(3) 0.015(2)
C(129) 0.043(3) 0.096(6) 0.110(6) 0.030(3) 0.024(3) 0.073(5)
C(130) 0.080(5) 0.071(5) 0.066(5) 0.012(4) 0.014(4) 0.002(4)
C(131) 0.046(3) 0.060(4) 0.080(5) 0.025(3) -0.008(3) 0.002(3)
C(132) 0.086(5) 0.026(2) 0.086(5) 0.010(3) -0.044(4) -0.004(3)
C(133) 0.066(4) 0.045(3) 0.044(3) 0.006(2) -0.018(3) 0.004(2)
C(134) 0.097(5) 0.060(4) 0.041(3) 0.011(4) -0.003(3) 0.016(3)
C(135) 0.163(9) 0.040(3) 0.042(3) 0.048(4) -0.000(4) -0.004(2)
C(137) 0.045(3) 0.031(2) 0.074(4) 0.003(2) 0.004(3) 0.013(2)
C(138) 0.039(3) 0.050(3) 0.061(3) 0.027(2) -0.012(2) -0.008(2)

loop_
_atom_type_symbol
_atom_type_description
_atom_type_scat_dispersion_real
_atom_type_scat_dispersion_imag
_atom_type_scat_source
C C 0.003 0.002
;
International Tables for Crystallography
(1992, Vol. C, Tables 4.2.6.8 and 6.1.1.4)
;
H H 0.000 0.000
;
International Tables for Crystallography
(1992, Vol. C, Table 6.1.1.4)
;
O O 0.011 0.006
;
International Tables for Crystallography
(1992, Vol. C, Tables 4.2.6.8 and 6.1.1.4)
;
Fe Fe 0.346 0.844
;
International Tables for Crystallography
(1992, Vol. C, Tables 4.2.6.8 and 6.1.1.4)
;
S S 0.125 0.123
;
International Tables for Crystallography
(1992, Vol. C, Tables 4.2.6.8 and 6.1.1.4)
;
Si Si 0.082 0.070
;
International Tables for Crystallography
(1992, Vol. C, Tables 4.2.6.8 and 6.1.1.4)
;

loop_
_geom_angle_atom_site_label_1
_geom_angle_atom_site_label_2
_geom_angle_atom_site_label_3
_geom_angle
_geom_angle_site_symmetry_1
_geom_angle_site_symmetry_3
Fe(3) Fe(1) Fe(5) 61.65(2) . .
Fe(3) Fe(1) Fe(8) 61.55(2) . .
Fe(3) Fe(1) S(1) 100.56(4) . .
Fe(3) Fe(1) S(7) 52.91(3) . .
Fe(3) Fe(1) S(11) 53.02(3) . .
Fe(3) Fe(1) S(12) 148.20(3) . .
Fe(5) Fe(1) Fe(8) 63.40(2) . .
Fe(5) Fe(1) S(1) 52.62(3) . .
Fe(5) Fe(1) S(7) 52.34(3) . .
Fe(5) Fe(1) S(11) 103.01(4) . .
Fe(5) Fe(1) S(12) 141.70(4) . .
Fe(8) Fe(1) S(1) 52.73(3) . .
Fe(8) Fe(1) S(7) 102.45(4) . .
Fe(8) Fe(1) S(11) 52.93(3) . .
Fe(8) Fe(1) S(12) 140.07(4) . .
S(1) Fe(1) S(7) 103.57(4) . .
S(1) Fe(1) S(11) 104.24(4) . .
S(1) Fe(1) S(12) 111.22(4) . .
S(7) Fe(1) S(11) 103.86(4) . .
S(7) Fe(1) S(12) 117.39(4) . .
S(11) Fe(1) S(12) 115.13(4) . .
Fe(4) Fe(2) Fe(6) 60.43(2) . .
Fe(4) Fe(2) Fe(7) 64.61(2) . .
Fe(4) Fe(2) S(2) 151.92(3) . .
Fe(4) Fe(2) S(4) 100.71(3) . .
Fe(4) Fe(2) S(6) 52.40(3) . .
Fe(4) Fe(2) S(10) 52.93(3) . .
Fe(6) Fe(2) Fe(7) 64.87(2) . .
Fe(6) Fe(2) S(2) 140.46(4) . .
Fe(6) Fe(2) S(4) 52.65(3) . .
Fe(6) Fe(2) S(6) 52.52(3) . .
Fe(6) Fe(2) S(10) 101.29(4) . .
Fe(7) Fe(2) S(2) 134.99(4) . .
Fe(7) Fe(2) S(4) 52.45(3) . .
Fe(7) Fe(2) S(6) 105.56(4) . .
Fe(7) Fe(2) S(10) 52.59(3) . .
S(2) Fe(2) S(4) 107.37(4) . .
S(2) Fe(2) S(6) 118.94(5) . .
S(2) Fe(2) S(10) 117.64(4) . .
S(4) Fe(2) S(6) 103.37(4) . .
S(4) Fe(2) S(10) 104.45(4) . .
S(6) Fe(2) S(10) 103.33(4) . .
Fe(1) Fe(3) Fe(8) 60.35(2) . .
Fe(1) Fe(3) S(5) 103.59(3) . .
Fe(1) Fe(3) S(7) 54.10(3) . .
Fe(1) Fe(3) S(9) 154.23(3) . .
Fe(1) Fe(3) S(11) 54.01(3) . .
Fe(8) Fe(3) S(5) 55.95(3) . .
Fe(8) Fe(3) S(7) 102.41(3) . .
Fe(8) Fe(3) S(9) 136.22(4) . .
Fe(8) Fe(3) S(11) 52.61(3) . .
S(5) Fe(3) S(7) 105.13(4) . .
S(5) Fe(3) S(9) 102.03(4) . .
S(5) Fe(3) S(11) 105.99(4) . .
S(7) Fe(3) S(9) 120.70(4) . .
S(7) Fe(3) S(11) 105.96(5) . .
S(9) Fe(3) S(11) 115.53(4) . .
Fe(2) Fe(4) Fe(6) 60.61(2) . .
Fe(2) Fe(4) S(5) 101.06(3) . .
Fe(2) Fe(4) S(6) 53.13(3) . .
Fe(2) Fe(4) S(9) 154.91(4) . .
Fe(2) Fe(4) S(10) 53.18(3) . .
Fe(6) Fe(4) S(5) 56.14(3) . .
Fe(6) Fe(4) S(6) 52.74(3) . .
Fe(6) Fe(4) S(9) 143.74(4) . .
Fe(6) Fe(4) S(10) 101.63(3) . .
S(5) Fe(4) S(6) 107.68(4) . .
S(5) Fe(4) S(9) 101.03(4) . .
S(5) Fe(4) S(10) 100.49(4) . .
S(6) Fe(4) S(9) 129.07(4) . .
S(6) Fe(4) S(10) 104.27(4) . .
S(9) Fe(4) S(10) 110.78(4) . .
Fe(1) Fe(5) S(1) 51.76(3) . .
Fe(1) Fe(5) S(3) 172.35(4) . .
Fe(1) Fe(5) S(5) 97.74(3) . .
Fe(1) Fe(5) S(7) 52.39(3) . .
S(1) Fe(5) S(3) 125.17(4) . .
S(1) Fe(5) S(5) 101.64(4) . .
S(1) Fe(5) S(7) 102.78(4) . .
S(3) Fe(5) S(5) 75.64(4) . .
S(3) Fe(5) S(7) 131.90(5) . .
S(5) Fe(5) S(7) 100.22(4) . .
Fe(2) Fe(6) Fe(4) 58.96(2) . .
Fe(2) Fe(6) S(3) 170.78(4) . .
Fe(2) Fe(6) S(4) 51.73(3) . .
Fe(2) Fe(6) S(5) 96.52(3) . .
Fe(2) Fe(6) S(6) 52.17(3) . .
Fe(4) Fe(6) S(3) 116.88(3) . .
Fe(4) Fe(6) S(4) 98.78(3) . .
Fe(4) Fe(6) S(5) 51.75(3) . .
Fe(4) Fe(6) S(6) 51.68(3) . .
S(3) Fe(6) S(4) 124.50(4) . .
S(3) Fe(6) S(5) 75.39(4) . .
S(3) Fe(6) S(6) 133.22(4) . .
S(4) Fe(6) S(5) 99.76(4) . .
S(4) Fe(6) S(6) 102.13(4) . .
S(5) Fe(6) S(6) 102.34(4) . .
Fe(2) Fe(7) S(4) 52.05(3) . .
Fe(2) Fe(7) S(5) 96.62(4) . .
Fe(2) Fe(7) S(8) 169.74(4) . .
Fe(2) Fe(7) S(10) 52.62(3) . .
S(4) Fe(7) S(5) 99.90(4) . .
S(4) Fe(7) S(8) 120.44(4) . .
S(4) Fe(7) S(10) 104.09(5) . .
S(5) Fe(7) S(8) 77.14(4) . .
S(5) Fe(7) S(10) 96.18(4) . .
S(8) Fe(7) S(10) 135.47(4) . .
Fe(1) Fe(8) Fe(3) 58.10(2) . .
Fe(1) Fe(8) S(1) 52.30(3) . .
Fe(1) Fe(8) S(5) 98.36(3) . .
Fe(1) Fe(8) S(8) 171.24(4) . .
Fe(1) Fe(8) S(11) 52.74(3) . .
Fe(3) Fe(8) S(1) 97.46(3) . .
Fe(3) Fe(8) S(5) 51.64(2) . .
Fe(3) Fe(8) S(8) 122.36(4) . .
Fe(3) Fe(8) S(11) 51.48(3) . .
S(1) Fe(8) S(5) 101.84(4) . .
S(1) Fe(8) S(8) 120.51(4) . .
S(1) Fe(8) S(11) 103.64(4) . .
S(5) Fe(8) S(8) 77.60(4) . .
S(5) Fe(8) S(11) 100.79(4) . .
S(8) Fe(8) S(11) 135.36(4) . .
Fe(1) S(1) Fe(5) 75.62(4) . .
Fe(1) S(1) Fe(8) 74.97(3) . .
Fe(5) S(1) Fe(8) 79.46(4) . .
Fe(2) S(2) C(17) 116.06(13) . .
Fe(5) S(3) Fe(6) 105.73(4) . .
Fe(5) S(3) C(14) 122.92(14) . .
Fe(6) S(3) C(14) 122.77(16) . .
Fe(2) S(4) Fe(6) 75.62(3) . .
Fe(2) S(4) Fe(7) 75.50(3) . .
Fe(6) S(4) Fe(7) 81.72(4) . .
Fe(3) S(5) Fe(4) 78.59(3) . .
Fe(3) S(5) Fe(5) 73.13(3) . .
Fe(3) S(5) Fe(6) 133.82(5) . .
Fe(3) S(5) Fe(7) 131.08(4) . .
Fe(3) S(5) Fe(8) 72.42(3) . .
Fe(4) S(5) Fe(5) 129.95(5) . .
Fe(4) S(5) Fe(6) 72.10(4) . .
Fe(4) S(5) Fe(7) 76.92(4) . .
Fe(4) S(5) Fe(8) 133.90(4) . .
Fe(5) S(5) Fe(6) 99.58(4) . .
Fe(5) S(5) Fe(7) 150.59(4) . .
Fe(5) S(5) Fe(8) 73.96(4) . .
Fe(6) S(5) Fe(7) 75.58(3) . .
Fe(6) S(5) Fe(8) 150.95(4) . .
Fe(7) S(5) Fe(8) 96.04(4) . .
Fe(2) S(6) Fe(4) 74.48(4) . .
Fe(2) S(6) Fe(6) 75.31(4) . .
Fe(4) S(6) Fe(6) 75.58(4) . .
Fe(1) S(7) Fe(3) 72.99(4) . .
Fe(1) S(7) Fe(5) 75.27(4) . .
Fe(3) S(7) Fe(5) 76.70(4) . .
Fe(7) S(8) Fe(8) 102.10(4) . .
Fe(7) S(8) C(23) 121.15(17) . .
Fe(8) S(8) C(23) 121.27(16) . .
Fe(3) S(9) Fe(4) 77.87(3) . .
Fe(3) S(9) C(52) 103.69(14) . .
Fe(4) S(9) C(52) 131.52(16) . .
Fe(2) S(10) Fe(4) 73.89(4) . .
Fe(2) S(10) Fe(7) 74.80(3) . .
Fe(4) S(10) Fe(7) 80.54(4) . .
Fe(1) S(11) Fe(3) 72.97(4) . .
Fe(1) S(11) Fe(8) 74.33(3) . .
Fe(3) S(11) Fe(8) 75.91(3) . .
Fe(1) S(12) C(20) 110.97(15) . .
Si(8) Si(2) O(1) 106.1(10) . .
Si(8) Si(2) O(3) 86.1(14) . .
Si(8) Si(2) C(5) 146.2(10) . .
Si(8) Si(2) C(6) 71.0(12) . .
Si(8) Si(2) C(140) 129.6(16) . .
Si(8) Si(2) C(141) 49.0(14) . .
O(1) Si(2) C(5) 104.0(4) . .
O(1) Si(2) C(6) 109.6(4) . .
O(1) Si(2) C(7) 106.6(5) . .
O(1) Si(2) C(140) 123.1(13) . .
O(1) Si(2) C(141) 132.6(10) . .
O(3) Si(2) C(5) 118.5(10) . .
O(3) Si(2) C(6) 115.2(10) . .
O(3) Si(2) C(7) 83.4(10) . .
O(3) Si(2) C(140) 137.6(17) . .
O(3) Si(2) C(141) 109.7(14) . .
C(5) Si(2) C(6) 112.5(6) . .
C(5) Si(2) C(7) 113.8(6) . .
C(5) Si(2) C(141) 98.6(10) . .
C(6) Si(2) C(7) 109.9(6) . .
C(6) Si(2) C(140) 99.7(16) . .
C(6) Si(2) C(141) 98.9(11) . .
C(7) Si(2) C(140) 107.5(13) . .
C(140) Si(2) C(141) 86.5(16) . .
Si(4) Si(3) O(1) 57.1(11) . .
Si(4) Si(3) O(3) 75.3(12) . .
Si(4) Si(3) C(1) 142.0(13) . .
Si(4) Si(3) C(2) 55.6(11) . .
Si(4) Si(3) C(3) 108.5(13) . .
Si(4) Si(3) C(12) 53(2) . .
Si(4) Si(3) C(120) 160(3) . .
O(1) Si(3) C(1) 109.7(4) . .
O(1) Si(3) C(2) 108.4(3) . .
O(1) Si(3) C(3) 110.2(3) . .
O(1) Si(3) C(12) 77.5(13) . .
O(1) Si(3) C(120) 142(3) . .
O(3) Si(3) C(1) 101.0(8) . .
O(3) Si(3) C(2) 128.5(7) . .
O(3) Si(3) C(3) 97.5(7) . .
O(3) Si(3) C(12) 95.6(14) . .
O(3) Si(3) C(120) 125(3) . .
C(1) Si(3) C(2) 108.1(4) . .
C(1) Si(3) C(3) 109.4(5) . .
C(1) Si(3) C(12) 90.6(16) . .
C(2) Si(3) C(3) 111.0(4) . .
C(2) Si(3) C(120) 104(3) . .
C(3) Si(3) C(12) 153.5(16) . .
C(3) Si(3) C(120) 74(3) . .
C(12) Si(3) C(120) 116(3) . .
Si(3) Si(4) O(1) 95.6(14) . .
Si(3) Si(4) O(3) 81.4(13) . .
Si(3) Si(4) C(2) 101.3(14) . .
Si(3) Si(4) C(3) 52.8(11) . .
Si(3) Si(4) C(12) 107(2) . .
Si(3) Si(4) C(136) 124(2) . .
O(1) Si(4) C(2) 149.3(13) . .
O(1) Si(4) C(3) 103.3(8) . .
O(1) Si(4) C(12) 97.3(18) . .
O(1) Si(4) C(120) 108(2) . .
O(1) Si(4) C(136) 117(2) . .
O(3) Si(4) C(2) 163.7(13) . .
O(3) Si(4) C(3) 87.2(9) . .
O(3) Si(4) C(12) 110(2) . .
O(3) Si(4) C(120) 94(2) . .
O(3) Si(4) C(136) 119(2) . .
C(2) Si(4) C(3) 107.3(9) . .
C(2) Si(4) C(12) 53.4(17) . .
C(2) Si(4) C(120) 89(2) . .
C(2) Si(4) C(136) 73(2) . .
C(3) Si(4) C(12) 152.0(19) . .
C(3) Si(4) C(120) 55(2) . .
C(3) Si(4) C(136) 75(2) . .
C(12) Si(4) C(120) 101(3) . .
C(12) Si(4) C(136) 112(2) . .
C(120) Si(4) C(136) 118(3) . .
O(2) Si(5) C(77) 109.6(2) . .
O(2) Si(5) C(115) 107.0(2) . .
O(2) Si(5) C(124) 109.4(2) . .
C(77) Si(5) C(115) 110.1(2) . .
C(77) Si(5) C(124) 109.2(3) . .
C(115) Si(5) C(124) 111.4(3) . .
O(2) Si(6) C(100) 108.1(2) . .
O(2) Si(6) C(128) 109.7(2) . .
O(2) Si(6) C(137) 108.9(2) . .
C(100) Si(6) C(128) 110.7(3) . .
C(100) Si(6) C(137) 110.2(2) . .
C(128) Si(6) C(137) 109.2(3) . .
Si(2) Si(8) O(1) 49.0(7) . .
Si(2) Si(8) O(3) 58.7(11) . .
Si(2) Si(8) C(6) 80.8(12) . .
Si(2) Si(8) C(7) 112.6(17) . .
Si(2) Si(8) C(9) 111.5(19) . .
Si(2) Si(8) C(141) 105.7(18) . .
O(1) Si(8) C(6) 95.5(8) . .
O(1) Si(8) C(7) 109.9(12) . .
O(1) Si(8) C(9) 108.6(13) . .
O(1) Si(8) C(141) 132.4(17) . .
O(3) Si(8) C(6) 108.5(12) . .
O(3) Si(8) C(7) 97.1(15) . .
O(3) Si(8) C(9) 116.8(16) . .
O(3) Si(8) C(141) 124(2) . .
C(6) Si(8) C(7) 154.4(13) . .
C(6) Si(8) C(141) 122.4(17) . .
C(7) Si(8) C(9) 133.9(18) . .
C(9) Si(8) C(141) 119(2) . .
Si(2) O(1) Si(3) 146.3(4) . .
Si(2) O(1) Si(4) 146.6(8) . .
Si(2) O(1) O(3) 54.2(18) . .
Si(3) O(1) Si(8) 122.1(5) . .
Si(3) O(1) O(3) 101.9(18) . .
Si(4) O(1) Si(8) 132.3(9) . .
Si(4) O(1) O(3) 126(2) . .
Si(5) O(2) Si(6) 144.6(2) . .
Si(2) O(3) Si(3) 148.6(16) . .
Si(2) O(3) Si(4) 127.7(16) . .
Si(2) O(3) O(1) 102(2) . .
Si(3) O(3) Si(8) 139.3(15) . .
Si(3) O(3) O(1) 57.9(15) . .
Si(4) O(3) Si(8) 135.3(17) . .
Si(8) O(3) O(1) 131(2) . .
Si(3) C(2) C(12) 76(2) . .
Si(4) C(2) C(12) 69(2) . .
Si(2) C(5) C(140) 54(3) . .
Si(2) C(6) C(9) 99(2) . .
Si(8) C(6) C(9) 72(2) . .
Si(2) C(7) C(141) 82(2) . .
Si(8) C(7) C(141) 84(2) . .
C(10) C(8) C(11) 113.8(13) . 2_676
Si(8) C(9) C(6) 76(2) . .
C(8) C(10) C(11) 128.5(12) . .
C(8) C(11) C(10) 117.7(15) 2_676 .
C(8) C(11) C(13) 116.5(17) 2_676 .
C(10) C(11) C(13) 125.6(17) . .
Si(3) C(12) C(2) 59.9(19) . .
Si(4) C(12) C(2) 57(2) . .
S(3) C(14) C(27) 119.6(3) . .
S(3) C(14) C(43) 120.1(3) . .
C(27) C(14) C(43) 120.3(4) . .
C(16) C(15) C(17) 124.0(3) . .
C(16) C(15) C(91) 117.1(4) . .
C(17) C(15) C(91) 118.6(4) . .
C(15) C(16) C(26) 119.6(3) . .
C(15) C(16) C(46) 119.9(4) . .
C(26) C(16) C(46) 120.4(4) . .
S(2) C(17) C(15) 119.6(3) . .
S(2) C(17) C(35) 119.6(3) . .
C(15) C(17) C(35) 120.2(3) . .
C(21) C(18) C(22) 119.6(4) . .
C(21) C(18) C(38) 120.0(3) . .
C(22) C(18) C(38) 120.4(4) . .
S(12) C(20) C(34) 119.7(3) . .
S(12) C(20) C(41) 120.8(3) . .
C(34) C(20) C(41) 119.3(3) . .
C(18) C(21) C(39) 118.3(3) . .
C(18) C(21) C(43) 120.3(3) . .
C(39) C(21) C(43) 121.4(3) . .
C(18) C(22) C(29) 121.9(4) . .
S(8) C(23) C(101) 119.6(3) . .
S(8) C(23) C(118) 119.6(4) . .
C(101) C(23) C(118) 120.8(5) . .
C(35) C(24) C(44) 121.0(4) . .
C(41) C(25) C(45) 119.9(4) . .
C(41) C(25) C(64) 119.5(4) . .
C(45) C(25) C(64) 119.9(4) . .
C(16) C(26) C(37) 122.4(4) . .
C(16) C(26) C(65) 118.4(3) . .
C(37) C(26) C(65) 119.2(4) . .
C(14) C(27) C(47) 121.2(4) . .
C(14) C(27) C(49) 118.9(4) . .
C(47) C(27) C(49) 119.9(3) . .
C(63) C(28) C(66) 118.3(4) . .
C(63) C(28) C(73) 121.6(4) . .
C(66) C(28) C(73) 120.1(3) . .
C(22) C(29) C(67) 118.6(4) . .
C(22) C(29) C(88) 120.3(4) . .
C(67) C(29) C(88) 121.1(4) . .
C(36) C(30) C(102) 117.6(4) . .
C(36) C(30) C(108) 121.5(4) . .
C(102) C(30) C(108) 120.9(4) . .
C(47) C(31) C(57) 118.8(4) . .
C(47) C(31) C(84) 121.3(4) . .
C(57) C(31) C(84) 119.8(4) . .
C(52) C(32) C(58) 124.2(4) . .
C(52) C(32) C(93) 117.2(4) . .
C(58) C(32) C(93) 118.6(4) . .
C(52) C(33) C(61) 116.5(4) . .
C(52) C(33) C(95) 123.3(4) . .
C(61) C(33) C(95) 120.1(4) . .
C(20) C(34) C(53) 124.8(3) . .
C(20) C(34) C(78) 119.3(4) . .
C(53) C(34) C(78) 115.9(4) . .
C(17) C(35) C(24) 119.1(4) . .
C(17) C(35) C(36) 123.6(3) . .
C(24) C(35) C(36) 117.1(4) . .
C(30) C(36) C(35) 120.9(3) . .
C(30) C(36) C(51) 121.1(4) . .
C(35) C(36) C(51) 117.8(3) . .
C(21) C(39) C(67) 119.7(4) . .
C(21) C(39) C(80) 118.9(4) . .
C(67) C(39) C(80) 121.2(4) . .
C(20) C(41) C(25) 124.3(3) . .
C(20) C(41) C(109) 118.9(4) . .
C(25) C(41) C(109) 116.8(4) . .
C(69) C(42) C(85) 121.6(4) . .
C(14) C(43) C(21) 120.6(4) . .
C(14) C(43) C(81) 119.8(4) . .
C(21) C(43) C(81) 119.4(4) . .
C(24) C(44) C(91) 119.4(4) . .
C(25) C(45) C(62) 121.7(4) . .
C(25) C(45) C(68) 119.2(4) . .
C(62) C(45) C(68) 119.1(4) . .
C(16) C(46) C(40) 121.0(4) . .
C(16) C(46) C(56) 119.2(4) . .
C(40) C(46) C(56) 119.8(3) . .
C(27) C(47) C(31) 119.3(3) . .
C(27) C(47) C(60) 120.5(4) . .
C(31) C(47) C(60) 120.0(4) . .
C(53) C(48) C(59) 118.9(4) . .
C(53) C(48) C(71) 121.9(4) . .
C(59) C(48) C(71) 119.0(4) . .
C(27) C(49) C(113) 121.0(4) . .
C(57) C(50) C(72) 119.0(4) . .
C(57) C(50) C(104) 120.6(5) . .
C(72) C(50) C(104) 120.4(4) . .
C(36) C(51) C(79) 118.0(4) . .
C(36) C(51) C(94) 122.6(4) . .
C(79) C(51) C(94) 119.3(4) . .
S(9) C(52) C(32) 123.9(3) . .
S(9) C(52) C(33) 114.5(3) . .
C(32) C(52) C(33) 121.6(3) . .
C(34) C(53) C(48) 120.1(3) . .
C(34) C(53) C(76) 119.4(4) . .
C(48) C(53) C(76) 120.0(4) . .
C(56) C(54) C(65) 118.1(4) . .
C(56) C(54) C(90) 120.2(4) . .
C(65) C(54) C(90) 121.7(4) . .
C(69) C(55) C(75) 121.6(4) . .
C(46) C(56) C(54) 121.6(4) . .
C(31) C(57) C(50) 121.8(5) . .
C(32) C(58) C(99) 110.4(4) . .
C(32) C(58) C(126) 112.2(4) . .
C(99) C(58) C(126) 110.7(5) . .
C(48) C(59) C(87) 121.6(5) . .
C(19) C(60) C(47) 121.0(4) . .
C(19) C(60) C(72) 120.0(3) . .
C(47) C(60) C(72) 118.9(4) . .
C(33) C(61) C(89) 123.3(4) . .
C(28) C(63) C(74) 121.8(4) . .
C(25) C(64) C(86) 119.5(4) . .
C(25) C(64) C(106) 121.4(4) . .
C(86) C(64) C(106) 119.0(4) . .
C(26) C(65) C(54) 122.3(4) . .
C(28) C(66) C(70) 122.2(3) . .
C(29) C(67) C(39) 121.8(4) . .
C(45) C(68) C(107) 121.2(4) . .
C(42) C(69) C(55) 118.6(4) . .
C(42) C(69) C(98) 121.5(4) . .
C(55) C(69) C(98) 119.9(4) . .
C(66) C(70) C(83) 117.9(4) . .
C(66) C(70) C(92) 120.0(3) . .
C(83) C(70) C(92) 122.0(4) . .
C(50) C(72) C(60) 121.4(4) . .
C(63) C(74) C(83) 120.2(4) . .
C(63) C(74) C(133) 120.1(4) . .
C(83) C(74) C(133) 119.7(4) . .
C(55) C(75) C(96) 118.1(4) . .
C(55) C(75) C(134) 119.7(5) . .
C(96) C(75) C(134) 122.1(5) . .
C(53) C(76) C(105) 121.4(5) . .
C(53) C(76) C(114) 118.7(4) . .
C(105) C(76) C(114) 119.9(4) . .
C(34) C(78) C(82) 121.8(5) . .
C(51) C(79) C(110) 121.9(4) . .
C(43) C(81) C(113) 120.3(4) . .
C(78) C(82) C(109) 118.8(4) . .
C(70) C(83) C(74) 119.6(4) . .
C(70) C(83) C(101) 119.2(4) . .
C(74) C(83) C(101) 120.9(4) . .
C(42) C(85) C(96) 119.0(4) . .
C(42) C(85) C(111) 120.6(4) . .
C(96) C(85) C(111) 120.2(5) . .
C(64) C(86) C(107) 121.4(5) . .
C(59) C(87) C(114) 118.3(5) . .
C(59) C(87) C(138) 120.7(5) . .
C(114) C(87) C(138) 120.8(5) . .
C(61) C(89) C(93) 117.7(4) . .
C(61) C(89) C(97) 122.1(4) . .
C(93) C(89) C(97) 120.1(5) . .
C(15) C(91) C(44) 121.4(4) . .
C(32) C(93) C(89) 123.5(5) . .
C(33) C(95) C(116) 111.7(5) . .
C(33) C(95) C(123) 112.8(4) . .
C(116) C(95) C(123) 111.7(5) . .
C(75) C(96) C(85) 120.9(5) . .
C(75) C(96) C(118) 118.1(4) . .
C(85) C(96) C(118) 120.9(4) . .
C(89) C(97) C(132) 113.6(5) . .
C(89) C(97) C(135) 111.3(4) . .
C(132) C(97) C(135) 112.3(5) . .
C(23) C(101) C(83) 122.2(5) . .
C(23) C(101) C(103) 118.6(4) . .
C(83) C(101) C(103) 119.0(5) . .
C(30) C(102) C(110) 121.5(5) . .
C(101) C(103) C(122) 121.8(7) . .
C(68) C(107) C(86) 118.7(5) . .
C(68) C(107) C(131) 119.5(5) . .
C(86) C(107) C(131) 121.8(5) . .
C(41) C(109) C(82) 121.7(5) . .
C(79) C(110) C(102) 119.8(5) . .
C(79) C(110) C(129) 119.8(5) . .
C(102) C(110) C(129) 120.4(6) . .
C(119) C(112) C(127) 122.7(8) . .
C(49) C(113) C(81) 119.6(4) . .
C(76) C(114) C(87) 122.4(5) . .
C(118) C(117) C(122) 121.5(6) . .
C(23) C(118) C(96) 122.3(5) . .
C(23) C(118) C(117) 119.0(5) . .
C(96) C(118) C(117) 118.6(4) . .
C(112) C(119) C(125) 118.2(9) . .
Si(3) C(120) C(1) 98(5) . .
Si(4) C(120) C(1) 100(4) . .
C(125) C(121) C(130) 120.2(10) . .
C(103) C(122) C(117) 118.1(8) . .
C(119) C(125) C(121) 118.2(11) . .
C(4) C(127) C(112) 122.7(7) . .
C(4) C(127) C(130) 120.0(7) . .
C(112) C(127) C(130) 117.3(7) . .
C(121) C(130) C(127) 123.4(8) . .
Si(2) C(140) C(5) 106(3) . .
Si(2) C(141) C(7) 72(2) . .
Si(8) C(141) C(7) 62(2) . .
C(127) C(4) H(124) 109.1 . .
C(127) C(4) H(125) 109.5 . .
C(127) C(4) H(126) 109.8 . .
H(124) C(4) H(125) 109.5 . .
H(124) C(4) H(126) 109.5 . .
H(125) C(4) H(126) 109.5 . .
C(60) C(19) H(51) 109.7 . .
C(60) C(19) H(52) 109.2 . .
C(60) C(19) H(53) 109.5 . .
H(51) C(19) H(52) 109.5 . .
H(51) C(19) H(53) 109.5 . .
H(52) C(19) H(53) 109.5 . .
C(18) C(22) H(54) 119.1 . .
C(29) C(22) H(54) 119.0 . .
C(35) C(24) H(1) 119.7 . .
C(44) C(24) H(1) 119.2 . .
C(26) C(37) H(4) 110.0 . .
C(26) C(37) H(5) 109.4 . .
C(26) C(37) H(6) 109.0 . .
H(4) C(37) H(5) 109.5 . .
H(4) C(37) H(6) 109.5 . .
H(5) C(37) H(6) 109.5 . .
C(18) C(38) H(55) 109.5 . .
C(18) C(38) H(56) 109.6 . .
C(18) C(38) H(57) 109.3 . .
H(55) C(38) H(56) 109.5 . .
H(55) C(38) H(57) 109.5 . .
H(56) C(38) H(57) 109.5 . .
C(46) C(40) H(7) 109.8 . .
C(46) C(40) H(8) 109.3 . .
C(46) C(40) H(9) 109.4 . .
H(7) C(40) H(8) 109.5 . .
H(7) C(40) H(9) 109.5 . .
H(8) C(40) H(9) 109.5 . .
C(69) C(42) H(44) 119.1 . .
C(85) C(42) H(44) 119.3 . .
C(24) C(44) H(2) 120.4 . .
C(91) C(44) H(2) 120.2 . .
C(27) C(49) H(58) 119.8 . .
C(113) C(49) H(58) 119.2 . .
C(69) C(55) H(45) 119.5 . .
C(75) C(55) H(45) 118.9 . .
C(46) C(56) H(10) 119.1 . .
C(54) C(56) H(10) 119.3 . .
C(31) C(57) H(59) 119.1 . .
C(50) C(57) H(59) 119.1 . .
C(32) C(58) H(78) 108.1 . .
C(99) C(58) H(78) 107.5 . .
C(126) C(58) H(78) 107.8 . .
C(48) C(59) H(117) 119.3 . .
C(87) C(59) H(117) 119.0 . .
C(33) C(61) H(76) 118.1 . .
C(89) C(61) H(76) 118.7 . .
C(45) C(62) H(99) 110.0 . .
C(45) C(62) H(100) 109.4 . .
C(45) C(62) H(101) 109.1 . .
H(99) C(62) H(100) 109.5 . .
H(99) C(62) H(101) 109.5 . .
H(100) C(62) H(101) 109.5 . .
C(28) C(63) H(46) 119.0 . .
C(74) C(63) H(46) 119.2 . .
C(26) C(65) H(11) 118.8 . .
C(54) C(65) H(11) 118.8 . .
C(28) C(66) H(47) 119.0 . .
C(70) C(66) H(47) 118.8 . .
C(29) C(67) H(60) 119.2 . .
C(39) C(67) H(60) 119.0 . .
C(45) C(68) H(118) 119.5 . .
C(107) C(68) H(118) 119.4 . .
C(48) C(71) H(102) 109.5 . .
C(48) C(71) H(103) 109.4 . .
C(48) C(71) H(104) 109.5 . .
H(102) C(71) H(103) 109.5 . .
H(102) C(71) H(104) 109.5 . .
H(103) C(71) H(104) 109.5 . .
C(50) C(72) H(61) 119.3 . .
C(60) C(72) H(61) 119.2 . .
C(28) C(73) H(26) 109.1 . .
C(28) C(73) H(27) 110.2 . .
C(28) C(73) H(28) 109.1 . .
H(26) C(73) H(27) 109.5 . .
H(26) C(73) H(28) 109.5 . .
H(27) C(73) H(28) 109.5 . .
Si(5) C(77) H(132) 109.7 . .
Si(5) C(77) H(133) 109.2 . .
Si(5) C(77) H(134) 109.5 . .
H(132) C(77) H(133) 109.5 . .
H(132) C(77) H(134) 109.5 . .
H(133) C(77) H(134) 109.5 . .
C(34) C(78) H(119) 119.3 . .
C(82) C(78) H(119) 118.9 . .
C(51) C(79) H(12) 118.7 . .
C(110) C(79) H(12) 119.4 . .
C(39) C(80) H(62) 109.9 . .
C(39) C(80) H(63) 108.7 . .
C(39) C(80) H(64) 109.8 . .
H(62) C(80) H(63) 109.5 . .
H(62) C(80) H(64) 109.5 . .
H(63) C(80) H(64) 109.5 . .
C(43) C(81) H(65) 120.1 . .
C(113) C(81) H(65) 119.6 . .
C(78) C(82) H(120) 120.6 . .
C(109) C(82) H(120) 120.6 . .
C(31) C(84) H(66) 109.2 . .
C(31) C(84) H(67) 109.7 . .
C(31) C(84) H(68) 109.5 . .
H(66) C(84) H(67) 109.5 . .
H(66) C(84) H(68) 109.5 . .
H(67) C(84) H(68) 109.5 . .
C(64) C(86) H(121) 119.4 . .
C(107) C(86) H(121) 119.2 . .
C(29) C(88) H(69) 109.3 . .
C(29) C(88) H(70) 109.6 . .
C(29) C(88) H(71) 109.5 . .
H(69) C(88) H(70) 109.5 . .
H(69) C(88) H(71) 109.5 . .
H(70) C(88) H(71) 109.5 . .
C(54) C(90) H(13) 109.5 . .
C(54) C(90) H(14) 109.2 . .
C(54) C(90) H(15) 109.7 . .
H(13) C(90) H(14) 109.5 . .
H(13) C(90) H(15) 109.5 . .
H(14) C(90) H(15) 109.5 . .
C(15) C(91) H(3) 119.1 . .
C(44) C(91) H(3) 119.5 . .
C(70) C(92) H(29) 109.2 . .
C(70) C(92) H(30) 109.6 . .
C(70) C(92) H(31) 109.6 . .
H(29) C(92) H(30) 109.5 . .
H(29) C(92) H(31) 109.5 . .
H(30) C(92) H(31) 109.5 . .
C(32) C(93) H(77) 118.0 . .
C(89) C(93) H(77) 118.5 . .
C(51) C(94) H(16) 109.6 . .
C(51) C(94) H(17) 109.1 . .
C(51) C(94) H(18) 109.7 . .
H(16) C(94) H(17) 109.5 . .
H(16) C(94) H(18) 109.5 . .
H(17) C(94) H(18) 109.5 . .
C(33) C(95) H(79) 106.6 . .
C(116) C(95) H(79) 106.6 . .
C(123) C(95) H(79) 107.0 . .
C(89) C(97) H(80) 106.7 . .
C(132) C(97) H(80) 106.3 . .
C(135) C(97) H(80) 106.0 . .
C(69) C(98) H(32) 108.9 . .
C(69) C(98) H(33) 109.8 . .
C(69) C(98) H(34) 109.7 . .
H(32) C(98) H(33) 109.5 . .
H(32) C(98) H(34) 109.5 . .
H(33) C(98) H(34) 109.5 . .
C(58) C(99) H(81) 109.0 . .
C(58) C(99) H(82) 109.5 . .
C(58) C(99) H(83) 109.9 . .
H(81) C(99) H(82) 109.5 . .
H(81) C(99) H(83) 109.5 . .
H(82) C(99) H(83) 109.5 . .
Si(6) C(100) H(135) 109.0 . .
Si(6) C(100) H(136) 109.8 . .
Si(6) C(100) H(137) 109.5 . .
H(135) C(100) H(136) 109.5 . .
H(135) C(100) H(137) 109.5 . .
H(136) C(100) H(137) 109.5 . .
C(30) C(102) H(19) 119.2 . .
C(110) C(102) H(19) 119.2 . .
C(101) C(103) H(48) 119.4 . .
C(122) C(103) H(48) 118.8 . .
C(50) C(104) H(72) 109.4 . .
C(50) C(104) H(73) 110.0 . .
C(50) C(104) H(74) 109.1 . .
H(72) C(104) H(73) 109.5 . .
H(72) C(104) H(74) 109.5 . .
H(73) C(104) H(74) 109.5 . .
C(76) C(105) H(105) 109.8 . .
C(76) C(105) H(106) 109.2 . .
C(76) C(105) H(107) 109.5 . .
H(105) C(105) H(106) 109.5 . .
H(105) C(105) H(107) 109.5 . .
H(106) C(105) H(107) 109.5 . .
C(64) C(106) H(108) 109.3 . .
C(64) C(106) H(109) 109.6 . .
C(64) C(106) H(110) 109.6 . .
H(108) C(106) H(109) 109.5 . .
H(108) C(106) H(110) 109.5 . .
H(109) C(106) H(110) 109.5 . .
C(30) C(108) H(20) 109.0 . .
C(30) C(108) H(21) 109.6 . .
C(30) C(108) H(22) 109.8 . .
H(20) C(108) H(21) 109.5 . .
H(20) C(108) H(22) 109.5 . .
H(21) C(108) H(22) 109.5 . .
C(41) C(109) H(122) 119.2 . .
C(82) C(109) H(122) 119.1 . .
C(85) C(111) H(35) 109.7 . .
C(85) C(111) H(36) 109.8 . .
C(85) C(111) H(37) 108.9 . .
H(35) C(111) H(36) 109.5 . .
H(35) C(111) H(37) 109.5 . .
H(36) C(111) H(37) 109.5 . .
C(119) C(112) H(127) 118.4 . .
C(127) C(112) H(127) 118.9 . .
C(49) C(113) H(75) 120.3 . .
C(81) C(113) H(75) 120.2 . .
C(76) C(114) H(123) 118.5 . .
C(87) C(114) H(123) 119.1 . .
Si(5) C(115) H(138) 108.9 . .
Si(5) C(115) H(139) 109.7 . .
Si(5) C(115) H(140) 109.8 . .
H(138) C(115) H(139) 109.5 . .
H(138) C(115) H(140) 109.5 . .
H(139) C(115) H(140) 109.5 . .
C(95) C(116) H(84) 109.0 . .
C(95) C(116) H(85) 109.6 . .
C(95) C(116) H(86) 109.9 . .
H(84) C(116) H(85) 109.5 . .
H(84) C(116) H(86) 109.5 . .
H(85) C(116) H(86) 109.5 . .
C(118) C(117) H(49) 119.5 . .
C(122) C(117) H(49) 119.0 . .
C(112) C(119) H(128) 121.1 . .
C(125) C(119) H(128) 120.7 . .
C(125) C(121) H(129) 119.3 . .
C(130) C(121) H(129) 120.5 . .
C(103) C(122) H(50) 121.0 . .
C(117) C(122) H(50) 120.8 . .
C(95) C(123) H(87) 109.2 . .
C(95) C(123) H(88) 109.3 . .
C(95) C(123) H(89) 109.9 . .
H(87) C(123) H(88) 109.5 . .
H(87) C(123) H(89) 109.5 . .
H(88) C(123) H(89) 109.5 . .
Si(5) C(124) H(141) 109.5 . .
Si(5) C(124) H(142) 108.9 . .
Si(5) C(124) H(143) 110.0 . .
H(141) C(124) H(142) 109.5 . .
H(141) C(124) H(143) 109.5 . .
H(142) C(124) H(143) 109.5 . .
C(119) C(125) H(130) 120.6 . .
C(121) C(125) H(130) 121.2 . .
C(58) C(126) H(90) 109.7 . .
C(58) C(126) H(91) 109.4 . .
C(58) C(126) H(92) 109.3 . .
H(90) C(126) H(91) 109.5 . .
H(90) C(126) H(92) 109.5 . .
H(91) C(126) H(92) 109.5 . .
Si(6) C(128) H(144) 110.1 . .
Si(6) C(128) H(145) 109.3 . .
Si(6) C(128) H(146) 109.0 . .
H(144) C(128) H(145) 109.5 . .
H(144) C(128) H(146) 109.5 . .
H(145) C(128) H(146) 109.5 . .
C(110) C(129) H(23) 109.5 . .
C(110) C(129) H(24) 109.2 . .
C(110) C(129) H(25) 109.6 . .
H(23) C(129) H(24) 109.5 . .
H(23) C(129) H(25) 109.5 . .
H(24) C(129) H(25) 109.5 . .
C(121) C(130) H(131) 118.3 . .
C(127) C(130) H(131) 118.3 . .
C(107) C(131) H(111) 109.3 . .
C(107) C(131) H(112) 109.4 . .
C(107) C(131) H(113) 109.7 . .
H(111) C(131) H(112) 109.5 . .
H(111) C(131) H(113) 109.5 . .
H(112) C(131) H(113) 109.5 . .
C(97) C(132) H(93) 109.0 . .
C(97) C(132) H(94) 109.7 . .
C(97) C(132) H(95) 109.7 . .
H(93) C(132) H(94) 109.5 . .
H(93) C(132) H(95) 109.5 . .
H(94) C(132) H(95) 109.5 . .
C(74) C(133) H(38) 109.7 . .
C(74) C(133) H(39) 109.7 . .
C(74) C(133) H(40) 108.9 . .
H(38) C(133) H(39) 109.5 . .
H(38) C(133) H(40) 109.5 . .
H(39) C(133) H(40) 109.5 . .
C(75) C(134) H(41) 109.5 . .
C(75) C(134) H(42) 109.2 . .
C(75) C(134) H(43) 109.8 . .
H(41) C(134) H(42) 109.5 . .
H(41) C(134) H(43) 109.5 . .
H(42) C(134) H(43) 109.5 . .
C(97) C(135) H(96) 110.2 . .
C(97) C(135) H(97) 109.3 . .
C(97) C(135) H(98) 108.9 . .
H(96) C(135) H(97) 109.5 . .
H(96) C(135) H(98) 109.5 . .
H(97) C(135) H(98) 109.5 . .
Si(6) C(137) H(147) 109.4 . .
Si(6) C(137) H(148) 109.6 . .
Si(6) C(137) H(149) 109.5 . .
H(147) C(137) H(148) 109.5 . .
H(147) C(137) H(149) 109.5 . .
H(148) C(137) H(149) 109.5 . .
C(87) C(138) H(114) 110.0 . .
C(87) C(138) H(115) 109.5 . .
C(87) C(138) H(116) 108.9 . .
H(114) C(138) H(115) 109.5 . .
H(114) C(138) H(116) 109.5 . .
H(115) C(138) H(116) 109.5 . .

loop_
_geom_bond_atom_site_label_1
_geom_bond_atom_site_label_2
_geom_bond_distance
_geom_bond_site_symmetry_2
Fe(1) Fe(3) 2.6947(10) .
Fe(1) Fe(5) 2.7871(10) .
Fe(1) Fe(8) 2.7584(9) .
Fe(1) S(1) 2.2599(10) .
Fe(1) S(7) 2.2828(14) .
Fe(1) S(11) 2.2803(12) .
Fe(1) S(12) 2.2272(13) .
Fe(2) Fe(4) 2.7456(9) .
Fe(2) Fe(6) 2.7919(9) .
Fe(2) Fe(7) 2.7782(11) .
Fe(2) S(2) 2.2336(13) .
Fe(2) S(4) 2.2628(11) .
Fe(2) S(6) 2.2795(12) .
Fe(2) S(10) 2.2876(12) .
Fe(3) Fe(8) 2.7906(8) .
Fe(3) S(5) 2.2953(11) .
Fe(3) S(7) 2.2479(13) .
Fe(3) S(9) 2.3015(12) .
Fe(3) S(11) 2.2512(13) .
Fe(4) Fe(6) 2.7871(8) .
Fe(4) S(5) 2.3002(12) .
Fe(4) S(6) 2.2576(13) .
Fe(4) S(9) 2.3296(11) .
Fe(4) S(10) 2.2802(12) .
Fe(5) S(1) 2.2863(14) .
Fe(5) S(3) 2.3241(12) .
Fe(5) S(5) 2.4191(12) .
Fe(5) S(7) 2.2813(11) .
Fe(6) S(3) 2.3235(12) .
Fe(6) S(4) 2.2912(12) .
Fe(6) S(5) 2.4322(13) .
Fe(6) S(6) 2.2903(12) .
Fe(7) S(4) 2.2750(12) .
Fe(7) S(5) 2.4429(12) .
Fe(7) S(8) 2.3299(14) .
Fe(7) S(10) 2.2867(11) .
Fe(8) S(1) 2.2730(12) .
Fe(8) S(5) 2.4253(14) .
Fe(8) S(8) 2.3237(12) .
Fe(8) S(11) 2.2859(10) .
S(2) C(17) 1.784(4) .
S(3) C(14) 1.763(4) .
S(8) C(23) 1.753(5) .
S(9) C(52) 1.814(4) .
S(12) C(20) 1.782(4) .
Si(2) Si(8) 0.907(17) .
Si(2) O(1) 1.622(6) .
Si(2) O(3) 1.35(2) .
Si(2) C(5) 1.929(13) .
Si(2) C(6) 1.891(15) .
Si(2) C(7) 1.955(17) .
Si(2) C(140) 1.63(3) .
Si(2) C(141) 2.04(3) .
Si(3) Si(4) 0.752(18) .
Si(3) O(1) 1.628(5) .
Si(3) O(3) 1.880(19) .
Si(3) C(1) 1.881(13) .
Si(3) C(2) 1.880(10) .
Si(3) C(3) 1.875(11) .
Si(3) C(12) 2.11(5) .
Si(3) C(120) 1.27(8) .
Si(4) O(1) 1.372(15) .
Si(4) O(3) 1.84(2) .
Si(4) C(2) 1.581(17) .
Si(4) C(3) 2.232(19) .
Si(4) C(12) 1.76(5) .
Si(4) C(120) 1.99(8) .
Si(4) C(136) 1.95(8) .
Si(5) O(2) 1.636(3) .
Si(5) C(77) 1.856(6) .
Si(5) C(115) 1.877(7) .
Si(5) C(124) 1.853(8) .
Si(6) O(2) 1.635(3) .
Si(6) C(100) 1.866(6) .
Si(6) C(128) 1.866(7) .
Si(6) C(137) 1.864(6) .
Si(8) O(1) 2.066(16) .
Si(8) O(3) 1.57(2) .
Si(8) C(6) 1.81(2) .
Si(8) C(7) 1.42(2) .
Si(8) C(9) 1.78(4) .
Si(8) C(141) 1.60(3) .
O(1) O(3) 0.66(2) .
C(1) C(120) 1.23(8) .
C(2) C(12) 1.51(5) .
C(4) C(127) 1.511(14) .
C(5) C(140) 0.67(4) .
C(6) C(9) 0.99(4) .
C(7) C(141) 0.91(3) .
C(8) C(10) 1.51(2) .
C(8) C(11) 1.42(2) 2_676
C(10) C(11) 1.44(2) .
C(11) C(13) 1.32(2) .
C(14) C(27) 1.399(6) .
C(14) C(43) 1.405(6) .
C(15) C(16) 1.503(7) .
C(15) C(17) 1.402(6) .
C(15) C(91) 1.398(6) .
C(16) C(26) 1.403(6) .
C(16) C(46) 1.403(5) .
C(17) C(35) 1.415(6) .
C(18) C(21) 1.421(6) .
C(18) C(22) 1.381(6) .
C(18) C(38) 1.504(6) .
C(19) C(60) 1.506(7) .
C(20) C(34) 1.415(6) .
C(20) C(41) 1.405(7) .
C(21) C(39) 1.415(6) .
C(21) C(43) 1.497(6) .
C(22) C(29) 1.383(6) .
C(23) C(101) 1.413(7) .
C(23) C(118) 1.382(7) .
C(24) C(35) 1.384(6) .
C(24) C(44) 1.394(7) .
C(25) C(41) 1.487(7) .
C(25) C(45) 1.414(6) .
C(25) C(64) 1.383(7) .
C(26) C(37) 1.492(5) .
C(26) C(65) 1.406(7) .
C(27) C(47) 1.509(6) .
C(27) C(49) 1.389(6) .
C(28) C(63) 1.381(6) .
C(28) C(66) 1.394(6) .
C(28) C(73) 1.505(6) .
C(29) C(67) 1.385(6) .
C(29) C(88) 1.505(6) .
C(30) C(36) 1.386(6) .
C(30) C(102) 1.409(8) .
C(30) C(108) 1.510(6) .
C(31) C(47) 1.406(7) .
C(31) C(57) 1.401(7) .
C(31) C(84) 1.504(6) .
C(32) C(52) 1.401(7) .
C(32) C(58) 1.513(6) .
C(32) C(93) 1.399(6) .
C(33) C(52) 1.415(6) .
C(33) C(61) 1.408(6) .
C(33) C(95) 1.521(8) .
C(34) C(53) 1.516(7) .
C(34) C(78) 1.391(6) .
C(35) C(36) 1.504(6) .
C(36) C(51) 1.424(5) .
C(39) C(67) 1.382(6) .
C(39) C(80) 1.521(6) .
C(40) C(46) 1.500(6) .
C(41) C(109) 1.398(6) .
C(42) C(69) 1.390(6) .
C(42) C(85) 1.394(7) .
C(43) C(81) 1.380(7) .
C(44) C(91) 1.383(7) .
C(45) C(62) 1.515(7) .
C(45) C(68) 1.405(7) .
C(46) C(56) 1.398(7) .
C(47) C(60) 1.403(5) .
C(48) C(53) 1.410(6) .
C(48) C(59) 1.395(7) .
C(48) C(71) 1.495(6) .
C(49) C(113) 1.394(7) .
C(50) C(57) 1.376(6) .
C(50) C(72) 1.382(7) .
C(50) C(104) 1.514(7) .
C(51) C(79) 1.390(7) .
C(51) C(94) 1.496(7) .
C(53) C(76) 1.416(6) .
C(54) C(56) 1.396(7) .
C(54) C(65) 1.384(6) .
C(54) C(90) 1.503(7) .
C(55) C(69) 1.392(6) .
C(55) C(75) 1.407(7) .
C(58) C(99) 1.534(9) .
C(58) C(126) 1.528(8) .
C(59) C(87) 1.396(7) .
C(60) C(72) 1.403(6) .
C(61) C(89) 1.376(8) .
C(63) C(74) 1.377(7) .
C(64) C(86) 1.407(8) .
C(64) C(106) 1.506(7) .
C(66) C(70) 1.400(6) .
C(68) C(107) 1.388(8) .
C(69) C(98) 1.502(7) .
C(70) C(83) 1.423(6) .
C(70) C(92) 1.512(6) .
C(74) C(83) 1.399(7) .
C(74) C(133) 1.523(7) .
C(75) C(96) 1.406(7) .
C(75) C(134) 1.498(9) .
C(76) C(105) 1.489(8) .
C(76) C(114) 1.385(8) .
C(78) C(82) 1.372(8) .
C(79) C(110) 1.353(8) .
C(81) C(113) 1.397(7) .
C(82) C(109) 1.386(8) .
C(83) C(101) 1.500(7) .
C(85) C(96) 1.396(7) .
C(85) C(111) 1.507(7) .
C(86) C(107) 1.389(7) .
C(87) C(114) 1.387(8) .
C(87) C(138) 1.517(9) .
C(89) C(93) 1.367(7) .
C(89) C(97) 1.515(6) .
C(95) C(116) 1.500(9) .
C(95) C(123) 1.546(8) .
C(96) C(118) 1.511(8) .
C(97) C(132) 1.536(9) .
C(97) C(135) 1.528(9) .
C(101) C(103) 1.389(11) .
C(102) C(110) 1.384(8) .
C(103) C(122) 1.389(9) .
C(107) C(131) 1.515(9) .
C(110) C(129) 1.531(9) .
C(112) C(119) 1.359(15) .
C(112) C(127) 1.381(11) .
C(117) C(118) 1.395(10) .
C(117) C(122) 1.404(11) .
C(119) C(125) 1.418(17) .
C(121) C(125) 1.392(18) .
C(121) C(130) 1.335(16) .
C(127) C(130) 1.348(12) .
C(4) H(124) 0.970 .
C(4) H(125) 0.970 .
C(4) H(126) 0.970 .
C(19) H(51) 0.970 .
C(19) H(52) 0.970 .
C(19) H(53) 0.970 .
C(22) H(54) 0.970 .
C(24) H(1) 0.970 .
C(37) H(4) 0.970 .
C(37) H(5) 0.970 .
C(37) H(6) 0.970 .
C(38) H(55) 0.970 .
C(38) H(56) 0.970 .
C(38) H(57) 0.970 .
C(40) H(7) 0.970 .
C(40) H(8) 0.970 .
C(40) H(9) 0.970 .
C(42) H(44) 0.970 .
C(44) H(2) 0.970 .
C(49) H(58) 0.970 .
C(55) H(45) 0.970 .
C(56) H(10) 0.970 .
C(57) H(59) 0.970 .
C(58) H(78) 0.970 .
C(59) H(117) 0.970 .
C(61) H(76) 0.970 .
C(62) H(99) 0.970 .
C(62) H(100) 0.970 .
C(62) H(101) 0.970 .
C(63) H(46) 0.970 .
C(65) H(11) 0.970 .
C(66) H(47) 0.970 .
C(67) H(60) 0.970 .
C(68) H(118) 0.970 .
C(71) H(102) 0.970 .
C(71) H(103) 0.970 .
C(71) H(104) 0.970 .
C(72) H(61) 0.970 .
C(73) H(26) 0.970 .
C(73) H(27) 0.970 .
C(73) H(28) 0.970 .
C(77) H(132) 0.970 .
C(77) H(133) 0.970 .
C(77) H(134) 0.970 .
C(78) H(119) 0.970 .
C(79) H(12) 0.970 .
C(80) H(62) 0.970 .
C(80) H(63) 0.970 .
C(80) H(64) 0.970 .
C(81) H(65) 0.970 .
C(82) H(120) 0.970 .
C(84) H(66) 0.970 .
C(84) H(67) 0.970 .
C(84) H(68) 0.970 .
C(86) H(121) 0.970 .
C(88) H(69) 0.970 .
C(88) H(70) 0.970 .
C(88) H(71) 0.970 .
C(90) H(13) 0.970 .
C(90) H(14) 0.970 .
C(90) H(15) 0.970 .
C(91) H(3) 0.970 .
C(92) H(29) 0.970 .
C(92) H(30) 0.970 .
C(92) H(31) 0.970 .
C(93) H(77) 0.970 .
C(94) H(16) 0.970 .
C(94) H(17) 0.970 .
C(94) H(18) 0.970 .
C(95) H(79) 0.970 .
C(97) H(80) 0.970 .
C(98) H(32) 0.970 .
C(98) H(33) 0.970 .
C(98) H(34) 0.970 .
C(99) H(81) 0.970 .
C(99) H(82) 0.970 .
C(99) H(83) 0.970 .
C(100) H(135) 0.970 .
C(100) H(136) 0.970 .
C(100) H(137) 0.970 .
C(102) H(19) 0.970 .
C(103) H(48) 0.970 .
C(104) H(72) 0.970 .
C(104) H(73) 0.970 .
C(104) H(74) 0.970 .
C(105) H(105) 0.970 .
C(105) H(106) 0.970 .
C(105) H(107) 0.970 .
C(106) H(108) 0.970 .
C(106) H(109) 0.970 .
C(106) H(110) 0.970 .
C(108) H(20) 0.970 .
C(108) H(21) 0.970 .
C(108) H(22) 0.970 .
C(109) H(122) 0.970 .
C(111) H(35) 0.970 .
C(111) H(36) 0.970 .
C(111) H(37) 0.970 .
C(112) H(127) 0.970 .
C(113) H(75) 0.970 .
C(114) H(123) 0.970 .
C(115) H(138) 0.970 .
C(115) H(139) 0.970 .
C(115) H(140) 0.970 .
C(116) H(84) 0.970 .
C(116) H(85) 0.970 .
C(116) H(86) 0.970 .
C(117) H(49) 0.970 .
C(119) H(128) 0.970 .
C(121) H(129) 0.970 .
C(122) H(50) 0.970 .
C(123) H(87) 0.970 .
C(123) H(88) 0.970 .
C(123) H(89) 0.970 .
C(124) H(141) 0.970 .
C(124) H(142) 0.970 .
C(124) H(143) 0.970 .
C(125) H(130) 0.970 .
C(126) H(90) 0.970 .
C(126) H(91) 0.970 .
C(126) H(92) 0.970 .
C(128) H(144) 0.970 .
C(128) H(145) 0.970 .
C(128) H(146) 0.970 .
C(129) H(23) 0.970 .
C(129) H(24) 0.970 .
C(129) H(25) 0.970 .
C(130) H(131) 0.970 .
C(131) H(111) 0.970 .
C(131) H(112) 0.970 .
C(131) H(113) 0.970 .
C(132) H(93) 0.970 .
C(132) H(94) 0.970 .
C(132) H(95) 0.970 .
C(133) H(38) 0.970 .
C(133) H(39) 0.970 .
C(133) H(40) 0.970 .
C(134) H(41) 0.970 .
C(134) H(42) 0.970 .
C(134) H(43) 0.970 .
C(135) H(96) 0.970 .
C(135) H(97) 0.970 .
C(135) H(98) 0.970 .
C(137) H(147) 0.970 .
C(137) H(148) 0.970 .
C(137) H(149) 0.970 .
C(138) H(114) 0.970 .
C(138) H(115) 0.970 .
C(138) H(116) 0.970 .

loop_
_geom_contact_atom_site_label_1
_geom_contact_atom_site_label_2
_geom_contact_distance
_geom_contact_site_symmetry_2
C(3) C(129) 3.555(13) 1_655
C(11) C(109) 3.584(10) .
C(12) C(99) 3.44(5) .
C(12) C(122) 3.56(5) 1_565
C(37) C(136) 3.48(6) .
C(40) C(54) 3.570(6) 2_665
C(40) C(56) 3.577(6) 2_665
C(54) C(40) 3.570(6) 2_665
C(56) C(40) 3.577(6) 2_665
C(62) C(104) 3.516(8) 2_566
C(84) C(92) 3.572(7) 1_455
C(88) C(94) 3.440(7) 2_565
C(92) C(84) 3.572(7) 1_655
C(94) C(88) 3.440(7) 2_565
C(99) C(12) 3.44(5) .
C(104) C(62) 3.516(8) 2_566
C(109) C(11) 3.584(10) .
C(122) C(12) 3.56(5) 1_545
C(129) C(3) 3.555(13) 1_455
C(132) C(138) 3.549(8) 1_565
C(136) C(37) 3.48(6) .
C(138) C(132) 3.549(8) 1_545

loop_
_geom_torsion_atom_site_label_1
_geom_torsion_atom_site_label_2
_geom_torsion_atom_site_label_3
_geom_torsion_atom_site_label_4
_geom_torsion
_geom_torsion_site_symmetry_1
_geom_torsion_site_symmetry_3
_geom_torsion_site_symmetry_4
Fe(3) Fe(1) Fe(5) S(1) 132.40(4) . . .
Fe(3) Fe(1) Fe(5) S(5) 33.66(3) . . .
Fe(3) Fe(1) Fe(5) S(7) -63.31(4) . . .
Fe(5) Fe(1) Fe(3) Fe(8) -73.36(2) . . .
Fe(5) Fe(1) Fe(3) S(5) -36.54(3) . . .
Fe(5) Fe(1) Fe(3) S(7) 62.46(3) . . .
Fe(5) Fe(1) Fe(3) S(9) 149.60(10) . . .
Fe(5) Fe(1) Fe(3) S(11) -136.60(4) . . .
Fe(3) Fe(1) Fe(8) S(1) -132.40(4) . . .
Fe(3) Fe(1) Fe(8) S(5) -33.86(3) . . .
Fe(3) Fe(1) Fe(8) S(11) 63.37(4) . . .
Fe(8) Fe(1) Fe(3) S(5) 36.82(3) . . .
Fe(8) Fe(1) Fe(3) S(7) 135.82(4) . . .
Fe(8) Fe(1) Fe(3) S(9) -137.04(10) . . .
Fe(8) Fe(1) Fe(3) S(11) -63.24(3) . . .
Fe(3) Fe(1) S(1) Fe(5) -41.38(3) . . .
Fe(3) Fe(1) S(1) Fe(8) 41.34(3) . . .
S(1) Fe(1) Fe(3) Fe(8) -36.71(3) . . .
S(1) Fe(1) Fe(3) S(5) 0.10(5) . . .
S(1) Fe(1) Fe(3) S(7) 99.10(4) . . .
S(1) Fe(1) Fe(3) S(9) -173.75(10) . . .
S(1) Fe(1) Fe(3) S(11) -99.96(4) . . .
Fe(3) Fe(1) S(7) Fe(5) 80.31(3) . . .
S(7) Fe(1) Fe(3) Fe(8) -135.82(4) . . .
S(7) Fe(1) Fe(3) S(5) -99.00(4) . . .
S(7) Fe(1) Fe(3) S(9) 87.15(10) . . .
S(7) Fe(1) Fe(3) S(11) 160.94(4) . . .
Fe(3) Fe(1) S(11) Fe(8) -79.72(3) . . .
S(11) Fe(1) Fe(3) Fe(8) 63.24(3) . . .
S(11) Fe(1) Fe(3) S(5) 100.06(4) . . .
S(11) Fe(1) Fe(3) S(7) -160.94(4) . . .
S(11) Fe(1) Fe(3) S(9) -73.80(10) . . .
Fe(3) Fe(1) S(12) C(20) -0.9(2) . . .
S(12) Fe(1) Fe(3) Fe(8) 141.36(8) . . .
S(12) Fe(1) Fe(3) S(5) 178.18(8) . . .
S(12) Fe(1) Fe(3) S(7) -82.82(9) . . .
S(12) Fe(1) Fe(3) S(9) 4.32(15) . . .
S(12) Fe(1) Fe(3) S(11) 78.12(9) . . .
Fe(5) Fe(1) Fe(8) Fe(3) 70.57(2) . . .
Fe(5) Fe(1) Fe(8) S(1) -61.83(4) . . .
Fe(5) Fe(1) Fe(8) S(5) 36.71(3) . . .
Fe(5) Fe(1) Fe(8) S(11) 133.95(4) . . .
Fe(8) Fe(1) Fe(5) S(1) 61.99(3) . . .
Fe(8) Fe(1) Fe(5) S(5) -36.76(3) . . .
Fe(8) Fe(1) Fe(5) S(7) -133.72(4) . . .
Fe(5) Fe(1) S(1) Fe(8) 82.72(4) . . .
S(1) Fe(1) Fe(5) S(5) -98.75(4) . . .
S(1) Fe(1) Fe(5) S(7) 164.29(5) . . .
Fe(5) Fe(1) S(7) Fe(3) -80.31(3) . . .
S(7) Fe(1) Fe(5) S(1) -164.29(5) . . .
S(7) Fe(1) Fe(5) S(5) 96.96(4) . . .
Fe(5) Fe(1) S(11) Fe(3) 38.36(3) . . .
Fe(5) Fe(1) S(11) Fe(8) -41.36(3) . . .
S(11) Fe(1) Fe(5) S(1) 98.12(5) . . .
S(11) Fe(1) Fe(5) S(5) -0.63(4) . . .
S(11) Fe(1) Fe(5) S(7) -97.59(5) . . .
Fe(5) Fe(1) S(12) C(20) -126.96(17) . . .
S(12) Fe(1) Fe(5) S(1) -76.56(7) . . .
S(12) Fe(1) Fe(5) S(5) -175.31(6) . . .
S(12) Fe(1) Fe(5) S(7) 87.73(7) . . .
Fe(8) Fe(1) S(1) Fe(5) -82.72(4) . . .
S(1) Fe(1) Fe(8) Fe(3) 132.40(4) . . .
S(1) Fe(1) Fe(8) S(5) 98.54(5) . . .
S(1) Fe(1) Fe(8) S(11) -164.23(6) . . .
Fe(8) Fe(1) S(7) Fe(3) -38.87(3) . . .
Fe(8) Fe(1) S(7) Fe(5) 41.44(3) . . .
S(7) Fe(1) Fe(8) Fe(3) 34.70(3) . . .
S(7) Fe(1) Fe(8) S(1) -97.69(5) . . .
S(7) Fe(1) Fe(8) S(5) 0.84(4) . . .
S(7) Fe(1) Fe(8) S(11) 98.08(5) . . .
Fe(8) Fe(1) S(11) Fe(3) 79.72(3) . . .
S(11) Fe(1) Fe(8) Fe(3) -63.37(4) . . .
S(11) Fe(1) Fe(8) S(1) 164.23(6) . . .
S(11) Fe(1) Fe(8) S(5) -97.23(4) . . .
Fe(8) Fe(1) S(12) C(20) 120.27(18) . . .
S(12) Fe(1) Fe(8) Fe(3) -149.16(6) . . .
S(12) Fe(1) Fe(8) S(1) 78.44(7) . . .
S(12) Fe(1) Fe(8) S(5) 176.98(5) . . .
S(12) Fe(1) Fe(8) S(11) -85.79(7) . . .
S(1) Fe(1) S(7) Fe(3) -93.09(4) . . .
S(1) Fe(1) S(7) Fe(5) -12.79(4) . . .
S(7) Fe(1) S(1) Fe(5) 12.74(4) . . .
S(7) Fe(1) S(1) Fe(8) 95.46(4) . . .
S(1) Fe(1) S(11) Fe(3) 92.61(4) . . .
S(1) Fe(1) S(11) Fe(8) 12.90(5) . . .
S(11) Fe(1) S(1) Fe(5) -95.65(4) . . .
S(11) Fe(1) S(1) Fe(8) -12.93(5) . . .
S(1) Fe(1) S(12) C(20) 177.03(17) . . .
S(12) Fe(1) S(1) Fe(5) 139.71(5) . . .
S(12) Fe(1) S(1) Fe(8) -137.58(5) . . .
S(7) Fe(1) S(11) Fe(3) -15.56(4) . . .
S(7) Fe(1) S(11) Fe(8) -95.28(4) . . .
S(11) Fe(1) S(7) Fe(3) 15.58(4) . . .
S(11) Fe(1) S(7) Fe(5) 95.89(4) . . .
S(7) Fe(1) S(12) C(20) -63.98(18) . . .
S(12) Fe(1) S(7) Fe(3) 143.92(4) . . .
S(12) Fe(1) S(7) Fe(5) -135.77(4) . . .
S(11) Fe(1) S(12) C(20) 58.76(18) . . .
S(12) Fe(1) S(11) Fe(3) -145.28(4) . . .
S(12) Fe(1) S(11) Fe(8) 135.01(4) . . .
Fe(4) Fe(2) Fe(6) S(4) -134.57(4) . . .
Fe(4) Fe(2) Fe(6) S(5) -37.26(3) . . .
Fe(4) Fe(2) Fe(6) S(6) 63.32(4) . . .
Fe(6) Fe(2) Fe(4) S(5) 40.39(3) . . .
Fe(6) Fe(2) Fe(4) S(6) -63.51(3) . . .
Fe(6) Fe(2) Fe(4) S(9) -168.33(11) . . .
Fe(6) Fe(2) Fe(4) S(10) 135.30(4) . . .
Fe(4) Fe(2) Fe(7) S(4) 128.64(4) . . .
Fe(4) Fe(2) Fe(7) S(5) 31.23(2) . . .
Fe(4) Fe(2) Fe(7) S(8) 83.1(2) . . .
Fe(4) Fe(2) Fe(7) S(10) -61.51(3) . . .
Fe(7) Fe(2) Fe(4) Fe(6) -74.26(2) . . .
Fe(7) Fe(2) Fe(4) S(5) -33.87(3) . . .
Fe(7) Fe(2) Fe(4) S(6) -137.77(4) . . .
Fe(7) Fe(2) Fe(4) S(9) 117.41(10) . . .
Fe(7) Fe(2) Fe(4) S(10) 61.04(3) . . .
Fe(4) Fe(2) S(2) C(17) 0.5(2) . . .
S(2) Fe(2) Fe(4) Fe(6) 145.11(10) . . .
S(2) Fe(2) Fe(4) S(5) -174.49(9) . . .
S(2) Fe(2) Fe(4) S(6) 81.61(10) . . .
S(2) Fe(2) Fe(4) S(9) -23.22(16) . . .
S(2) Fe(2) Fe(4) S(10) -79.59(10) . . .
Fe(4) Fe(2) S(4) Fe(6) 39.10(3) . . .
Fe(4) Fe(2) S(4) Fe(7) -45.90(3) . . .
S(4) Fe(2) Fe(4) Fe(6) -35.20(3) . . .
S(4) Fe(2) Fe(4) S(5) 5.20(5) . . .
S(4) Fe(2) Fe(4) S(6) -98.70(5) . . .
S(4) Fe(2) Fe(4) S(9) 156.47(10) . . .
S(4) Fe(2) Fe(4) S(10) 100.10(5) . . .
Fe(4) Fe(2) S(6) Fe(6) -78.80(3) . . .
S(6) Fe(2) Fe(4) Fe(6) 63.51(3) . . .
S(6) Fe(2) Fe(4) S(5) 103.90(5) . . .
S(6) Fe(2) Fe(4) S(9) -104.83(11) . . .
S(6) Fe(2) Fe(4) S(10) -161.20(5) . . .
Fe(4) Fe(2) S(10) Fe(7) 84.33(3) . . .
S(10) Fe(2) Fe(4) Fe(6) -135.30(4) . . .
S(10) Fe(2) Fe(4) S(5) -94.90(5) . . .
S(10) Fe(2) Fe(4) S(6) 161.20(5) . . .
S(10) Fe(2) Fe(4) S(9) 56.37(10) . . .
Fe(6) Fe(2) Fe(7) S(4) 61.02(3) . . .
Fe(6) Fe(2) Fe(7) S(5) -36.40(2) . . .
Fe(6) Fe(2) Fe(7) S(8) 15.5(2) . . .
Fe(6) Fe(2) Fe(7) S(10) -129.14(4) . . .
Fe(7) Fe(2) Fe(6) Fe(4) 73.83(2) . . .
Fe(7) Fe(2) Fe(6) S(4) -60.73(4) . . .
Fe(7) Fe(2) Fe(6) S(5) 36.58(3) . . .
Fe(7) Fe(2) Fe(6) S(6) 137.15(4) . . .
Fe(6) Fe(2) S(2) C(17) 129.09(17) . . .
S(2) Fe(2) Fe(6) Fe(4) -154.99(6) . . .
S(2) Fe(2) Fe(6) S(4) 70.44(7) . . .
S(2) Fe(2) Fe(6) S(5) 167.76(6) . . .
S(2) Fe(2) Fe(6) S(6) -91.67(7) . . .
Fe(6) Fe(2) S(4) Fe(7) -85.00(3) . . .
S(4) Fe(2) Fe(6) Fe(4) 134.57(4) . . .
S(4) Fe(2) Fe(6) S(5) 97.31(5) . . .
S(4) Fe(2) Fe(6) S(6) -162.11(5) . . .
Fe(6) Fe(2) S(6) Fe(4) 78.80(3) . . .
S(6) Fe(2) Fe(6) Fe(4) -63.32(4) . . .
S(6) Fe(2) Fe(6) S(4) 162.11(5) . . .
S(6) Fe(2) Fe(6) S(5) -100.58(4) . . .
Fe(6) Fe(2) S(10) Fe(4) -38.60(3) . . .
Fe(6) Fe(2) S(10) Fe(7) 45.73(3) . . .
S(10) Fe(2) Fe(6) Fe(4) 34.91(3) . . .
S(10) Fe(2) Fe(6) S(4) -99.65(5) . . .
S(10) Fe(2) Fe(6) S(5) -2.34(4) . . .
S(10) Fe(2) Fe(6) S(6) 98.23(5) . . .
Fe(7) Fe(2) S(2) C(17) -125.38(17) . . .
S(2) Fe(2) Fe(7) S(4) -76.33(6) . . .
S(2) Fe(2) Fe(7) S(5) -173.75(5) . . .
S(2) Fe(2) Fe(7) S(8) -121.8(2) . . .
S(2) Fe(2) Fe(7) S(10) 93.51(6) . . .
Fe(7) Fe(2) S(4) Fe(6) 85.00(3) . . .
S(4) Fe(2) Fe(7) S(5) -97.42(4) . . .
S(4) Fe(2) Fe(7) S(8) -45.5(2) . . .
S(4) Fe(2) Fe(7) S(10) 169.85(5) . . .
Fe(7) Fe(2) S(6) Fe(4) 39.07(3) . . .
Fe(7) Fe(2) S(6) Fe(6) -39.72(3) . . .
S(6) Fe(2) Fe(7) S(4) 95.08(5) . . .
S(6) Fe(2) Fe(7) S(5) -2.33(4) . . .
S(6) Fe(2) Fe(7) S(8) 49.6(2) . . .
S(6) Fe(2) Fe(7) S(10) -95.07(4) . . .
Fe(7) Fe(2) S(10) Fe(4) -84.33(3) . . .
S(10) Fe(2) Fe(7) S(4) -169.85(5) . . .
S(10) Fe(2) Fe(7) S(5) 92.74(4) . . .
S(10) Fe(2) Fe(7) S(8) 144.7(2) . . .
S(2) Fe(2) S(4) Fe(6) -141.06(4) . . .
S(2) Fe(2) S(4) Fe(7) 133.95(4) . . .
S(4) Fe(2) S(2) C(17) -179.20(17) . . .
S(2) Fe(2) S(6) Fe(4) -147.85(4) . . .
S(2) Fe(2) S(6) Fe(6) 133.35(4) . . .
S(6) Fe(2) S(2) C(17) 64.07(18) . . .
S(2) Fe(2) S(10) Fe(4) 148.50(4) . . .
S(2) Fe(2) S(10) Fe(7) -127.17(4) . . .
S(10) Fe(2) S(2) C(17) -61.88(18) . . .
S(4) Fe(2) S(6) Fe(4) 93.33(4) . . .
S(4) Fe(2) S(6) Fe(6) 14.54(4) . . .
S(6) Fe(2) S(4) Fe(6) -14.51(4) . . .
S(6) Fe(2) S(4) Fe(7) -99.51(4) . . .
S(4) Fe(2) S(10) Fe(4) -92.63(4) . . .
S(4) Fe(2) S(10) Fe(7) -8.30(4) . . .
S(10) Fe(2) S(4) Fe(6) 93.31(4) . . .
S(10) Fe(2) S(4) Fe(7) 8.31(4) . . .
S(6) Fe(2) S(10) Fe(4) 15.21(4) . . .
S(6) Fe(2) S(10) Fe(7) 99.55(4) . . .
S(10) Fe(2) S(6) Fe(4) -15.33(4) . . .
S(10) Fe(2) S(6) Fe(6) -94.12(4) . . .
Fe(1) Fe(3) Fe(8) S(1) 36.11(3) . . .
Fe(1) Fe(3) Fe(8) S(5) 135.33(4) . . .
Fe(1) Fe(3) Fe(8) S(8) 169.67(5) . . .
Fe(1) Fe(3) Fe(8) S(11) -65.42(4) . . .
Fe(1) Fe(3) S(5) Fe(4) 177.34(3) . . .
Fe(1) Fe(3) S(5) Fe(5) 39.12(3) . . .
Fe(1) Fe(3) S(5) Fe(6) 126.26(6) . . .
Fe(1) Fe(3) S(5) Fe(7) -121.49(6) . . .
Fe(1) Fe(3) S(5) Fe(8) -38.95(3) . . .
Fe(1) Fe(3) S(7) Fe(5) -78.41(3) . . .
Fe(1) Fe(3) S(9) Fe(4) 179.22(8) . . .
Fe(1) Fe(3) S(9) C(52) -50.6(2) . . .
Fe(1) Fe(3) S(11) Fe(8) 77.62(3) . . .
Fe(8) Fe(3) S(5) Fe(4) -143.71(4) . . .
Fe(8) Fe(3) S(5) Fe(5) 78.06(3) . . .
Fe(8) Fe(3) S(5) Fe(6) 165.20(8) . . .
Fe(8) Fe(3) S(5) Fe(7) -82.55(7) . . .
S(5) Fe(3) Fe(8) Fe(1) -135.33(4) . . .
S(5) Fe(3) Fe(8) S(1) -99.22(4) . . .
S(5) Fe(3) Fe(8) S(8) 34.34(5) . . .
S(5) Fe(3) Fe(8) S(11) 159.25(5) . . .
Fe(8) Fe(3) S(7) Fe(1) 38.33(3) . . .
Fe(8) Fe(3) S(7) Fe(5) -40.09(4) . . .
S(7) Fe(3) Fe(8) Fe(1) -35.32(3) . . .
S(7) Fe(3) Fe(8) S(1) 0.79(5) . . .
S(7) Fe(3) Fe(8) S(5) 100.01(4) . . .
S(7) Fe(3) Fe(8) S(8) 134.35(5) . . .
S(7) Fe(3) Fe(8) S(11) -100.74(5) . . .
Fe(8) Fe(3) S(9) Fe(4) 58.10(6) . . .
Fe(8) Fe(3) S(9) C(52) -171.71(16) . . .
S(9) Fe(3) Fe(8) Fe(1) 154.65(6) . . .
S(9) Fe(3) Fe(8) S(1) -169.25(6) . . .
S(9) Fe(3) Fe(8) S(5) -70.02(6) . . .
S(9) Fe(3) Fe(8) S(8) -35.69(8) . . .
S(9) Fe(3) Fe(8) S(11) 89.23(6) . . .
Fe(8) Fe(3) S(11) Fe(1) -77.62(3) . . .
S(11) Fe(3) Fe(8) Fe(1) 65.42(4) . . .
S(11) Fe(3) Fe(8) S(1) 101.53(5) . . .
S(11) Fe(3) Fe(8) S(5) -159.25(5) . . .
S(11) Fe(3) Fe(8) S(8) -124.91(6) . . .
S(5) Fe(3) S(7) Fe(1) 96.02(4) . . .
S(5) Fe(3) S(7) Fe(5) 17.61(5) . . .
S(7) Fe(3) S(5) Fe(4) 121.36(4) . . .
S(7) Fe(3) S(5) Fe(5) -16.86(4) . . .
S(7) Fe(3) S(5) Fe(6) 70.28(7) . . .
S(7) Fe(3) S(5) Fe(7) -177.47(6) . . .
S(7) Fe(3) S(5) Fe(8) -94.93(4) . . .
S(5) Fe(3) S(9) Fe(4) 5.33(4) . . .
S(5) Fe(3) S(9) C(52) 135.53(16) . . .
S(9) Fe(3) S(5) Fe(4) -5.39(4) . . .
S(9) Fe(3) S(5) Fe(5) -143.61(4) . . .
S(9) Fe(3) S(5) Fe(6) -56.47(7) . . .
S(9) Fe(3) S(5) Fe(7) 55.78(8) . . .
S(9) Fe(3) S(5) Fe(8) 138.33(4) . . .
S(5) Fe(3) S(11) Fe(1) -95.40(4) . . .
S(5) Fe(3) S(11) Fe(8) -17.78(4) . . .
S(11) Fe(3) S(5) Fe(4) -126.69(4) . . .
S(11) Fe(3) S(5) Fe(5) 95.09(4) . . .
S(11) Fe(3) S(5) Fe(6) -177.77(6) . . .
S(11) Fe(3) S(5) Fe(7) -65.52(8) . . .
S(11) Fe(3) S(5) Fe(8) 17.03(4) . . .
S(7) Fe(3) S(9) Fe(4) -110.57(5) . . .
S(7) Fe(3) S(9) C(52) 19.63(17) . . .
S(9) Fe(3) S(7) Fe(1) -149.67(4) . . .
S(9) Fe(3) S(7) Fe(5) 131.91(5) . . .
S(7) Fe(3) S(11) Fe(1) 15.97(4) . . .
S(7) Fe(3) S(11) Fe(8) 93.59(4) . . .
S(11) Fe(3) S(7) Fe(1) -15.95(4) . . .
S(11) Fe(3) S(7) Fe(5) -94.36(4) . . .
S(9) Fe(3) S(11) Fe(1) 152.44(4) . . .
S(9) Fe(3) S(11) Fe(8) -129.94(4) . . .
S(11) Fe(3) S(9) Fe(4) 119.79(4) . . .
S(11) Fe(3) S(9) C(52) -110.02(16) . . .
Fe(2) Fe(4) Fe(6) S(3) 170.59(5) . . .
Fe(2) Fe(4) Fe(6) S(4) 34.47(3) . . .
Fe(2) Fe(4) Fe(6) S(5) 130.01(4) . . .
Fe(2) Fe(4) Fe(6) S(6) -64.10(4) . . .
Fe(2) Fe(4) S(5) Fe(3) 173.32(3) . . .
Fe(2) Fe(4) S(5) Fe(5) -130.41(5) . . .
Fe(2) Fe(4) S(5) Fe(6) -42.84(3) . . .
Fe(2) Fe(4) S(5) Fe(7) 36.00(3) . . .
Fe(2) Fe(4) S(5) Fe(8) 121.78(6) . . .
Fe(2) Fe(4) S(6) Fe(6) 78.45(3) . . .
Fe(2) Fe(4) S(9) Fe(3) -156.58(9) . . .
Fe(2) Fe(4) S(9) C(52) 105.8(2) . . .
Fe(2) Fe(4) S(10) Fe(7) -76.78(3) . . .
Fe(6) Fe(4) S(5) Fe(3) -143.84(4) . . .
Fe(6) Fe(4) S(5) Fe(5) -87.58(6) . . .
Fe(6) Fe(4) S(5) Fe(7) 78.84(3) . . .
Fe(6) Fe(4) S(5) Fe(8) 164.61(8) . . .
S(5) Fe(4) Fe(6) Fe(2) -130.01(4) . . .
S(5) Fe(4) Fe(6) S(3) 40.58(5) . . .
S(5) Fe(4) Fe(6) S(4) -95.55(5) . . .
S(5) Fe(4) Fe(6) S(6) 165.89(5) . . .
Fe(6) Fe(4) S(6) Fe(2) -78.45(3) . . .
S(6) Fe(4) Fe(6) Fe(2) 64.10(4) . . .
S(6) Fe(4) Fe(6) S(3) -125.31(6) . . .
S(6) Fe(4) Fe(6) S(4) 98.57(5) . . .
S(6) Fe(4) Fe(6) S(5) -165.89(5) . . .
Fe(6) Fe(4) S(9) Fe(3) 40.75(8) . . .
Fe(6) Fe(4) S(9) C(52) -56.9(2) . . .
S(9) Fe(4) Fe(6) Fe(2) 171.66(7) . . .
S(9) Fe(4) Fe(6) S(3) -17.75(9) . . .
S(9) Fe(4) Fe(6) S(4) -153.87(7) . . .
S(9) Fe(4) Fe(6) S(5) -58.32(7) . . .
S(9) Fe(4) Fe(6) S(6) 107.56(8) . . .
Fe(6) Fe(4) S(10) Fe(2) 38.73(3) . . .
Fe(6) Fe(4) S(10) Fe(7) -38.05(4) . . .
S(10) Fe(4) Fe(6) Fe(2) -35.09(3) . . .
S(10) Fe(4) Fe(6) S(3) 135.50(5) . . .
S(10) Fe(4) Fe(6) S(4) -0.62(5) . . .
S(10) Fe(4) Fe(6) S(5) 94.92(5) . . .
S(10) Fe(4) Fe(6) S(6) -99.19(5) . . .
S(5) Fe(4) S(6) Fe(2) -90.72(4) . . .
S(5) Fe(4) S(6) Fe(6) -12.27(4) . . .
S(6) Fe(4) S(5) Fe(3) -132.09(4) . . .
S(6) Fe(4) S(5) Fe(5) -75.82(7) . . .
S(6) Fe(4) S(5) Fe(6) 11.75(4) . . .
S(6) Fe(4) S(5) Fe(7) 90.59(4) . . .
S(6) Fe(4) S(5) Fe(8) 176.37(6) . . .
S(5) Fe(4) S(9) Fe(3) -5.30(4) . . .
S(5) Fe(4) S(9) C(52) -103.0(2) . . .
S(9) Fe(4) S(5) Fe(3) 5.30(4) . . .
S(9) Fe(4) S(5) Fe(5) 61.57(7) . . .
S(9) Fe(4) S(5) Fe(6) 149.15(4) . . .
S(9) Fe(4) S(5) Fe(7) -132.02(4) . . .
S(9) Fe(4) S(5) Fe(8) -46.24(8) . . .
S(5) Fe(4) S(10) Fe(2) 96.03(4) . . .
S(5) Fe(4) S(10) Fe(7) 19.24(4) . . .
S(10) Fe(4) S(5) Fe(3) 119.11(4) . . .
S(10) Fe(4) S(5) Fe(5) 175.38(6) . . .
S(10) Fe(4) S(5) Fe(6) -97.04(4) . . .
S(10) Fe(4) S(5) Fe(7) -18.21(4) . . .
S(10) Fe(4) S(5) Fe(8) 67.57(7) . . .
S(6) Fe(4) S(9) Fe(3) 118.52(5) . . .
S(6) Fe(4) S(9) C(52) 20.9(2) . . .
S(9) Fe(4) S(6) Fe(2) 148.13(5) . . .
S(9) Fe(4) S(6) Fe(6) -133.42(5) . . .
S(6) Fe(4) S(10) Fe(2) -15.43(4) . . .
S(6) Fe(4) S(10) Fe(7) -92.21(4) . . .
S(10) Fe(4) S(6) Fe(2) 15.44(4) . . .
S(10) Fe(4) S(6) Fe(6) 93.89(4) . . .
S(9) Fe(4) S(10) Fe(2) -157.81(4) . . .
S(9) Fe(4) S(10) Fe(7) 125.40(4) . . .
S(10) Fe(4) S(9) Fe(3) -111.11(4) . . .
S(10) Fe(4) S(9) C(52) 151.24(19) . . .
Fe(1) Fe(5) S(1) Fe(8) -77.02(3) . . .
Fe(1) Fe(5) S(5) Fe(3) -36.75(3) . . .
Fe(1) Fe(5) S(5) Fe(4) -95.17(6) . . .
Fe(1) Fe(5) S(5) Fe(6) -169.79(3) . . .
Fe(1) Fe(5) S(5) Fe(7) 112.61(11) . . .
Fe(1) Fe(5) S(5) Fe(8) 39.29(2) . . .
Fe(1) Fe(5) S(7) Fe(3) 75.60(3) . . .
S(1) Fe(5) S(3) Fe(6) -109.41(6) . . .
S(1) Fe(5) S(3) C(14) 102.14(18) . . .
S(3) Fe(5) S(1) Fe(1) 171.25(5) . . .
S(3) Fe(5) S(1) Fe(8) 94.24(5) . . .
S(1) Fe(5) S(5) Fe(3) -89.18(4) . . .
S(1) Fe(5) S(5) Fe(4) -147.60(6) . . .
S(1) Fe(5) S(5) Fe(6) 137.77(4) . . .
S(1) Fe(5) S(5) Fe(7) 60.18(12) . . .
S(1) Fe(5) S(5) Fe(8) -13.14(3) . . .
S(5) Fe(5) S(1) Fe(1) 90.74(4) . . .
S(5) Fe(5) S(1) Fe(8) 13.72(3) . . .
S(1) Fe(5) S(7) Fe(1) 12.60(4) . . .
S(1) Fe(5) S(7) Fe(3) 88.19(4) . . .
S(7) Fe(5) S(1) Fe(1) -12.71(4) . . .
S(7) Fe(5) S(1) Fe(8) -89.72(4) . . .
S(3) Fe(5) S(5) Fe(3) 147.15(4) . . .
S(3) Fe(5) S(5) Fe(4) 88.73(7) . . .
S(3) Fe(5) S(5) Fe(6) 14.11(4) . . .
S(3) Fe(5) S(5) Fe(7) -63.49(11) . . .
S(3) Fe(5) S(5) Fe(8) -136.81(4) . . .
S(5) Fe(5) S(3) Fe(6) -15.15(4) . . .
S(5) Fe(5) S(3) C(14) -163.60(17) . . .
S(3) Fe(5) S(7) Fe(1) -171.75(6) . . .
S(3) Fe(5) S(7) Fe(3) -96.16(6) . . .
S(7) Fe(5) S(3) Fe(6) 75.78(7) . . .
S(7) Fe(5) S(3) C(14) -72.67(18) . . .
S(5) Fe(5) S(7) Fe(1) -91.95(4) . . .
S(5) Fe(5) S(7) Fe(3) -16.35(4) . . .
S(7) Fe(5) S(5) Fe(3) 16.28(4) . . .
S(7) Fe(5) S(5) Fe(4) -42.13(7) . . .
S(7) Fe(5) S(5) Fe(6) -116.76(4) . . .
S(7) Fe(5) S(5) Fe(7) 165.64(11) . . .
S(7) Fe(5) S(5) Fe(8) 92.32(4) . . .
Fe(2) Fe(6) S(4) Fe(7) 77.07(3) . . .
Fe(2) Fe(6) S(5) Fe(3) 94.61(6) . . .
Fe(2) Fe(6) S(5) Fe(4) 41.34(3) . . .
Fe(2) Fe(6) S(5) Fe(5) 170.37(3) . . .
Fe(2) Fe(6) S(5) Fe(7) -39.31(3) . . .
Fe(2) Fe(6) S(5) Fe(8) -115.48(10) . . .
Fe(2) Fe(6) S(6) Fe(4) -77.39(3) . . .
Fe(4) Fe(6) S(3) Fe(5) -16.78(6) . . .
Fe(4) Fe(6) S(3) C(14) 131.74(15) . . .
Fe(4) Fe(6) S(4) Fe(2) -38.15(3) . . .
Fe(4) Fe(6) S(4) Fe(7) 38.92(3) . . .
Fe(4) Fe(6) S(5) Fe(3) 53.27(5) . . .
Fe(4) Fe(6) S(5) Fe(5) 129.03(5) . . .
Fe(4) Fe(6) S(5) Fe(7) -80.64(3) . . .
Fe(4) Fe(6) S(5) Fe(8) -156.82(12) . . .
Fe(4) Fe(6) S(6) Fe(2) 77.39(3) . . .
S(3) Fe(6) S(4) Fe(2) -169.54(5) . . .
S(3) Fe(6) S(4) Fe(7) -92.48(5) . . .
S(4) Fe(6) S(3) Fe(5) 107.01(5) . . .
S(4) Fe(6) S(3) C(14) -104.48(16) . . .
S(3) Fe(6) S(5) Fe(3) -89.89(7) . . .
S(3) Fe(6) S(5) Fe(4) -143.16(4) . . .
S(3) Fe(6) S(5) Fe(5) -14.13(4) . . .
S(3) Fe(6) S(5) Fe(7) 136.19(4) . . .
S(3) Fe(6) S(5) Fe(8) 60.02(10) . . .
S(5) Fe(6) S(3) Fe(5) 15.09(4) . . .
S(5) Fe(6) S(3) C(14) 163.60(16) . . .
S(3) Fe(6) S(6) Fe(2) 170.14(6) . . .
S(3) Fe(6) S(6) Fe(4) 92.75(6) . . .
S(6) Fe(6) S(3) Fe(5) -78.24(8) . . .
S(6) Fe(6) S(3) C(14) 70.27(17) . . .
S(4) Fe(6) S(5) Fe(3) 146.81(6) . . .
S(4) Fe(6) S(5) Fe(4) 93.54(4) . . .
S(4) Fe(6) S(5) Fe(5) -137.43(4) . . .
S(4) Fe(6) S(5) Fe(7) 12.89(4) . . .
S(4) Fe(6) S(5) Fe(8) -63.28(11) . . .
S(5) Fe(6) S(4) Fe(2) -90.63(4) . . .
S(5) Fe(6) S(4) Fe(7) -13.56(4) . . .
S(4) Fe(6) S(6) Fe(2) -14.28(4) . . .
S(4) Fe(6) S(6) Fe(4) -91.67(4) . . .
S(6) Fe(6) S(4) Fe(2) 14.37(4) . . .
S(6) Fe(6) S(4) Fe(7) 91.43(4) . . .
S(5) Fe(6) S(6) Fe(2) 88.70(4) . . .
S(5) Fe(6) S(6) Fe(4) 11.31(4) . . .
S(6) Fe(6) S(5) Fe(3) 41.98(8) . . .
S(6) Fe(6) S(5) Fe(4) -11.29(4) . . .
S(6) Fe(6) S(5) Fe(5) 117.74(4) . . .
S(6) Fe(6) S(5) Fe(7) -91.94(4) . . .
S(6) Fe(6) S(5) Fe(8) -168.11(10) . . .
Fe(2) Fe(7) S(4) Fe(6) -77.20(3) . . .
Fe(2) Fe(7) S(5) Fe(3) -96.86(7) . . .
Fe(2) Fe(7) S(5) Fe(4) -35.02(3) . . .
Fe(2) Fe(7) S(5) Fe(5) 123.46(11) . . .
Fe(2) Fe(7) S(5) Fe(6) 39.55(2) . . .
Fe(2) Fe(7) S(5) Fe(8) -168.76(3) . . .
Fe(2) Fe(7) S(8) Fe(8) -74.1(2) . . .
Fe(2) Fe(7) S(8) C(23) 147.3(2) . . .
Fe(2) Fe(7) S(10) Fe(4) 75.75(3) . . .
S(4) Fe(7) S(5) Fe(3) -149.40(6) . . .
S(4) Fe(7) S(5) Fe(4) -87.56(4) . . .
S(4) Fe(7) S(5) Fe(5) 70.92(12) . . .
S(4) Fe(7) S(5) Fe(6) -12.99(4) . . .
S(4) Fe(7) S(5) Fe(8) 138.70(4) . . .
S(5) Fe(7) S(4) Fe(2) 90.70(4) . . .
S(5) Fe(7) S(4) Fe(6) 13.51(4) . . .
S(4) Fe(7) S(8) Fe(8) -114.81(5) . . .
S(4) Fe(7) S(8) C(23) 106.61(18) . . .
S(8) Fe(7) S(4) Fe(2) 171.52(5) . . .
S(8) Fe(7) S(4) Fe(6) 94.33(5) . . .
S(4) Fe(7) S(10) Fe(2) 8.24(4) . . .
S(4) Fe(7) S(10) Fe(4) 83.99(4) . . .
S(10) Fe(7) S(4) Fe(2) -8.30(4) . . .
S(10) Fe(7) S(4) Fe(6) -85.50(4) . . .
S(5) Fe(7) S(8) Fe(8) -20.77(4) . . .
S(5) Fe(7) S(8) C(23) -159.35(18) . . .
S(8) Fe(7) S(5) Fe(3) 91.42(7) . . .
S(8) Fe(7) S(5) Fe(4) 153.25(4) . . .
S(8) Fe(7) S(5) Fe(5) -48.27(11) . . .
S(8) Fe(7) S(5) Fe(6) -132.18(4) . . .
S(8) Fe(7) S(5) Fe(8) 19.51(3) . . .
S(5) Fe(7) S(10) Fe(2) -93.62(4) . . .
S(5) Fe(7) S(10) Fe(4) -17.87(4) . . .
S(10) Fe(7) S(5) Fe(3) -43.89(8) . . .
S(10) Fe(7) S(5) Fe(4) 17.95(4) . . .
S(10) Fe(7) S(5) Fe(5) 176.43(11) . . .
S(10) Fe(7) S(5) Fe(6) 92.52(4) . . .
S(10) Fe(7) S(5) Fe(8) -115.79(4) . . .
S(8) Fe(7) S(10) Fe(2) -171.55(6) . . .
S(8) Fe(7) S(10) Fe(4) -95.80(7) . . .
S(10) Fe(7) S(8) Fe(8) 64.95(8) . . .
S(10) Fe(7) S(8) C(23) -73.63(19) . . .
Fe(1) Fe(8) S(1) Fe(5) 77.78(3) . . .
Fe(1) Fe(8) S(5) Fe(3) 37.10(3) . . .
Fe(1) Fe(8) S(5) Fe(4) 90.73(6) . . .
Fe(1) Fe(8) S(5) Fe(5) -39.85(2) . . .
Fe(1) Fe(8) S(5) Fe(6) -120.59(10) . . .
Fe(1) Fe(8) S(5) Fe(7) 168.38(3) . . .
Fe(1) Fe(8) S(11) Fe(3) -75.93(3) . . .
Fe(3) Fe(8) S(1) Fe(1) -39.22(3) . . .
Fe(3) Fe(8) S(1) Fe(5) 38.56(3) . . .
Fe(3) Fe(8) S(5) Fe(4) 53.63(5) . . .
Fe(3) Fe(8) S(5) Fe(5) -76.96(3) . . .
Fe(3) Fe(8) S(5) Fe(6) -157.70(12) . . .
Fe(3) Fe(8) S(5) Fe(7) 131.27(4) . . .
Fe(3) Fe(8) S(8) Fe(7) -6.04(6) . . .
Fe(3) Fe(8) S(8) C(23) 132.48(18) . . .
Fe(3) Fe(8) S(11) Fe(1) 75.93(3) . . .
S(1) Fe(8) S(5) Fe(3) 90.18(4) . . .
S(1) Fe(8) S(5) Fe(4) 143.81(6) . . .
S(1) Fe(8) S(5) Fe(5) 13.23(3) . . .
S(1) Fe(8) S(5) Fe(6) -67.51(11) . . .
S(1) Fe(8) S(5) Fe(7) -138.54(3) . . .
S(5) Fe(8) S(1) Fe(1) -91.48(4) . . .
S(5) Fe(8) S(1) Fe(5) -13.69(3) . . .
S(1) Fe(8) S(8) Fe(7) 117.45(5) . . .
S(1) Fe(8) S(8) C(23) -104.03(19) . . .
S(8) Fe(8) S(1) Fe(1) -173.94(5) . . .
S(8) Fe(8) S(1) Fe(5) -96.16(5) . . .
S(1) Fe(8) S(11) Fe(1) -12.79(5) . . .
S(1) Fe(8) S(11) Fe(3) -88.71(4) . . .
S(11) Fe(8) S(1) Fe(1) 12.86(5) . . .
S(11) Fe(8) S(1) Fe(5) 90.65(4) . . .
S(5) Fe(8) S(8) Fe(7) 20.88(4) . . .
S(5) Fe(8) S(8) C(23) 159.41(19) . . .
S(8) Fe(8) S(5) Fe(3) -150.80(4) . . .
S(8) Fe(8) S(5) Fe(4) -97.17(7) . . .
S(8) Fe(8) S(5) Fe(5) 132.24(4) . . .
S(8) Fe(8) S(5) Fe(6) 51.50(11) . . .
S(8) Fe(8) S(5) Fe(7) -19.53(4) . . .
S(5) Fe(8) S(11) Fe(1) 92.35(4) . . .
S(5) Fe(8) S(11) Fe(3) 16.43(4) . . .
S(11) Fe(8) S(5) Fe(3) -16.39(4) . . .
S(11) Fe(8) S(5) Fe(4) 37.24(8) . . .
S(11) Fe(8) S(5) Fe(5) -93.35(4) . . .
S(11) Fe(8) S(5) Fe(6) -174.09(10) . . .
S(11) Fe(8) S(5) Fe(7) 114.88(4) . . .
S(8) Fe(8) S(11) Fe(1) 175.57(6) . . .
S(8) Fe(8) S(11) Fe(3) 99.65(7) . . .
S(11) Fe(8) S(8) Fe(7) -71.99(8) . . .
S(11) Fe(8) S(8) C(23) 66.5(2) . . .
Fe(2) S(2) C(17) C(15) 97.0(3) . . .
Fe(2) S(2) C(17) C(35) -91.8(3) . . .
Fe(5) S(3) C(14) C(27) -18.9(4) . . .
Fe(5) S(3) C(14) C(43) 162.6(2) . . .
Fe(6) S(3) C(14) C(27) -162.1(2) . . .
Fe(6) S(3) C(14) C(43) 19.4(4) . . .
Fe(7) S(8) C(23) C(101) 155.0(3) . . .
Fe(7) S(8) C(23) C(118) -26.7(4) . . .
Fe(8) S(8) C(23) C(101) 24.1(4) . . .
Fe(8) S(8) C(23) C(118) -157.5(3) . . .
Fe(3) S(9) C(52) C(32) -86.2(3) . . .
Fe(3) S(9) C(52) C(33) 96.8(3) . . .
Fe(4) S(9) C(52) C(32) -0.4(5) . . .
Fe(4) S(9) C(52) C(33) -177.4(2) . . .
Fe(1) S(12) C(20) C(34) -97.9(3) . . .
Fe(1) S(12) C(20) C(41) 87.2(3) . . .
Si(8) Si(2) O(1) Si(3) 18.4(15) . . .
Si(8) Si(2) O(1) Si(4) 69.0(19) . . .
Si(8) Si(2) O(1) O(3) -33(2) . . .
O(1) Si(2) Si(8) O(3) 12.7(11) . . .
O(1) Si(2) Si(8) C(6) -105.6(6) . . .
O(1) Si(2) Si(8) C(7) 97.2(13) . . .
O(1) Si(2) Si(8) C(9) -96.4(16) . . .
O(1) Si(2) Si(8) C(141) 133.2(16) . . .
Si(8) Si(2) O(3) Si(3) 102(3) . . .
Si(8) Si(2) O(3) Si(4) 118(2) . . .
Si(8) Si(2) O(3) O(1) 148(2) . . .
O(3) Si(2) Si(8) O(1) -12.7(11) . . .
O(3) Si(2) Si(8) C(6) -118.3(11) . . .
O(3) Si(2) Si(8) C(7) 84.5(16) . . .
O(3) Si(2) Si(8) C(9) -109.1(18) . . .
O(3) Si(2) Si(8) C(141) 120(2) . . .
Si(8) Si(2) C(5) C(140) -38(5) . . .
C(5) Si(2) Si(8) O(1) -152(2) . . .
C(5) Si(2) Si(8) O(3) -139(2) . . .
C(5) Si(2) Si(8) C(6) 102.3(19) . . .
C(5) Si(2) Si(8) C(7) -55(2) . . .
C(5) Si(2) Si(8) C(9) 112(2) . . .
C(5) Si(2) Si(8) C(141) -19(3) . . .
Si(8) Si(2) C(6) C(9) -16(2) . . .
C(6) Si(2) Si(8) O(1) 105.6(6) . . .
C(6) Si(2) Si(8) O(3) 118.3(11) . . .
C(6) Si(2) Si(8) C(7) -157.2(16) . . .
C(6) Si(2) Si(8) C(9) 9.2(14) . . .
C(6) Si(2) Si(8) C(141) -121.2(19) . . .
Si(8) Si(2) C(7) C(141) -92(3) . . .
C(7) Si(2) Si(8) O(1) -97.2(13) . . .
C(7) Si(2) Si(8) O(3) -84.5(16) . . .
C(7) Si(2) Si(8) C(6) 157.2(16) . . .
C(7) Si(2) Si(8) C(9) 166(2) . . .
C(7) Si(2) Si(8) C(141) 36.0(17) . . .
Si(8) Si(2) C(140) C(5) 154(3) . . .
C(140) Si(2) Si(8) O(1) -168(2) . . .
C(140) Si(2) Si(8) O(3) -155(2) . . .
C(140) Si(2) Si(8) C(6) 87(2) . . .
C(140) Si(2) Si(8) C(7) -70(2) . . .
C(140) Si(2) Si(8) C(9) 96(2) . . .
C(140) Si(2) Si(8) C(141) -34(3) . . .
Si(8) Si(2) C(141) C(7) 62(2) . . .
C(141) Si(2) Si(8) O(1) -133.2(16) . . .
C(141) Si(2) Si(8) O(3) -120(2) . . .
C(141) Si(2) Si(8) C(6) 121.2(19) . . .
C(141) Si(2) Si(8) C(7) -36.0(17) . . .
C(141) Si(2) Si(8) C(9) 130(2) . . .
O(1) Si(2) O(3) Si(3) -46(2) . . .
O(1) Si(2) O(3) Si(4) -30.5(14) . . .
O(1) Si(2) O(3) Si(8) -148(2) . . .
O(3) Si(2) O(1) Si(3) 52(2) . . .
O(3) Si(2) O(1) Si(4) 102(2) . . .
O(3) Si(2) O(1) Si(8) 33(2) . . .
O(1) Si(2) C(5) C(140) 170(4) . . .
C(5) Si(2) O(1) Si(3) -177.2(8) . . .
C(5) Si(2) O(1) Si(4) -126.6(15) . . .
C(5) Si(2) O(1) Si(8) 164.4(13) . . .
C(5) Si(2) O(1) O(3) 131(2) . . .
O(1) Si(2) C(6) Si(8) 100.8(10) . . .
O(1) Si(2) C(6) C(9) 85(2) . . .
C(6) Si(2) O(1) Si(3) -56.7(9) . . .
C(6) Si(2) O(1) Si(4) -6.1(16) . . .
C(6) Si(2) O(1) Si(8) -75.1(13) . . .
C(6) Si(2) O(1) O(3) -108(2) . . .
O(1) Si(2) C(7) Si(8) -95.7(16) . . .
O(1) Si(2) C(7) C(141) 172(2) . . .
C(7) Si(2) O(1) Si(3) 62.2(10) . . .
C(7) Si(2) O(1) Si(4) 112.9(16) . . .
C(7) Si(2) O(1) Si(8) 43.9(13) . . .
C(7) Si(2) O(1) O(3) 11(2) . . .
O(1) Si(2) C(140) C(5) -12(5) . . .
C(140) Si(2) O(1) Si(3) -173.1(18) . . .
C(140) Si(2) O(1) Si(4) -122(2) . . .
C(140) Si(2) O(1) Si(8) 169(2) . . .
C(140) Si(2) O(1) O(3) 135(3) . . .
O(1) Si(2) C(141) Si(8) -72(2) . . .
O(1) Si(2) C(141) C(7) -10(3) . . .
C(141) Si(2) O(1) Si(3) 66.8(17) . . .
C(141) Si(2) O(1) Si(4) 117(2) . . .
C(141) Si(2) O(1) Si(8) 48.4(18) . . .
C(141) Si(2) O(1) O(3) 15(2) . . .
O(3) Si(2) C(5) C(140) -170(4) . . .
C(5) Si(2) O(3) Si(3) -103(2) . . .
C(5) Si(2) O(3) Si(4) -86.8(19) . . .
C(5) Si(2) O(3) Si(8) 155.7(13) . . .
C(5) Si(2) O(3) O(1) -56(2) . . .
O(3) Si(2) C(6) Si(8) 76.1(14) . . .
O(3) Si(2) C(6) C(9) 60(2) . . .
C(6) Si(2) O(3) Si(3) 35(3) . . .
C(6) Si(2) O(3) Si(4) 51(2) . . .
C(6) Si(2) O(3) Si(8) -66.9(12) . . .
C(6) Si(2) O(3) O(1) 81(2) . . .
O(3) Si(2) C(7) Si(8) -91.5(18) . . .
O(3) Si(2) C(7) C(141) 177(2) . . .
C(7) Si(2) O(3) Si(3) 144(2) . . .
C(7) Si(2) O(3) Si(4) 159.6(19) . . .
C(7) Si(2) O(3) Si(8) 42.1(12) . . .
C(7) Si(2) O(3) O(1) -170(2) . . .
O(3) Si(2) C(140) C(5) 13(5) . . .
C(140) Si(2) O(3) Si(3) -107(3) . . .
C(140) Si(2) O(3) Si(4) -92(2) . . .
C(140) Si(2) O(3) Si(8) 151(2) . . .
C(140) Si(2) O(3) O(1) -61(3) . . .
O(3) Si(2) C(141) Si(8) -66(2) . . .
O(3) Si(2) C(141) C(7) -4(2) . . .
C(141) Si(2) O(3) Si(3) 145(2) . . .
C(141) Si(2) O(3) Si(4) 161.2(18) . . .
C(141) Si(2) O(3) Si(8) 43.7(16) . . .
C(141) Si(2) O(3) O(1) -168(2) . . .
C(5) Si(2) C(6) Si(8) -144.0(10) . . .
C(5) Si(2) C(6) C(9) -160(2) . . .
C(6) Si(2) C(5) C(140) 51(4) . . .
C(5) Si(2) C(7) Si(8) 150.2(16) . . .
C(5) Si(2) C(7) C(141) 58(2) . . .
C(7) Si(2) C(5) C(140) -75(4) . . .
C(5) Si(2) C(141) Si(8) 169.5(18) . . .
C(5) Si(2) C(141) C(7) -128(2) . . .
C(141) Si(2) C(5) C(140) -52(4) . . .
C(6) Si(2) C(7) Si(8) 22.9(16) . . .
C(6) Si(2) C(7) C(141) -69(2) . . .
C(7) Si(2) C(6) Si(8) -16.0(11) . . .
C(7) Si(2) C(6) C(9) -32(2) . . .
C(6) Si(2) C(140) C(5) -133(4) . . .
C(140) Si(2) C(6) Si(8) -128.7(16) . . .
C(140) Si(2) C(6) C(9) -144(2) . . .
C(6) Si(2) C(141) Si(8) 54.9(19) . . .
C(6) Si(2) C(141) C(7) 117(2) . . .
C(141) Si(2) C(6) Si(8) -40.8(14) . . .
C(141) Si(2) C(6) C(9) -57(2) . . .
C(7) Si(2) C(140) C(5) 112(3) . . .
C(140) Si(2) C(7) Si(8) 130(2) . . .
C(140) Si(2) C(7) C(141) 39(3) . . .
C(7) Si(2) C(141) Si(8) -62(2) . . .
C(141) Si(2) C(7) Si(8) 92(3) . . .
C(140) Si(2) C(141) Si(8) 154(2) . . .
C(140) Si(2) C(141) C(7) -143(2) . . .
C(141) Si(2) C(140) C(5) 128(4) . . .
Si(4) Si(3) O(1) Si(2) 112.1(17) . . .
Si(4) Si(3) O(1) Si(8) 121.1(17) . . .
Si(4) Si(3) O(1) O(3) 153(2) . . .
O(1) Si(3) Si(4) O(3) -9.4(9) . . .
O(1) Si(3) Si(4) C(2) 154.3(17) . . .
O(1) Si(3) Si(4) C(3) -102.5(9) . . .
O(1) Si(3) Si(4) C(12) 99(2) . . .
O(1) Si(3) Si(4) C(120) 164(12) . . .
O(1) Si(3) Si(4) C(136) -129(2) . . .
Si(4) Si(3) O(3) Si(2) 33(3) . . .
Si(4) Si(3) O(3) Si(8) 93(2) . . .
Si(4) Si(3) O(3) O(1) -23(2) . . .
O(3) Si(3) Si(4) O(1) 9.4(9) . . .
O(3) Si(3) Si(4) C(2) 163.7(14) . . .
O(3) Si(3) Si(4) C(3) -93.1(9) . . .
O(3) Si(3) Si(4) C(12) 109(2) . . .
O(3) Si(3) Si(4) C(120) 173(9) . . .
O(3) Si(3) Si(4) C(136) -119(2) . . .
Si(4) Si(3) C(1) C(120) -148(5) . . .
C(1) Si(3) Si(4) O(1) -79.8(17) . . .
C(1) Si(3) Si(4) O(3) -89.2(16) . . .
C(1) Si(3) Si(4) C(2) 74.5(19) . . .
C(1) Si(3) Si(4) C(3) 177.7(18) . . .
C(1) Si(3) Si(4) C(12) 20(2) . . .
C(1) Si(3) Si(4) C(120) 84(12) . . .
C(1) Si(3) Si(4) C(136) 152(2) . . .
Si(4) Si(3) C(2) C(12) 70(2) . . .
C(2) Si(3) Si(4) O(1) -154.3(17) . . .
C(2) Si(3) Si(4) O(3) -163.7(14) . . .
C(2) Si(3) Si(4) C(3) 103.2(9) . . .
C(2) Si(3) Si(4) C(12) -54.9(19) . . .
C(2) Si(3) Si(4) C(120) 9(13) . . .
C(2) Si(3) Si(4) C(136) 77(2) . . .
C(3) Si(3) Si(4) O(1) 102.5(9) . . .
C(3) Si(3) Si(4) O(3) 93.1(9) . . .
C(3) Si(3) Si(4) C(2) -103.2(9) . . .
C(3) Si(3) Si(4) C(12) -158.1(18) . . .
C(3) Si(3) Si(4) C(120) -94(12) . . .
C(3) Si(3) Si(4) C(136) -26(2) . . .
Si(4) Si(3) C(12) C(2) -76(2) . . .
C(12) Si(3) Si(4) O(1) -99(2) . . .
C(12) Si(3) Si(4) O(3) -109(2) . . .
C(12) Si(3) Si(4) C(2) 54.9(19) . . .
C(12) Si(3) Si(4) C(3) 158.1(18) . . .
C(12) Si(3) Si(4) C(120) 64(13) . . .
C(12) Si(3) Si(4) C(136) 132(3) . . .
Si(4) Si(3) C(120) C(1) 109(11) . . .
C(120) Si(3) Si(4) O(1) -164(12) . . .
C(120) Si(3) Si(4) O(3) -173(9) . . .
C(120) Si(3) Si(4) C(2) -9(13) . . .
C(120) Si(3) Si(4) C(3) 94(12) . . .
C(120) Si(3) Si(4) C(12) -64(13) . . .
C(120) Si(3) Si(4) C(136) 68(13) . . .
O(1) Si(3) O(3) Si(2) 57(2) . . .
O(1) Si(3) O(3) Si(4) 23(2) . . .
O(1) Si(3) O(3) Si(8) 117(3) . . .
O(3) Si(3) O(1) Si(2) -41(2) . . .
O(3) Si(3) O(1) Si(4) -153(2) . . .
O(3) Si(3) O(1) Si(8) -32(2) . . .
O(1) Si(3) C(1) C(120) 151(5) . . .
C(1) Si(3) O(1) Si(2) -107.9(8) . . .
C(1) Si(3) O(1) Si(4) 140.0(15) . . .
C(1) Si(3) O(1) Si(8) -98.9(8) . . .
C(1) Si(3) O(1) O(3) -67(2) . . .
O(1) Si(3) C(2) Si(4) -22.6(16) . . .
O(1) Si(3) C(2) C(12) 48(2) . . .
C(2) Si(3) O(1) Si(2) 134.3(8) . . .
C(2) Si(3) O(1) Si(4) 22.2(15) . . .
C(2) Si(3) O(1) Si(8) 143.3(7) . . .
C(2) Si(3) O(1) O(3) 175(2) . . .
O(1) Si(3) C(3) Si(4) 60.8(11) . . .
C(3) Si(3) O(1) Si(2) 12.6(9) . . .
C(3) Si(3) O(1) Si(4) -99.5(15) . . .
C(3) Si(3) O(1) Si(8) 21.6(8) . . .
C(3) Si(3) O(1) O(3) 53(2) . . .
O(1) Si(3) C(12) Si(4) -58.0(17) . . .
O(1) Si(3) C(12) C(2) -134.1(19) . . .
C(12) Si(3) O(1) Si(2) 166.0(19) . . .
C(12) Si(3) O(1) Si(4) 54(2) . . .
C(12) Si(3) O(1) Si(8) 175.1(18) . . .
C(12) Si(3) O(1) O(3) -153(2) . . .
O(1) Si(3) C(120) Si(4) -157(16) . . .
O(1) Si(3) C(120) C(1) -48(7) . . .
C(120) Si(3) O(1) Si(2) -77(6) . . .
C(120) Si(3) O(1) Si(4) 171(6) . . .
C(120) Si(3) O(1) Si(8) -68(6) . . .
C(120) Si(3) O(1) O(3) -36(6) . . .
O(3) Si(3) C(1) C(120) 132(5) . . .
C(1) Si(3) O(3) Si(2) 174(2) . . .
C(1) Si(3) O(3) Si(4) 141.2(14) . . .
C(1) Si(3) O(3) Si(8) -126(2) . . .
C(1) Si(3) O(3) O(1) 118(2) . . .
O(3) Si(3) C(2) Si(4) -20.3(19) . . .
O(3) Si(3) C(2) C(12) 50(2) . . .
C(2) Si(3) O(3) Si(2) 50(3) . . .
C(2) Si(3) O(3) Si(4) 17.2(16) . . .
C(2) Si(3) O(3) Si(8) 110(2) . . .
C(2) Si(3) O(3) O(1) -6(2) . . .
O(3) Si(3) C(3) Si(4) 77.0(13) . . .
C(3) Si(3) O(3) Si(2) -74(2) . . .
C(3) Si(3) O(3) Si(4) -107.3(14) . . .
C(3) Si(3) O(3) Si(8) -14(2) . . .
C(3) Si(3) O(3) O(1) -131(2) . . .
O(3) Si(3) C(12) Si(4) -67.0(19) . . .
O(3) Si(3) C(12) C(2) -143.0(17) . . .
C(12) Si(3) O(3) Si(2) 83(3) . . .
C(12) Si(3) O(3) Si(4) 50(2) . . .
C(12) Si(3) O(3) Si(8) 143(2) . . .
C(12) Si(3) O(3) O(1) 26(2) . . .
O(3) Si(3) C(120) Si(4) -172(10) . . .
O(3) Si(3) C(120) C(1) -63(5) . . .
C(120) Si(3) O(3) Si(2) -150(5) . . .
C(120) Si(3) O(3) Si(4) 177(3) . . .
C(120) Si(3) O(3) Si(8) -90(5) . . .
C(120) Si(3) O(3) O(1) 154(4) . . .
C(1) Si(3) C(2) Si(4) -141.4(16) . . .
C(1) Si(3) C(2) C(12) -71(2) . . .
C(2) Si(3) C(1) C(120) -91(5) . . .
C(1) Si(3) C(3) Si(4) -178.5(12) . . .
C(3) Si(3) C(1) C(120) 30(5) . . .
C(1) Si(3) C(12) Si(4) -168.1(18) . . .
C(1) Si(3) C(12) C(2) 115.9(16) . . .
C(12) Si(3) C(1) C(120) -132(5) . . .
C(1) Si(3) C(120) Si(4) -109(11) . . .
C(2) Si(3) C(3) Si(4) -59.3(12) . . .
C(3) Si(3) C(2) Si(4) 98.6(16) . . .
C(3) Si(3) C(2) C(12) 169(2) . . .
C(2) Si(3) C(12) Si(4) 76(2) . . .
C(12) Si(3) C(2) Si(4) -70(2) . . .
C(2) Si(3) C(120) Si(4) -8(11) . . .
C(2) Si(3) C(120) C(1) 101(3) . . .
C(120) Si(3) C(2) Si(4) 177(4) . . .
C(120) Si(3) C(2) C(12) -113(4) . . .
C(3) Si(3) C(12) Si(4) 52(3) . . .
C(3) Si(3) C(12) C(2) -24(4) . . .
C(12) Si(3) C(3) Si(4) -42(3) . . .
C(3) Si(3) C(120) Si(4) 100(12) . . .
C(3) Si(3) C(120) C(1) -151(4) . . .
C(120) Si(3) C(3) Si(4) -159(3) . . .
C(12) Si(3) C(120) Si(4) -53(11) . . .
C(12) Si(3) C(120) C(1) 56(5) . . .
C(120) Si(3) C(12) Si(4) 160(4) . . .
C(120) Si(3) C(12) C(2) 84(4) . . .
Si(3) Si(4) O(1) Si(2) -110.9(17) . . .
Si(3) Si(4) O(1) Si(8) -78.7(18) . . .
Si(3) Si(4) O(1) O(3) -34(3) . . .
Si(3) Si(4) O(3) Si(2) -159(2) . . .
Si(3) Si(4) O(3) Si(8) -112(2) . . .
Si(3) Si(4) O(3) O(1) 146(3) . . .
Si(3) Si(4) C(2) C(12) -103(2) . . .
Si(3) Si(4) C(12) C(2) 92(2) . . .
Si(3) Si(4) C(120) C(1) -72(12) . . .
O(1) Si(4) O(3) Si(2) 55(2) . . .
O(1) Si(4) O(3) Si(3) -146(3) . . .
O(1) Si(4) O(3) Si(8) 101(3) . . .
O(3) Si(4) O(1) Si(2) -77(2) . . .
O(3) Si(4) O(1) Si(3) 34(3) . . .
O(3) Si(4) O(1) Si(8) -45(2) . . .
O(1) Si(4) C(2) Si(3) 122(3) . . .
O(1) Si(4) C(2) C(12) 19(3) . . .
C(2) Si(4) O(1) Si(2) 126(2) . . .
C(2) Si(4) O(1) Si(3) -123(3) . . .
C(2) Si(4) O(1) Si(8) 158(2) . . .
C(2) Si(4) O(1) O(3) -157(3) . . .
O(1) Si(4) C(3) Si(3) -86.9(14) . . .
C(3) Si(4) O(1) Si(2) -57.9(18) . . .
C(3) Si(4) O(1) Si(3) 53.1(11) . . .
C(3) Si(4) O(1) Si(8) -25.7(16) . . .
C(3) Si(4) O(1) O(3) 20(3) . . .
O(1) Si(4) C(12) Si(3) 98.1(18) . . .
O(1) Si(4) C(12) C(2) -170.2(18) . . .
C(12) Si(4) O(1) Si(2) 141(2) . . .
C(12) Si(4) O(1) Si(3) -108(2) . . .
C(12) Si(4) O(1) Si(8) 173(2) . . .
C(12) Si(4) O(1) O(3) -141(3) . . .
O(1) Si(4) C(120) Si(3) 17(13) . . .
O(1) Si(4) C(120) C(1) -55(4) . . .
C(120) Si(4) O(1) Si(2) -115(2) . . .
C(120) Si(4) O(1) Si(3) -4(2) . . .
C(120) Si(4) O(1) Si(8) -83(2) . . .
C(120) Si(4) O(1) O(3) -37(3) . . .
C(136) Si(4) O(1) Si(2) 22(3) . . .
C(136) Si(4) O(1) Si(3) 133(3) . . .
C(136) Si(4) O(1) Si(8) 54(2) . . .
C(136) Si(4) O(1) O(3) 100(3) . . .
O(3) Si(4) C(2) Si(3) 98(5) . . .
O(3) Si(4) C(2) C(12) -5(5) . . .
C(2) Si(4) O(3) Si(2) 100(5) . . .
C(2) Si(4) O(3) Si(3) -101(5) . . .
C(2) Si(4) O(3) Si(8) 147(4) . . .
C(2) Si(4) O(3) O(1) 45(6) . . .
O(3) Si(4) C(3) Si(3) -81.3(14) . . .
C(3) Si(4) O(3) Si(2) -106.0(18) . . .
C(3) Si(4) O(3) Si(3) 52.8(10) . . .
C(3) Si(4) O(3) Si(8) -60(2) . . .
C(3) Si(4) O(3) O(1) -161(2) . . .
O(3) Si(4) C(12) Si(3) 87(2) . . .
O(3) Si(4) C(12) C(2) 178.6(16) . . .
C(12) Si(4) O(3) Si(2) 96(2) . . .
C(12) Si(4) O(3) Si(3) -105(2) . . .
C(12) Si(4) O(3) Si(8) 143(2) . . .
C(12) Si(4) O(3) O(1) 41(3) . . .
O(3) Si(4) C(120) Si(3) 7(9) . . .
O(3) Si(4) C(120) C(1) -65(3) . . .
C(120) Si(4) O(3) Si(2) -160(2) . . .
C(120) Si(4) O(3) Si(3) -1.5(17) . . .
C(120) Si(4) O(3) Si(8) -114(3) . . .
C(120) Si(4) O(3) O(1) 145(3) . . .
C(136) Si(4) O(3) Si(2) -35(3) . . .
C(136) Si(4) O(3) Si(3) 124(3) . . .
C(136) Si(4) O(3) Si(8) 12(3) . . .
C(136) Si(4) O(3) O(1) -90(3) . . .
C(2) Si(4) C(3) Si(3) 91.3(14) . . .
C(3) Si(4) C(2) Si(3) -54.3(12) . . .
C(3) Si(4) C(2) C(12) -157(2) . . .
C(2) Si(4) C(12) Si(3) -92(2) . . .
C(12) Si(4) C(2) Si(3) 103(2) . . .
C(2) Si(4) C(120) Si(3) 171(12) . . .
C(2) Si(4) C(120) C(1) 99(3) . . .
C(120) Si(4) C(2) Si(3) -2(2) . . .
C(120) Si(4) C(2) C(12) -105(3) . . .
C(136) Si(4) C(2) Si(3) -122(2) . . .
C(136) Si(4) C(2) C(12) 135(3) . . .
C(3) Si(4) C(12) Si(3) -39(3) . . .
C(3) Si(4) C(12) C(2) 52(5) . . .
C(12) Si(4) C(3) Si(3) 49(4) . . .
C(3) Si(4) C(120) Si(3) -77(12) . . .
C(3) Si(4) C(120) C(1) -149(5) . . .
C(120) Si(4) C(3) Si(3) 16(2) . . .
C(136) Si(4) C(3) Si(3) 158(2) . . .
C(12) Si(4) C(120) Si(3) 119(12) . . .
C(12) Si(4) C(120) C(1) 47(4) . . .
C(120) Si(4) C(12) Si(3) -12(2) . . .
C(120) Si(4) C(12) C(2) 80(2) . . .
C(136) Si(4) C(12) Si(3) -139(3) . . .
C(136) Si(4) C(12) C(2) -47(2) . . .
C(136) Si(4) C(120) Si(3) -119(12) . . .
C(136) Si(4) C(120) C(1) 169(3) . . .
C(77) Si(5) O(2) Si(6) -52.9(5) . . .
C(115) Si(5) O(2) Si(6) -172.3(4) . . .
C(124) Si(5) O(2) Si(6) 66.8(5) . . .
C(100) Si(6) O(2) Si(5) -175.8(4) . . .
C(128) Si(6) O(2) Si(5) 63.4(5) . . .
C(137) Si(6) O(2) Si(5) -56.1(5) . . .
Si(2) Si(8) O(1) Si(3) -168.1(9) . . .
Si(2) Si(8) O(1) Si(4) -135.9(14) . . .
Si(2) Si(8) O(1) O(3) 130(3) . . .
Si(2) Si(8) O(3) Si(3) -128(2) . . .
Si(2) Si(8) O(3) Si(4) -94(2) . . .
Si(2) Si(8) O(3) O(1) -43(3) . . .
Si(2) Si(8) C(6) C(9) 164(2) . . .
Si(2) Si(8) C(7) C(141) 85(2) . . .
Si(2) Si(8) C(9) C(6) -17(2) . . .
Si(2) Si(8) C(141) C(7) -107(2) . . .
O(1) Si(8) O(3) Si(2) 43(3) . . .
O(1) Si(8) O(3) Si(3) -86(3) . . .
O(1) Si(8) O(3) Si(4) -51(2) . . .
O(3) Si(8) O(1) Si(2) -130(3) . . .
O(3) Si(8) O(1) Si(3) 62(3) . . .
O(3) Si(8) O(1) Si(4) 95(3) . . .
O(1) Si(8) C(6) Si(2) -46.9(7) . . .
O(1) Si(8) C(6) C(9) 117(2) . . .
C(6) Si(8) O(1) Si(2) 72.8(12) . . .
C(6) Si(8) O(1) Si(3) -95.3(8) . . .
C(6) Si(8) O(1) Si(4) -63.2(15) . . .
C(6) Si(8) O(1) O(3) -158(3) . . .
O(1) Si(8) C(7) Si(2) 52.7(11) . . .
O(1) Si(8) C(7) C(141) 138(2) . . .
C(7) Si(8) O(1) Si(2) -103.2(17) . . .
C(7) Si(8) O(1) Si(3) 88.7(12) . . .
C(7) Si(8) O(1) Si(4) 120.9(15) . . .
C(7) Si(8) O(1) O(3) 26(3) . . .
O(1) Si(8) C(9) C(6) -70(2) . . .
C(9) Si(8) O(1) Si(2) 103(2) . . .
C(9) Si(8) O(1) Si(3) -65.4(17) . . .
C(9) Si(8) O(1) Si(4) -33(2) . . .
C(9) Si(8) O(1) O(3) -128(3) . . .
O(1) Si(8) C(141) Si(2) 48.2(14) . . .
O(1) Si(8) C(141) C(7) -59(3) . . .
C(141) Si(8) O(1) Si(2) -72(2) . . .
C(141) Si(8) O(1) Si(3) 120(2) . . .
C(141) Si(8) O(1) Si(4) 152(2) . . .
C(141) Si(8) O(1) O(3) 57(3) . . .
O(3) Si(8) C(6) Si(2) -52.5(11) . . .
O(3) Si(8) C(6) C(9) 111(2) . . .
C(6) Si(8) O(3) Si(2) 66.4(12) . . .
C(6) Si(8) O(3) Si(3) -62(2) . . .
C(6) Si(8) O(3) Si(4) -28(2) . . .
C(6) Si(8) O(3) O(1) 23(3) . . .
O(3) Si(8) C(7) Si(2) 59.0(14) . . .
O(3) Si(8) C(7) C(141) 144(2) . . .
C(7) Si(8) O(3) Si(2) -112.2(16) . . .
C(7) Si(8) O(3) Si(3) 119(2) . . .
C(7) Si(8) O(3) Si(4) 153.5(19) . . .
C(7) Si(8) O(3) O(1) -155(3) . . .
O(3) Si(8) C(9) C(6) -82(2) . . .
C(9) Si(8) O(3) Si(2) 100(2) . . .
C(9) Si(8) O(3) Si(3) -28(3) . . .
C(9) Si(8) O(3) Si(4) 6(3) . . .
C(9) Si(8) O(3) O(1) 57(3) . . .
O(3) Si(8) C(141) Si(2) 62.6(18) . . .
O(3) Si(8) C(141) C(7) -45(3) . . .
C(141) Si(8) O(3) Si(2) -89(2) . . .
C(141) Si(8) O(3) Si(3) 143(2) . . .
C(141) Si(8) O(3) Si(4) 177(2) . . .
C(141) Si(8) O(3) O(1) -131(3) . . .
C(6) Si(8) C(7) Si(2) -118(3) . . .
C(6) Si(8) C(7) C(141) -33(4) . . .
C(7) Si(8) C(6) Si(2) 124(3) . . .
C(7) Si(8) C(6) C(9) -72(3) . . .
C(9) Si(8) C(6) Si(2) -164(2) . . .
C(6) Si(8) C(141) Si(2) -89(2) . . .
C(6) Si(8) C(141) C(7) 164(2) . . .
C(141) Si(8) C(6) Si(2) 103(2) . . .
C(141) Si(8) C(6) C(9) -94(2) . . .
C(7) Si(8) C(9) C(6) 145(2) . . .
C(9) Si(8) C(7) Si(2) -162(3) . . .
C(9) Si(8) C(7) C(141) -77(3) . . .
C(7) Si(8) C(141) Si(2) 107(2) . . .
C(141) Si(8) C(7) Si(2) -85(2) . . .
C(9) Si(8) C(141) Si(2) -126(2) . . .
C(9) Si(8) C(141) C(7) 127(2) . . .
C(141) Si(8) C(9) C(6) 106(2) . . .
Si(2) O(1) O(3) Si(3) 153.5(11) . . .
Si(2) O(1) O(3) Si(4) 138.5(14) . . .
Si(2) O(1) O(3) Si(8) 23.6(16) . . .
Si(3) O(1) O(3) Si(2) -153.5(11) . . .
Si(3) O(1) O(3) Si(4) -15.1(14) . . .
Si(3) O(1) O(3) Si(8) -130(2) . . .
Si(4) O(1) O(3) Si(2) -138.5(14) . . .
Si(4) O(1) O(3) Si(3) 15.1(14) . . .
Si(4) O(1) O(3) Si(8) -115(2) . . .
Si(8) O(1) O(3) Si(2) -23.6(16) . . .
Si(8) O(1) O(3) Si(3) 130(2) . . .
Si(8) O(1) O(3) Si(4) 115(2) . . .
Si(3) C(1) C(120) Si(4) 7.2(12) . . .
Si(3) C(2) C(12) Si(4) -23.2(8) . . .
Si(4) C(2) C(12) Si(3) 23.2(8) . . .
Si(2) C(6) C(9) Si(8) 7.8(11) . . .
Si(2) C(7) C(141) Si(8) 25.5(7) . . .
Si(8) C(7) C(141) Si(2) -25.5(7) . . .
C(10) C(8) C(11) C(10) -1.4(11) . 2_676 2_676
C(10) C(8) C(11) C(13) -177.0(10) . 2_676 2_676
C(11) C(8) C(10) C(11) 1.5(13) 2_676 . .
C(8) C(10) C(11) C(8) -1.6(14) . . 2_676
C(8) C(10) C(11) C(13) -176.8(12) . . .
S(3) C(14) C(27) C(47) -4.5(5) . . .
S(3) C(14) C(27) C(49) 177.1(3) . . .
S(3) C(14) C(43) C(21) 6.8(5) . . .
S(3) C(14) C(43) C(81) -178.6(3) . . .
C(27) C(14) C(43) C(21) -171.8(3) . . .
C(27) C(14) C(43) C(81) 2.9(6) . . .
C(43) C(14) C(27) C(47) 174.1(3) . . .
C(43) C(14) C(27) C(49) -4.4(6) . . .
C(16) C(15) C(17) S(2) 1.7(5) . . .
C(16) C(15) C(17) C(35) -169.4(3) . . .
C(17) C(15) C(16) C(26) -108.5(4) . . .
C(17) C(15) C(16) C(46) 75.2(5) . . .
C(16) C(15) C(91) C(44) 173.0(4) . . .
C(91) C(15) C(16) C(26) 76.4(5) . . .
C(91) C(15) C(16) C(46) -99.9(4) . . .
C(17) C(15) C(91) C(44) -2.4(6) . . .
C(91) C(15) C(17) S(2) 176.8(3) . . .
C(91) C(15) C(17) C(35) 5.6(5) . . .
C(15) C(16) C(26) C(37) 1.3(6) . . .
C(15) C(16) C(26) C(65) -175.6(4) . . .
C(15) C(16) C(46) C(40) -2.1(6) . . .
C(15) C(16) C(46) C(56) 176.5(4) . . .
C(26) C(16) C(46) C(40) -178.4(4) . . .
C(26) C(16) C(46) C(56) 0.3(6) . . .
C(46) C(16) C(26) C(37) 177.6(4) . . .
C(46) C(16) C(26) C(65) 0.7(6) . . .
S(2) C(17) C(35) C(24) -176.2(3) . . .
S(2) C(17) C(35) C(36) -1.0(5) . . .
C(15) C(17) C(35) C(24) -5.0(5) . . .
C(15) C(17) C(35) C(36) 170.1(3) . . .
C(21) C(18) C(22) C(29) 1.8(6) . . .
C(22) C(18) C(21) C(39) -3.9(6) . . .
C(22) C(18) C(21) C(43) 174.7(4) . . .
C(38) C(18) C(21) C(39) 174.4(4) . . .
C(38) C(18) C(21) C(43) -7.0(6) . . .
C(38) C(18) C(22) C(29) -176.4(4) . . .
S(12) C(20) C(34) C(53) -1.6(6) . . .
S(12) C(20) C(34) C(78) -178.4(3) . . .
S(12) C(20) C(41) C(25) -1.4(6) . . .
S(12) C(20) C(41) C(109) 177.7(3) . . .
C(34) C(20) C(41) C(25) -176.3(4) . . .
C(34) C(20) C(41) C(109) 2.8(7) . . .
C(41) C(20) C(34) C(53) 173.4(4) . . .
C(41) C(20) C(34) C(78) -3.5(6) . . .
C(18) C(21) C(39) C(67) 3.7(6) . . .
C(18) C(21) C(39) C(80) 179.8(4) . . .
C(18) C(21) C(43) C(14) 78.9(5) . . .
C(18) C(21) C(43) C(81) -95.8(5) . . .
C(39) C(21) C(43) C(14) -102.5(5) . . .
C(39) C(21) C(43) C(81) 82.8(5) . . .
C(43) C(21) C(39) C(67) -174.9(4) . . .
C(43) C(21) C(39) C(80) 1.2(6) . . .
C(18) C(22) C(29) C(67) 0.6(6) . . .
C(18) C(22) C(29) C(88) -179.8(4) . . .
S(8) C(23) C(101) C(83) 6.2(6) . . .
S(8) C(23) C(101) C(103) -177.6(4) . . .
S(8) C(23) C(118) C(96) -4.5(7) . . .
S(8) C(23) C(118) C(117) 177.0(4) . . .
C(101) C(23) C(118) C(96) 173.8(4) . . .
C(101) C(23) C(118) C(117) -4.7(8) . . .
C(118) C(23) C(101) C(83) -172.1(4) . . .
C(118) C(23) C(101) C(103) 4.1(8) . . .
C(35) C(24) C(44) C(91) 2.1(7) . . .
C(44) C(24) C(35) C(17) 1.1(6) . . .
C(44) C(24) C(35) C(36) -174.3(4) . . .
C(41) C(25) C(45) C(62) -6.2(6) . . .
C(41) C(25) C(45) C(68) 171.9(4) . . .
C(45) C(25) C(41) C(20) 75.3(6) . . .
C(45) C(25) C(41) C(109) -103.8(5) . . .
C(41) C(25) C(64) C(86) -174.8(4) . . .
C(41) C(25) C(64) C(106) 6.4(6) . . .
C(64) C(25) C(41) C(20) -114.5(5) . . .
C(64) C(25) C(41) C(109) 66.4(6) . . .
C(45) C(25) C(64) C(86) -4.6(6) . . .
C(45) C(25) C(64) C(106) 176.6(4) . . .
C(64) C(25) C(45) C(62) -176.3(4) . . .
C(64) C(25) C(45) C(68) 1.7(6) . . .
C(16) C(26) C(65) C(54) -2.0(6) . . .
C(37) C(26) C(65) C(54) -179.0(4) . . .
C(14) C(27) C(47) C(31) -82.8(5) . . .
C(14) C(27) C(47) C(60) 102.7(5) . . .
C(14) C(27) C(49) C(113) 1.8(7) . . .
C(47) C(27) C(49) C(113) -176.6(4) . . .
C(49) C(27) C(47) C(31) 95.6(5) . . .
C(49) C(27) C(47) C(60) -78.9(5) . . .
C(63) C(28) C(66) C(70) 0.4(7) . . .
C(66) C(28) C(63) C(74) -2.4(8) . . .
C(73) C(28) C(63) C(74) 179.1(5) . . .
C(73) C(28) C(66) C(70) 178.9(5) . . .
C(22) C(29) C(67) C(39) -0.9(7) . . .
C(88) C(29) C(67) C(39) 179.5(4) . . .
C(36) C(30) C(102) C(110) 0.5(8) . . .
C(102) C(30) C(36) C(35) 175.2(4) . . .
C(102) C(30) C(36) C(51) 0.9(7) . . .
C(108) C(30) C(36) C(35) -3.5(7) . . .
C(108) C(30) C(36) C(51) -177.8(4) . . .
C(108) C(30) C(102) C(110) 179.3(5) . . .
C(47) C(31) C(57) C(50) -0.2(5) . . .
C(57) C(31) C(47) C(27) -173.8(4) . . .
C(57) C(31) C(47) C(60) 0.7(6) . . .
C(84) C(31) C(47) C(27) 10.6(6) . . .
C(84) C(31) C(47) C(60) -174.9(4) . . .
C(84) C(31) C(57) C(50) 175.5(4) . . .
C(52) C(32) C(58) C(99) -111.9(5) . . .
C(52) C(32) C(58) C(126) 124.2(5) . . .
C(58) C(32) C(52) S(9) 8.1(6) . . .
C(58) C(32) C(52) C(33) -175.1(4) . . .
C(52) C(32) C(93) C(89) -1.7(7) . . .
C(93) C(32) C(52) S(9) -171.9(3) . . .
C(93) C(32) C(52) C(33) 4.9(6) . . .
C(58) C(32) C(93) C(89) 178.3(4) . . .
C(93) C(32) C(58) C(99) 68.2(6) . . .
C(93) C(32) C(58) C(126) -55.8(6) . . .
C(52) C(33) C(61) C(89) 0.6(7) . . .
C(61) C(33) C(52) S(9) 172.8(3) . . .
C(61) C(33) C(52) C(32) -4.3(6) . . .
C(52) C(33) C(95) C(116) 86.0(5) . . .
C(52) C(33) C(95) C(123) -147.1(4) . . .
C(95) C(33) C(52) S(9) -6.1(6) . . .
C(95) C(33) C(52) C(32) 176.8(4) . . .
C(61) C(33) C(95) C(116) -92.8(5) . . .
C(61) C(33) C(95) C(123) 34.1(6) . . .
C(95) C(33) C(61) C(89) 179.5(4) . . .
C(20) C(34) C(53) C(48) -71.6(5) . . .
C(20) C(34) C(53) C(76) 116.3(4) . . .
C(20) C(34) C(78) C(82) 1.5(7) . . .
C(53) C(34) C(78) C(82) -175.6(4) . . .
C(78) C(34) C(53) C(48) 105.3(5) . . .
C(78) C(34) C(53) C(76) -66.8(5) . . .
C(17) C(35) C(36) C(30) 112.1(5) . . .
C(17) C(35) C(36) C(51) -73.5(5) . . .
C(24) C(35) C(36) C(30) -72.7(5) . . .
C(24) C(35) C(36) C(51) 101.8(5) . . .
C(30) C(36) C(51) C(79) -1.4(7) . . .
C(30) C(36) C(51) C(94) 177.0(4) . . .
C(35) C(36) C(51) C(79) -175.8(4) . . .
C(35) C(36) C(51) C(94) 2.5(7) . . .
C(21) C(39) C(67) C(29) -1.3(7) . . .
C(80) C(39) C(67) C(29) -177.3(4) . . .
C(20) C(41) C(109) C(82) -0.1(6) . . .
C(25) C(41) C(109) C(82) 179.0(5) . . .
C(69) C(42) C(85) C(96) -0.2(6) . . .
C(69) C(42) C(85) C(111) 175.4(5) . . .
C(85) C(42) C(69) C(55) 0.1(5) . . .
C(85) C(42) C(69) C(98) -179.3(4) . . .
C(14) C(43) C(81) C(113) 1.2(7) . . .
C(21) C(43) C(81) C(113) 175.9(4) . . .
C(24) C(44) C(91) C(15) -1.4(7) . . .
C(25) C(45) C(68) C(107) 1.3(6) . . .
C(62) C(45) C(68) C(107) 179.4(4) . . .
C(16) C(46) C(56) C(54) -0.1(5) . . .
C(40) C(46) C(56) C(54) 178.6(4) . . .
C(27) C(47) C(60) C(19) -4.4(6) . . .
C(27) C(47) C(60) C(72) 174.7(3) . . .
C(31) C(47) C(60) C(19) -178.9(4) . . .
C(31) C(47) C(60) C(72) 0.3(5) . . .
C(53) C(48) C(59) C(87) -0.2(6) . . .
C(59) C(48) C(53) C(34) -172.4(4) . . .
C(59) C(48) C(53) C(76) -0.4(6) . . .
C(71) C(48) C(53) C(34) 2.4(6) . . .
C(71) C(48) C(53) C(76) 174.5(3) . . .
C(71) C(48) C(59) C(87) -175.2(4) . . .
C(27) C(49) C(113) C(81) 2.2(8) . . .
C(57) C(50) C(72) C(60) 2.4(6) . . .
C(72) C(50) C(57) C(31) -1.4(6) . . .
C(104) C(50) C(57) C(31) -179.5(4) . . .
C(104) C(50) C(72) C(60) -179.4(4) . . .
C(36) C(51) C(79) C(110) 0.3(7) . . .
C(94) C(51) C(79) C(110) -178.1(5) . . .
C(34) C(53) C(76) C(105) -5.7(6) . . .
C(34) C(53) C(76) C(114) 173.5(4) . . .
C(48) C(53) C(76) C(105) -177.8(3) . . .
C(48) C(53) C(76) C(114) 1.4(6) . . .
C(56) C(54) C(65) C(26) 2.2(6) . . .
C(65) C(54) C(56) C(46) -1.1(6) . . .
C(90) C(54) C(56) C(46) 178.6(4) . . .
C(90) C(54) C(65) C(26) -177.5(4) . . .
C(69) C(55) C(75) C(96) -1.4(8) . . .
C(69) C(55) C(75) C(134) -179.7(5) . . .
C(75) C(55) C(69) C(42) 0.6(7) . . .
C(75) C(55) C(69) C(98) -179.9(4) . . .
C(48) C(59) C(87) C(114) -0.2(5) . . .
C(48) C(59) C(87) C(138) 174.9(4) . . .
C(19) C(60) C(72) C(50) 177.3(4) . . .
C(47) C(60) C(72) C(50) -1.9(6) . . .
C(33) C(61) C(89) C(93) 2.4(7) . . .
C(33) C(61) C(89) C(97) 179.9(4) . . .
C(28) C(63) C(74) C(83) 3.5(8) . . .
C(28) C(63) C(74) C(133) -178.2(5) . . .
C(25) C(64) C(86) C(107) 4.6(6) . . .
C(106) C(64) C(86) C(107) -176.5(4) . . .
C(28) C(66) C(70) C(83) 0.5(7) . . .
C(28) C(66) C(70) C(92) -175.6(5) . . .
C(45) C(68) C(107) C(86) -1.3(7) . . .
C(45) C(68) C(107) C(131) 178.7(4) . . .
C(66) C(70) C(83) C(74) 0.6(7) . . .
C(66) C(70) C(83) C(101) -173.3(5) . . .
C(92) C(70) C(83) C(74) 176.6(5) . . .
C(92) C(70) C(83) C(101) 2.7(8) . . .
C(63) C(74) C(83) C(70) -2.5(8) . . .
C(63) C(74) C(83) C(101) 171.3(5) . . .
C(133) C(74) C(83) C(70) 179.1(5) . . .
C(133) C(74) C(83) C(101) -7.1(8) . . .
C(55) C(75) C(96) C(85) 1.4(8) . . .
C(55) C(75) C(96) C(118) -175.5(5) . . .
C(134) C(75) C(96) C(85) 179.6(5) . . .
C(134) C(75) C(96) C(118) 2.8(8) . . .
C(53) C(76) C(114) C(87) -1.9(7) . . .
C(105) C(76) C(114) C(87) 177.3(4) . . .
C(34) C(78) C(82) C(109) 1.1(8) . . .
C(51) C(79) C(110) C(102) 1.1(9) . . .
C(51) C(79) C(110) C(129) -177.8(6) . . .
C(43) C(81) C(113) C(49) -3.7(7) . . .
C(78) C(82) C(109) C(41) -1.8(8) . . .
C(70) C(83) C(101) C(23) -102.5(6) . . .
C(70) C(83) C(101) C(103) 81.3(7) . . .
C(74) C(83) C(101) C(23) 83.7(6) . . .
C(74) C(83) C(101) C(103) -92.5(7) . . .
C(42) C(85) C(96) C(75) -0.6(8) . . .
C(42) C(85) C(96) C(118) 176.1(5) . . .
C(111) C(85) C(96) C(75) -176.2(5) . . .
C(111) C(85) C(96) C(118) 0.6(8) . . .
C(64) C(86) C(107) C(68) -1.7(7) . . .
C(64) C(86) C(107) C(131) 178.4(4) . . .
C(59) C(87) C(114) C(76) 1.3(7) . . .
C(138) C(87) C(114) C(76) -173.8(4) . . .
C(61) C(89) C(93) C(32) -1.8(7) . . .
C(61) C(89) C(97) C(132) 38.6(7) . . .
C(61) C(89) C(97) C(135) -89.4(7) . . .
C(93) C(89) C(97) C(132) -144.0(5) . . .
C(93) C(89) C(97) C(135) 88.0(7) . . .
C(97) C(89) C(93) C(32) -179.3(4) . . .
C(75) C(96) C(118) C(23) -85.4(6) . . .
C(75) C(96) C(118) C(117) 93.0(7) . . .
C(85) C(96) C(118) C(23) 97.7(6) . . .
C(85) C(96) C(118) C(117) -83.8(6) . . .
C(23) C(101) C(103) C(122) -0.3(9) . . .
C(83) C(101) C(103) C(122) 176.0(6) . . .
C(30) C(102) C(110) C(79) -1.6(9) . . .
C(30) C(102) C(110) C(129) 177.3(6) . . .
C(101) C(103) C(122) C(117) -2.7(11) . . .
C(119) C(112) C(127) C(4) -179.2(8) . . .
C(119) C(112) C(127) C(130) 1.7(12) . . .
C(127) C(112) C(119) C(125) -3.0(14) . . .
C(118) C(117) C(122) C(103) 2.1(11) . . .
C(122) C(117) C(118) C(23) 1.5(9) . . .
C(122) C(117) C(118) C(96) -177.0(6) . . .
C(112) C(119) C(125) C(121) 2.1(15) . . .
C(125) C(121) C(130) C(127) -1.4(15) . . .
C(130) C(121) C(125) C(119) 0.0(15) . . .
C(4) C(127) C(130) C(121) -178.5(9) . . .
C(112) C(127) C(130) C(121) 0.7(13) . . .
